data_1567902
loop_
_publ_author_name
'Shen, Yi'
'Yu, Xiaojuan'
'Meng, Qingyu'
'Yao, Yang-Rong'
'Autschbach, Jochen'
'Chen, Ning'

_publ_section_title
;
 ThC<sub>2</sub>@C<sub>82</sub> <i>versus</i> Th@C<sub>84</sub>:
 unexpected formation of triangular thorium carbide cluster inside
 fullerenes.
;
_journal_issue 44
_journal_name_full 'Chemical science'
_journal_page_first 12980
_journal_page_last 12986
_journal_paper_doi 10.1039/d2sc04846a
_journal_volume 13
_journal_year 2022
_chemical_formula_moiety '2(C6 H6), C84 Th0.56, Th0.44, C36 H44 N4 Ni'
_chemical_formula_sum 'C132 H56 N4 Ni Th'
_chemical_formula_weight 1988.55
_space_group_crystal_system monoclinic
_space_group_IT_number 12
_space_group_name_Hall '-C 2y'
_space_group_name_H-M_alt 'C 1 2/m 1'
_atom_sites_solution_hydrogens geom
_audit_creation_date 2021-12-26
_audit_creation_method
;
Olex2 1.2
(compiled 2018.05.29 svn.r3508 for OlexSys, GUI svn.r5506)
;
_audit_update_record
;
2022-07-05 deposited with the CCDC.	2022-11-03 downloaded from the CCDC.
;
_cell_angle_alpha 90
_cell_angle_beta 94.646(4)
_cell_angle_gamma 90
_cell_formula_units_Z 4
_cell_length_a 25.261(2)
_cell_length_b 14.9722(11)
_cell_length_c 19.9879(17)
_cell_measurement_reflns_used 9353
_cell_measurement_temperature 120(2)
_cell_measurement_theta_max 63.26
_cell_measurement_theta_min 3.05
_cell_volume 7534.8(10)
_computing_cell_refinement 'SAINT V8.40B (?, 2016)'
_computing_data_reduction 'SAINT V8.40B (?, 2016)'
_computing_molecular_graphics 'Olex2 (Dolomanov et al., 2009)'
_computing_publication_material 'Olex2 (Dolomanov et al., 2009)'
_computing_structure_refinement 'ShelXL (Sheldrick, 2015)'
_computing_structure_solution 'SHELXT 2014/5 (Sheldrick, 2014)'
_diffrn_ambient_temperature 120.0
_diffrn_measured_fraction_theta_full 0.998
_diffrn_measured_fraction_theta_max 0.998
_diffrn_measurement_device_type 'Bruker APEX-II CCD'
_diffrn_measurement_method '\f and \w scans'
_diffrn_radiation_type GaK\a
_diffrn_radiation_wavelength 1.34138
_diffrn_reflns_av_R_equivalents 0.0590
_diffrn_reflns_av_unetI/netI 0.0341
_diffrn_reflns_Laue_measured_fraction_full 0.998
_diffrn_reflns_Laue_measured_fraction_max 0.998
_diffrn_reflns_limit_h_max 33
_diffrn_reflns_limit_h_min -33
_diffrn_reflns_limit_k_max 19
_diffrn_reflns_limit_k_min -19
_diffrn_reflns_limit_l_max 26
_diffrn_reflns_limit_l_min -26
_diffrn_reflns_number 87871
_diffrn_reflns_point_group_measured_fraction_full 0.998
_diffrn_reflns_point_group_measured_fraction_max 0.998
_diffrn_reflns_theta_full 53.594
_diffrn_reflns_theta_max 61.944
_diffrn_reflns_theta_min 1.929
_diffrn_standards_number 0
_exptl_absorpt_coefficient_mu 5.948
_exptl_absorpt_correction_T_max 0.621
_exptl_absorpt_correction_T_min 0.514
_exptl_absorpt_correction_type multi-scan
_exptl_absorpt_process_details
'SADABS-2016/2 (Bruker,2016/2) was used for absorption correction. wR2(int) was 0.1107 before and 0.0708 after correction. The Ratio of minimum to maximum transmission is 0.6933. The \l/2 correction factor is Not present.'
_exptl_crystal_colour 'clear dark black'
_exptl_crystal_colour_lustre clear
_exptl_crystal_colour_modifier dark
_exptl_crystal_colour_primary black
_exptl_crystal_density_diffrn 1.753
_exptl_crystal_description block
_exptl_crystal_F_000 3976
_exptl_crystal_size_max 0.12
_exptl_crystal_size_mid 0.1
_exptl_crystal_size_min 0.08
_refine_diff_density_max 1.530
_refine_diff_density_min -1.036
_refine_diff_density_rms 0.133
_refine_ls_extinction_method none
_refine_ls_goodness_of_fit_ref 1.061
_refine_ls_hydrogen_treatment constr
_refine_ls_matrix_type full
_refine_ls_number_parameters 1062
_refine_ls_number_reflns 9317
_refine_ls_number_restraints 1621
_refine_ls_restrained_S_all 1.201
_refine_ls_R_factor_all 0.0914
_refine_ls_R_factor_gt 0.0773
_refine_ls_shift/su_max 0.001
_refine_ls_shift/su_mean 0.000
_refine_ls_structure_factor_coef Fsqd
_refine_ls_weighting_details 'w=1/[\s^2^(Fo^2^)+(0.1129P)^2^+68.9759P] where P=(Fo^2^+2Fc^2^)/3'
_refine_ls_weighting_scheme calc
_refine_ls_wR_factor_gt 0.2098
_refine_ls_wR_factor_ref 0.2230
_reflns_Friedel_coverage 0.000
_reflns_number_gt 7692
_reflns_number_total 9317
_reflns_threshold_expression 'I > 2\s(I)'
_cod_data_source_file d2sc04846a2.cif
_cod_data_source_block thc2@c2(5)-c82
_cod_depositor_comments 'Adding full bibliography for 1567901--1567902.cif.'
_cod_database_code 1567902
_shelx_shelxl_version_number 2018/1
_shelx_space_group_comment
;
The symmetry employed for this shelxl refinement is uniquely defined
by the following loop, which should always be used as a source of
symmetry information in preference to the above space-group names.
They are only intended as comments.
;
_shelx_estimated_absorpt_t_max 0.648
_shelx_estimated_absorpt_t_min 0.535
_olex2_refinement_description
;
1. Fixed Uiso
 At 1.2 times of:
  All C(H) groups, All C(H,H) groups
 At 1.5 times of:
  All C(H,H,H) groups
2. Restrained distances
 C29-C30 = C40-C41 = C54-C55 = C65-C66
 1.4 with sigma of 0.01
 C7-C6 \\sim C6-C5 \\sim C5-C21 \\sim C21-C22 \\sim C22-C7
 with sigma of 0.02
 C7-C5 \\sim C7-C21 \\sim C6-C21 \\sim C6-C22 \\sim C5-C22
 with sigma of 0.02
 C2-C13 \\sim C13-C14 \\sim C14-C15 \\sim C15-C3 \\sim C3-C2
 with sigma of 0.02
 C2-C14 \\sim C2-C15 \\sim C13-C15 \\sim C13-C3 \\sim C14-C3
 with sigma of 0.02
 C10-C9 \\sim C9-C28 \\sim C28-C29 \\sim C29-C11 \\sim C11-C10
 with sigma of 0.02
 C10-C28 \\sim C10-C29 \\sim C9-C29 \\sim C9-C11 \\sim C28-C11
 with sigma of 0.02
 C53-C54 \\sim C54-C31 \\sim C31-C30 \\sim C30-C52 \\sim C52-C53
 with sigma of 0.02
 C53-C31 \\sim C53-C30 \\sim C54-C30 \\sim C54-C52 \\sim C31-C52
 with sigma of 0.02
 C74-C75 \\sim C75-C57 \\sim C57-C56 \\sim C56-C55 \\sim C55-C74
 with sigma of 0.02
 C74-C57 \\sim C74-C56 \\sim C75-C56 \\sim C75-C55 \\sim C57-C55
 with sigma of 0.02
 C76-C77 \\sim C77-C78 \\sim C78-C61 \\sim C61-C60 \\sim C60-C76
 with sigma of 0.02
 C76-C78 \\sim C76-C61 \\sim C77-C61 \\sim C77-C60 \\sim C78-C60
 with sigma of 0.02
 C59-C37 \\sim C37-C36 \\sim C36-C35 \\sim C35-C58 \\sim C58-C59
 with sigma of 0.02
 C59-C36 \\sim C59-C35 \\sim C37-C35 \\sim C37-C58 \\sim C36-C58
 with sigma of 0.02
 C39-C40 \\sim C40-C19 \\sim C19-C18 \\sim C18-C17 \\sim C17-C39
 with sigma of 0.02
 C39-C19 \\sim C39-C18 \\sim C40-C18 \\sim C40-C17 \\sim C19-C17
 with sigma of 0.02
 C41-C63 \\sim C63-C64 \\sim C64-C65 \\sim C65-C42 \\sim C42-C41
 with sigma of 0.02
 C41-C64 \\sim C41-C65 \\sim C63-C65 \\sim C63-C42 \\sim C64-C42
 with sigma of 0.02
 C67-C68 \\sim C68-C46 \\sim C46-C45 \\sim C45-C66 \\sim C66-C67
 with sigma of 0.02
 C67-C46 \\sim C67-C45 \\sim C68-C45 \\sim C68-C66 \\sim C46-C66
 with sigma of 0.02
 C69-C70 \\sim C70-C71 \\sim C71-C50 \\sim C50-C49 \\sim C49-C69
 with sigma of 0.02
 C69-C71 \\sim C69-C50 \\sim C70-C50 \\sim C70-C49 \\sim C71-C49
 with sigma of 0.02
 C26-C25 \\sim C25-C24 \\sim C24-C47 \\sim C47-C48 \\sim C48-C26
 with sigma of 0.02
 C26-C24 \\sim C26-C47 \\sim C25-C47 \\sim C25-C48 \\sim C24-C48
 with sigma of 0.02
 C46-C47 \\sim C47-C48 \\sim C48-C49 \\sim C49-C69 \\sim C69-C68 \\sim C68-C46
 with sigma of 0.02
 C46-C48 \\sim C46-C69 \\sim C47-C49 \\sim C47-C68 \\sim C49-C68 \\sim C48-C69
 with sigma of 0.02
 C57-C58 \\sim C58-C59 \\sim C59-C60 \\sim C60-C76 \\sim C76-C75 \\sim C75-C57
 with sigma of 0.02
 C57-C59 \\sim C57-C76 \\sim C58-C60 \\sim C58-C75 \\sim C60-C75 \\sim C59-C76
 with sigma of 0.02
 C1-C2 \\sim C1-C6 \\sim C1-C10
 with sigma of 0.02
 C2-C6 \\sim C6-C10 \\sim C10-C2
 with sigma of 0.02
 C4-C3 \\sim C4-C5 \\sim C4-C18
 with sigma of 0.02
 C3-C5 \\sim C5-C18 \\sim C18-C3
 with sigma of 0.02
 C8-C7 \\sim C8-C9 \\sim C8-C25
 with sigma of 0.02
 C7-C9 \\sim C9-C25 \\sim C25-C7
 with sigma of 0.02
 C16-C15 \\sim C16-C17 \\sim C16-C36
 with sigma of 0.02
 C15-C17 \\sim C17-C36 \\sim C36-C15
 with sigma of 0.02
 C20-C19 \\sim C20-C21 \\sim C20-C43
 with sigma of 0.02
 C19-C21 \\sim C21-C43 \\sim C43-C19
 with sigma of 0.02
 C23-C22 \\sim C23-C24 \\sim C23-C44
 with sigma of 0.02
 C22-C24 \\sim C24-C44 \\sim C44-C22
 with sigma of 0.02
 C27-C26 \\sim C27-C28 \\sim C27-C51
 with sigma of 0.02
 C26-C28 \\sim C28-C51 \\sim C51-C26
 with sigma of 0.02
 C29-C31 \\sim C29-C52 \\sim C30-C28 \\sim C30-C11
 with sigma of 0.02
 C32-C31 \\sim C32-C33 \\sim C32-C12
 with sigma of 0.02
 C31-C33 \\sim C33-C12 \\sim C12-C31
 with sigma of 0.02
 C33-C32 \\sim C33-C34 \\sim C33-C56
 with sigma of 0.02
 C32-C34 \\sim C34-C56 \\sim C56-C32
 with sigma of 0.02
 C34-C33 \\sim C34-C35 \\sim C34-C14
 with sigma of 0.02
 C33-C35 \\sim C35-C14 \\sim C14-C33
 with sigma of 0.02
 C38-C37 \\sim C38-C39 \\sim C38-C62
 with sigma of 0.02
 C37-C39 \\sim C39-C62 \\sim C62-C37
 with sigma of 0.02
 C40-C42 \\sim C40-C63 \\sim C41-C39 \\sim C41-C19
 with sigma of 0.02
 C43-C42 \\sim C43-C44 \\sim C43-C20
 with sigma of 0.02
 C42-C44 \\sim C44-C20 \\sim C20-C42
 with sigma of 0.02
 C44-C43 \\sim C44-C45 \\sim C44-C23
 with sigma of 0.02
 C43-C45 \\sim C45-C23 \\sim C23-C43
 with sigma of 0.02
 C51-C50 \\sim C51-C52 \\sim C51-C27
 with sigma of 0.02
 C50-C52 \\sim C52-C27 \\sim C27-C50
 with sigma of 0.02
 C54-C56 \\sim C54-C74 \\sim C55-C53 \\sim C55-C31
 with sigma of 0.02
 C62-C61 \\sim C62-C63 \\sim C62-C38
 with sigma of 0.02
 C61-C63 \\sim C63-C38 \\sim C38-C61
 with sigma of 0.02
 C65-C67 \\sim C65-C45 \\sim C66-C64 \\sim C66-C42
 with sigma of 0.02
 C72-C71 \\sim C72-C73 \\sim C72-C53
 with sigma of 0.02
 C71-C73 \\sim C73-C53 \\sim C53-C71
 with sigma of 0.02
 C73-C72 \\sim C73-C74 \\sim C73-C82
 with sigma of 0.02
 C72-C74 \\sim C74-C82 \\sim C82-C72
 with sigma of 0.02
 C79-C78 \\sim C79-C80 \\sim C79-C64
 with sigma of 0.02
 C78-C80 \\sim C80-C64 \\sim C64-C78
 with sigma of 0.02
 C80-C79 \\sim C80-C81 \\sim C80-C67
 with sigma of 0.02
 C79-C81 \\sim C81-C67 \\sim C67-C79
 with sigma of 0.02
 C81-C80 \\sim C81-C82 \\sim C81-C70
 with sigma of 0.02
 C80-C82 \\sim C82-C70 \\sim C70-C80
 with sigma of 0.02
 C82-C81 \\sim C82-C73 \\sim C82-C77
 with sigma of 0.02
 C81-C73 \\sim C73-C77 \\sim C77-C81
 with sigma of 0.02
3. Restrained planarity
 C5, C6, C7, C21, C22
 with sigma of 0.1
 C2, C3, C13, C14, C15
 with sigma of 0.1
 C9, C10, C11, C28, C29
 with sigma of 0.1
 C30, C31, C52, C53, C54
 with sigma of 0.1
 C55, C56, C57, C74, C75
 with sigma of 0.1
 C60, C61, C76, C77, C78
 with sigma of 0.1
 C35, C36, C37, C58, C59
 with sigma of 0.1
 C17, C18, C19, C39, C40
 with sigma of 0.1
 C41, C42, C63, C64, C65
 with sigma of 0.1
 C45, C46, C66, C67, C68
 with sigma of 0.1
 C49, C50, C69, C70, C71
 with sigma of 0.1
 C24, C25, C26, C47, C48
 with sigma of 0.1
4. Uiso/Uaniso restraints and constraints
C1 \\sim C2 \\sim C3 \\sim C4 \\sim C5 \\sim C6 \\sim C7 \\sim C8 \\sim C9
\\sim C10 \\sim C11 \\sim C12 \\sim C13 \\sim C14 \\sim C15 \\sim C16 \\sim C17
\\sim C18 \\sim C19 \\sim C20 \\sim C21 \\sim C22 \\sim C23 \\sim C24 \\sim C25
\\sim C26 \\sim C27 \\sim C28 \\sim C29 \\sim C30 \\sim C31 \\sim C32 \\sim C33
\\sim C34 \\sim C35 \\sim C36 \\sim C37 \\sim C38 \\sim C39 \\sim C40 \\sim C41
\\sim C42 \\sim C43 \\sim C44 \\sim C45 \\sim C46 \\sim C47 \\sim C48 \\sim C49
\\sim C50 \\sim C51 \\sim C52 \\sim C53 \\sim C54 \\sim C55 \\sim C56 \\sim C57
\\sim C58 \\sim C59 \\sim C60 \\sim C61 \\sim C62 \\sim C63 \\sim C64 \\sim C65
\\sim C66 \\sim C67 \\sim C68 \\sim C69 \\sim C70 \\sim C71 \\sim C72 \\sim C73
\\sim C74 \\sim C75 \\sim C76 \\sim C77 \\sim C78 \\sim C79 \\sim C80 \\sim C81
\\sim C82: within 2A with sigma of 0.005 and sigma for terminal atoms of 0.01
C1S \\sim C2S \\sim C3S \\sim C4S \\sim C5S \\sim C6S: within 2A with sigma of
0.01 and sigma for terminal atoms of 0.02
Th1 \\sim Th2 \\sim Th3 \\sim Th4: within 2A with sigma of 0.005 and sigma for
terminal atoms of 0.01
Uanis(C83) \\sim Ueq, Uanis(C84) \\sim Ueq: with sigma of 0.01 and sigma for
terminal atoms of 0.02
5. Others
 1*[Sof(Th2)]+1*[Sof(Th1)]+1*[Sof(Th3)]+1*[Sof(Th4)]=0.5 with esd of 0.00001
 Fixed Sof: C6S(0.5) H6S(0.5) C5S(0.5) H5S(0.5) C4S(0.5) H4S(0.5) C3S(0.5)
 H3S(0.5) C2S(0.5) H2S(0.5) C1S(0.5) H1S(0.5) C1(0.5) C2(0.5) C3(0.5) C4(0.5)
 C5(0.5) C6(0.5) C7(0.5) C8(0.5) C9(0.5) C10(0.5) C11(0.5) C12(0.5) C13(0.5)
 C14(0.5) C15(0.5) C16(0.5) C17(0.5) C18(0.5) C19(0.5) C20(0.5) C21(0.5)
 C22(0.5) C23(0.5) C24(0.5) C25(0.5) C26(0.5) C27(0.5) C28(0.5) C29(0.5)
 C30(0.5) C31(0.5) C32(0.5) C33(0.5) C34(0.5) C35(0.5) C37(0.5) C38(0.5)
 C39(0.5) C40(0.5) C41(0.5) C42(0.5) C43(0.5) C44(0.5) C45(0.5) C46(0.5)
 C47(0.5) C48(0.5) C49(0.5) C50(0.5) C51(0.5) C52(0.5) C53(0.5) C54(0.5)
 C55(0.5) C56(0.5) C57(0.5) C58(0.5) C59(0.5) C60(0.5) C61(0.5) C62(0.5)
 C63(0.5) C65(0.5) C66(0.5) C67(0.5) C68(0.5) C69(0.5) C70(0.5) C71(0.5)
 C72(0.5) C73(0.5) C74(0.5) C75(0.5) C76(0.5) C77(0.5) C78(0.5) C79(0.5)
 C80(0.5) C81(0.5) C82(0.5) C83(0.5) C84(0.5)
6.a Secondary CH2 refined with riding coordinates:
 C11P(H11A,H11B), C13P(H13A,H13B), C15P(H15A,H15B), C17P(H17A,H17B)
6.b Aromatic/amide H refined with riding coordinates:
 C6S(H6S), C5S(H5S), C4S(H4S), C3S(H3S), C2S(H2S), C1S(H1S), C3P(H3P),
 C8P(H8P), C7S(H7S), C8S(H8S), C9S(H9S), C10S(H10S), C11S(H11S), C12S(H12S)
6.c Fitted hexagon refined as free rotating group:
 C6S(C5S,C4S,C3S,C2S,C1S)
6.d Idealised Me refined as rotating group:
 C12P(H12A,H12B,H12C), C14P(H14A,H14B,H14C), C16P(H16A,H16B,H16C), C18P(H18A,
 H18B,H18C)
;
_olex2_submission_special_instructions 'No special instructions were received'

loop_
_space_group_symop_operation_xyz
'x, y, z'
'-x, y, -z'
'x+1/2, y+1/2, z'
'-x+1/2, y+1/2, -z'
'-x, -y, -z'
'x, -y, z'
'-x+1/2, -y+1/2, -z'
'x+1/2, -y+1/2, z'

loop_
_atom_site_label
_atom_site_type_symbol
_atom_site_fract_x
_atom_site_fract_y
_atom_site_fract_z
_atom_site_U_iso_or_equiv
_atom_site_adp_type
_atom_site_occupancy
_atom_site_site_symmetry_order
_atom_site_calc_flag
_atom_site_refinement_flags_posn
_atom_site_refinement_flags_adp
_atom_site_refinement_flags_occupancy
_atom_site_disorder_assembly
_atom_site_disorder_group
C6S C 0.4466(6) 0.8423(11) 0.0074(8) 0.108(5) Uani 0.5 1 d . U . A -1
H6S H 0.410264 0.825456 0.003923 0.130 Uiso 0.5 1 calc R . . A -1
C5S C 0.4732(6) 0.8569(11) 0.0701(6) 0.069(4) Uani 0.5 1 d G U . A -1
H5S H 0.454958 0.850032 0.109479 0.083 Uiso 0.5 1 calc R . . A -1
C4S C 0.5264(6) 0.8815(10) 0.0751(6) 0.088(4) Uani 0.5 1 d G U . A -1
H4S H 0.544569 0.891469 0.117925 0.106 Uiso 0.5 1 calc R . . A -1
C3S C 0.5531(5) 0.8915(11) 0.0174(7) 0.096(4) Uani 0.5 1 d G U . A -1
H3S H 0.589486 0.908329 0.020815 0.115 Uiso 0.5 1 calc R . . A -1
C2S C 0.5266(6) 0.8769(13) -0.0453(6) 0.099(5) Uani 0.5 1 d G U . A -1
H2S H 0.544794 0.883753 -0.084742 0.119 Uiso 0.5 1 calc R . . A -1
C1S C 0.4733(7) 0.8523(13) -0.0503(6) 0.119(5) Uani 0.5 1 d G U . A -1
H1S H 0.455183 0.842315 -0.093189 0.143 Uiso 0.5 1 calc R . . A -1
Th1 Th 0.66032(12) 0.41344(16) 0.21184(14) 0.0329(6) Uani 0.281(3) 1 d . U . B 1
C1 C 0.5673(7) 0.3276(11) 0.1880(6) 0.069(2) Uani 0.5 1 d D U . B 1
C2 C 0.5731(5) 0.3569(8) 0.2569(6) 0.0685(19) Uani 0.5 1 d D U . B 1
C3 C 0.6151(5) 0.3289(8) 0.3017(6) 0.0635(19) Uani 0.5 1 d D U . B 1
C4 C 0.6563(5) 0.2653(9) 0.2824(6) 0.0648(19) Uani 0.5 1 d D U . B 1
C5 C 0.6523(5) 0.2367(10) 0.2132(6) 0.066(2) Uani 0.5 1 d D U . B 1
C6 C 0.6088(6) 0.2646(13) 0.1694(6) 0.069(2) Uani 0.5 1 d D U . B 1
C7 C 0.6276(6) 0.2744(14) 0.1041(7) 0.062(2) Uani 0.5 1 d D U . B 1
C8 C 0.6056(5) 0.3376(9) 0.0569(7) 0.0605(19) Uani 0.5 1 d D U . B 1
C9 C 0.5648(5) 0.3944(7) 0.0746(6) 0.0648(19) Uani 0.5 1 d D U . B 1
C10 C 0.5486(5) 0.3922(8) 0.1396(6) 0.0673(19) Uani 0.5 1 d D U . B 1
C11 C 0.5338(4) 0.4827(7) 0.1574(6) 0.0645(19) Uani 0.5 1 d D U . B 1
C12 C 0.5433(4) 0.5144(9) 0.2180(6) 0.0642(19) Uani 0.5 1 d D U . B 1
C13 C 0.5635(4) 0.4443(8) 0.2707(6) 0.0615(18) Uani 0.5 1 d D U . B 1
C14 C 0.5954(4) 0.4734(6) 0.3235(6) 0.0585(19) Uani 0.5 1 d D U . B 1
C15 C 0.6293(4) 0.3998(7) 0.3451(6) 0.0610(19) Uani 0.5 1 d D U . B 1
C16 C 0.6806(5) 0.4119(8) 0.3781(8) 0.0613(19) Uani 0.5 1 d D U . B 1
C17 C 0.7203(4) 0.3506(7) 0.3607(6) 0.0552(18) Uani 0.5 1 d D U . B 1
C18 C 0.7104(4) 0.2814(7) 0.3105(5) 0.0538(18) Uani 0.5 1 d D U . B 1
C19 C 0.7591(4) 0.2713(8) 0.2752(5) 0.0473(17) Uani 0.5 1 d D U . B 1
C20 C 0.7537(4) 0.2533(7) 0.2040(5) 0.0511(17) Uani 0.5 1 d D U . B 1
C21 C 0.6989(4) 0.2345(9) 0.1782(6) 0.0566(18) Uani 0.5 1 d D U . B 1
C22 C 0.6827(4) 0.2538(12) 0.1113(6) 0.0604(19) Uani 0.5 1 d D U . B 1
C23 C 0.7185(4) 0.2917(8) 0.0696(5) 0.0591(18) Uani 0.5 1 d D U . B 1
C24 C 0.6931(5) 0.3474(7) 0.0135(6) 0.0608(19) Uani 0.5 1 d D U . B 1
C25 C 0.6398(5) 0.3721(7) 0.0112(6) 0.0572(19) Uani 0.5 1 d D U . B 1
C26 C 0.6353(4) 0.4604(7) -0.0139(6) 0.0629(19) Uani 0.5 1 d D U . B 1
C27 C 0.5969(5) 0.5222(6) 0.0084(6) 0.0636(19) Uani 0.5 1 d D U . B 1
C28 C 0.5603(4) 0.4842(6) 0.0503(5) 0.0651(19) Uani 0.5 1 d D U . B 1
C29 C 0.5395(5) 0.5364(6) 0.1003(6) 0.0622(19) Uani 0.5 1 d D U . B 1
C30 C 0.5533(5) 0.6264(6) 0.1070(6) 0.0596(19) Uani 0.5 1 d D U . B 1
C31 C 0.5608(5) 0.6618(8) 0.1711(5) 0.0593(19) Uani 0.5 1 d D U . B 1
C32 C 0.5584(5) 0.6051(7) 0.2310(6) 0.0606(18) Uani 0.5 1 d D U . B 1
C33 C 0.5944(5) 0.6312(7) 0.2906(6) 0.0628(19) Uani 0.5 1 d D U . B 1
C34 C 0.6137(5) 0.5626(8) 0.3394(6) 0.0626(19) Uani 0.5 1 d D U . B 1
C35 C 0.6632(4) 0.5752(7) 0.3773(8) 0.0643(19) Uani 0.5 1 d D U . B 1
C36 C 0.6973(4) 0.500000 0.3943(5) 0.0626(17) Uani 1 2 d DS TU P B 1
C37 C 0.7505(4) 0.5318(6) 0.3909(6) 0.0625(19) Uani 0.5 1 d D U . B 1
C38 C 0.7920(4) 0.4754(6) 0.3673(6) 0.0612(19) Uani 0.5 1 d D U . B 1
C39 C 0.7751(4) 0.3832(7) 0.3577(5) 0.0532(18) Uani 0.5 1 d D U . B 1
C40 C 0.7977(4) 0.3330(7) 0.3042(5) 0.0474(17) Uani 0.5 1 d D U . B 1
C41 C 0.8352(4) 0.3719(7) 0.2659(5) 0.0549(18) Uani 0.5 1 d D U . B 1
C42 C 0.8333(4) 0.3457(6) 0.1937(5) 0.0535(17) Uani 0.5 1 d D U . B 1
C43 C 0.7912(4) 0.2923(8) 0.1626(5) 0.0567(18) Uani 0.5 1 d D U . B 1
C44 C 0.7720(4) 0.3120(9) 0.0908(5) 0.0617(18) Uani 0.5 1 d D U . B 1
C45 C 0.8007(4) 0.3828(7) 0.0597(5) 0.0680(19) Uani 0.5 1 d D U . B 1
C46 C 0.7719(4) 0.4345(7) 0.0110(6) 0.0664(19) Uani 0.5 1 d D U . B 1
C47 C 0.7209(4) 0.4172(7) -0.0132(8) 0.066(2) Uani 0.5 1 d D U . B 1
C48 C 0.6848(4) 0.4867(6) -0.0277(5) 0.0666(19) Uani 0.5 1 d D U . B 1
C49 C 0.7005(5) 0.5736(7) -0.0172(7) 0.069(2) Uani 0.5 1 d D U . B 1
C50 C 0.6669(4) 0.6365(9) 0.0068(7) 0.067(2) Uani 0.5 1 d D U . B 1
C51 C 0.6128(5) 0.6132(7) 0.0176(7) 0.0641(19) Uani 0.5 1 d D U . B 1
C52 C 0.5879(5) 0.6665(8) 0.0663(6) 0.063(2) Uani 0.5 1 d D U . B 1
C53 C 0.6206(5) 0.7265(14) 0.1065(7) 0.066(2) Uani 0.5 1 d D U . B 1
C54 C 0.5994(5) 0.7272(12) 0.1692(5) 0.066(2) Uani 0.5 1 d D U . B 1
C55 C 0.6315(4) 0.7502(9) 0.2251(5) 0.067(2) Uani 0.5 1 d D U . B 1
C56 C 0.6265(4) 0.7121(8) 0.2859(5) 0.0633(19) Uani 0.5 1 d D U . B 1
C57 C 0.6792(4) 0.7149(8) 0.3221(5) 0.0654(19) Uani 0.5 1 d D U . B 1
C58 C 0.6964(4) 0.6508(7) 0.3662(7) 0.0635(19) Uani 0.5 1 d D U . B 1
C59 C 0.7494(4) 0.6212(7) 0.3722(7) 0.0622(19) Uani 0.5 1 d D U . B 1
C60 C 0.7858(4) 0.6605(9) 0.3316(6) 0.068(2) Uani 0.5 1 d D U . B 1
C61 C 0.8257(5) 0.6084(7) 0.3066(6) 0.071(2) Uani 0.5 1 d D U . B 1
C62 C 0.8297(4) 0.5138(7) 0.3268(5) 0.0665(19) Uani 0.5 1 d D U . B 1
C63 C 0.8538(4) 0.4612(6) 0.2752(5) 0.0658(19) Uani 0.5 1 d D U . B 1
C64 C 0.8648(4) 0.500000 0.2076(5) 0.0756(18) Uani 1 2 d DS TU P B 1
C65 C 0.8579(5) 0.4230(7) 0.1592(5) 0.0675(19) Uani 0.5 1 d D U . B 1
C66 C 0.8375(5) 0.4398(7) 0.0953(5) 0.0687(19) Uani 0.5 1 d D U . B 1
C67 C 0.8285(5) 0.5285(6) 0.0711(6) 0.072(2) Uani 0.5 1 d D U . B 1
C68 C 0.7890(4) 0.5236(6) 0.0187(6) 0.069(2) Uani 0.5 1 d D U . B 1
C69 C 0.7524(4) 0.5913(7) 0.0074(7) 0.069(2) Uani 0.5 1 d D U . B 1
C70 C 0.7518(4) 0.6642(8) 0.0494(6) 0.072(2) Uani 0.5 1 d D U . B 1
C71 C 0.6992(5) 0.6956(9) 0.0448(7) 0.073(2) Uani 0.5 1 d D U . B 1
C72 C 0.6775(5) 0.7357(15) 0.0992(7) 0.071(2) Uani 0.5 1 d D U . B 1
C73 C 0.7142(4) 0.7581(11) 0.1579(6) 0.068(2) Uani 0.5 1 d D U . B 1
C74 C 0.6862(4) 0.7719(9) 0.2183(5) 0.0665(19) Uani 0.5 1 d D U . B 1
C75 C 0.7143(4) 0.7512(8) 0.2794(6) 0.0648(19) Uani 0.5 1 d D U . B 1
C76 C 0.7670(5) 0.7227(10) 0.2823(7) 0.068(2) Uani 0.5 1 d D U . B 1
C77 C 0.7959(5) 0.7118(9) 0.2267(5) 0.076(2) Uani 0.5 1 d D U . B 1
C78 C 0.8348(6) 0.6444(9) 0.2412(6) 0.077(2) Uani 0.5 1 d D U . B 1
C79 C 0.8497(7) 0.5888(8) 0.1886(6) 0.081(2) Uani 0.5 1 d D U . B 1
C80 C 0.8297(6) 0.6070(8) 0.1204(6) 0.076(2) Uani 0.5 1 d D U . B 1
C81 C 0.7894(5) 0.6755(10) 0.1066(6) 0.076(2) Uani 0.5 1 d D U . B 1
C82 C 0.7680(5) 0.7253(11) 0.1628(6) 0.076(2) Uani 0.5 1 d D U . B 1
C83 C 0.6951(8) 0.5326(11) 0.1542(9) 0.082(5) Uani 0.5 1 d . U . B 1
C84 C 0.7249(6) 0.5266(11) 0.1978(10) 0.082(5) Uani 0.5 1 d . U . B 1
Th2 Th 0.67465(18) 0.4166(3) 0.2289(3) 0.0348(7) Uani 0.150(3) 1 d . U . C 2
Th3 Th 0.6467(4) 0.4325(7) 0.1866(7) 0.0418(14) Uani 0.0368(17) 1 d . U . C 2
Th4 Th 0.6771(6) 0.3913(8) 0.2028(6) 0.0393(15) Uani 0.0327(19) 1 d . U . C 2
Ni1P Ni 0.51815(3) 0.500000 0.41824(4) 0.01443(19) Uani 1 2 d S T P D 6
N1P N 0.46209(18) 0.500000 0.3440(2) 0.0183(9) Uani 1 2 d S T P D 6
N2P N 0.51934(12) 0.6310(2) 0.41682(17) 0.0180(6) Uani 1 1 d . . . D 6
N3P N 0.57645(17) 0.500000 0.4892(2) 0.0164(9) Uani 1 2 d S T P D 6
C1P C 0.40108(16) 0.5455(3) 0.2573(2) 0.0233(8) Uani 1 1 d . . . D 6
C2P C 0.43883(15) 0.5728(3) 0.3120(2) 0.0199(8) Uani 1 1 d . . . D 6
C3P C 0.44991(15) 0.6605(3) 0.3271(2) 0.0215(8) Uani 1 1 d . . . D 6
H3P H 0.429796 0.705160 0.302755 0.026 Uiso 1 1 calc R . . D 6
C4P C 0.48849(15) 0.6879(3) 0.3757(2) 0.0198(8) Uani 1 1 d . . . D 6
C5P C 0.50221(17) 0.7801(3) 0.3881(2) 0.0263(9) Uani 1 1 d . . . D 6
C6P C 0.54168(16) 0.7799(3) 0.4386(2) 0.0244(8) Uani 1 1 d . . . D 6
C7P C 0.55189(15) 0.6880(3) 0.4557(2) 0.0196(7) Uani 1 1 d . . . D 6
C8P C 0.59056(15) 0.6603(3) 0.5040(2) 0.0203(8) Uani 1 1 d . . . D 6
H8P H 0.610258 0.704891 0.528993 0.024 Uiso 1 1 calc R . . D 6
C9P C 0.60239(14) 0.5727(3) 0.51844(19) 0.0182(7) Uani 1 1 d . . . D 6
C10P C 0.64528(15) 0.5453(3) 0.5666(2) 0.0215(8) Uani 1 1 d . . . D 6
C11P C 0.37180(18) 0.6082(3) 0.2094(2) 0.0297(9) Uani 1 1 d . . . D 6
H11A H 0.356347 0.656846 0.235118 0.036 Uiso 1 1 calc R . . D 6
H11B H 0.342154 0.575709 0.184744 0.036 Uiso 1 1 calc R . . D 6
C12P C 0.4073(2) 0.6489(4) 0.1588(2) 0.0345(10) Uani 1 1 d . . . D 6
H12A H 0.385987 0.687802 0.127743 0.052 Uiso 1 1 calc GR . . D 6
H12B H 0.423059 0.601017 0.133485 0.052 Uiso 1 1 calc GR . . D 6
H12C H 0.435624 0.683936 0.182751 0.052 Uiso 1 1 calc GR . . D 6
C13P C 0.4779(2) 0.8575(3) 0.3491(3) 0.0347(11) Uani 1 1 d . . . D 6
H13A H 0.485258 0.913077 0.375020 0.042 Uiso 1 1 calc R . . D 6
H13B H 0.438911 0.849359 0.343498 0.042 Uiso 1 1 calc R . . D 6
C14P C 0.4989(2) 0.8679(4) 0.2798(3) 0.0450(13) Uani 1 1 d . . . D 6
H14A H 0.491656 0.813144 0.253750 0.067 Uiso 1 1 calc GR . . D 6
H14B H 0.537260 0.878603 0.284991 0.067 Uiso 1 1 calc GR . . D 6
H14C H 0.481153 0.918447 0.256346 0.067 Uiso 1 1 calc GR . . D 6
C15P C 0.57192(18) 0.8575(3) 0.4709(3) 0.0331(10) Uani 1 1 d . . . D 6
H15A H 0.575963 0.848239 0.520103 0.040 Uiso 1 1 calc R . . D 6
H15B H 0.551153 0.912878 0.462020 0.040 Uiso 1 1 calc R . . D 6
C16P C 0.6270(2) 0.8692(4) 0.4452(3) 0.0455(13) Uani 1 1 d . . . D 6
H16A H 0.623185 0.886535 0.397750 0.068 Uiso 1 1 calc GR . . D 6
H16B H 0.646653 0.812840 0.450045 0.068 Uiso 1 1 calc GR . . D 6
H16C H 0.646497 0.915884 0.471304 0.068 Uiso 1 1 calc GR . . D 6
C17P C 0.68367(16) 0.6080(3) 0.6033(2) 0.0254(8) Uani 1 1 d . . . D 6
H17A H 0.700144 0.578051 0.643965 0.031 Uiso 1 1 calc R . . D 6
H17B H 0.664190 0.661039 0.617917 0.031 Uiso 1 1 calc R . . D 6
C18P C 0.72739(19) 0.6384(4) 0.5594(3) 0.0390(12) Uani 1 1 d . . . D 6
H18A H 0.711394 0.671218 0.520487 0.059 Uiso 1 1 calc GR . . D 6
H18B H 0.746298 0.586006 0.544139 0.059 Uiso 1 1 calc GR . . D 6
H18C H 0.752411 0.677307 0.585679 0.059 Uiso 1 1 calc GR . . D 6
C7S C 0.7132(4) 1.000000 0.1690(4) 0.0452(18) Uani 1 2 d S T P E 6
H7S H 0.738627 1.000000 0.136551 0.054 Uiso 1 2 calc RS T P E 6
C8S C 0.7277(3) 1.000000 0.2369(4) 0.0454(18) Uani 1 2 d S T P E 6
H8S H 0.764440 1.000000 0.251260 0.054 Uiso 1 2 calc RS T P E 6
C9S C 0.6906(3) 1.000000 0.2864(4) 0.0412(17) Uani 1 2 d S T P E 6
H9S H 0.702243 1.000000 0.332760 0.049 Uiso 1 2 calc RS T P E 6
C10S C 0.6383(3) 1.000000 0.2660(4) 0.0433(18) Uani 1 2 d S T P E 6
H10S H 0.612919 1.000000 0.298597 0.052 Uiso 1 2 calc RS T P E 6
C11S C 0.6210(4) 1.000000 0.1981(5) 0.059(2) Uani 1 2 d S T P E 6
H11S H 0.584079 1.000000 0.184690 0.071 Uiso 1 2 calc RS T P E 6
C12S C 0.6573(4) 1.000000 0.1505(4) 0.061(3) Uani 1 2 d S T P E 6
H12S H 0.645021 1.000000 0.104329 0.073 Uiso 1 2 calc RS T P E 6

loop_
_atom_site_aniso_label
_atom_site_aniso_U_11
_atom_site_aniso_U_22
_atom_site_aniso_U_33
_atom_site_aniso_U_23
_atom_site_aniso_U_13
_atom_site_aniso_U_12
C6S 0.085(8) 0.123(10) 0.120(11) 0.015(9) 0.029(8) -0.014(8)
C5S 0.046(6) 0.094(9) 0.073(9) 0.019(7) 0.037(6) 0.007(6)
C4S 0.077(7) 0.082(9) 0.104(10) 0.017(8) 0.002(7) 0.010(7)
C3S 0.076(7) 0.096(9) 0.114(11) 0.036(8) -0.004(8) -0.002(8)
C2S 0.072(8) 0.118(10) 0.107(11) 0.046(9) 0.005(8) -0.016(8)
C1S 0.100(8) 0.135(11) 0.125(12) 0.020(9) 0.020(9) -0.014(9)
Th1 0.0374(12) 0.0250(6) 0.0381(12) -0.0029(7) 0.0138(9) -0.0119(8)
C1 0.064(4) 0.061(4) 0.083(4) -0.001(4) 0.006(4) -0.021(4)
C2 0.060(4) 0.068(4) 0.080(4) 0.009(4) 0.023(3) -0.016(3)
C3 0.064(4) 0.061(4) 0.069(4) 0.021(3) 0.026(3) -0.010(3)
C4 0.070(4) 0.051(3) 0.073(4) 0.020(3) 0.005(3) -0.008(3)
C5 0.075(4) 0.043(3) 0.080(4) 0.008(3) 0.001(4) -0.007(3)
C6 0.073(4) 0.050(4) 0.081(4) 0.002(4) -0.002(4) -0.018(4)
C7 0.074(4) 0.042(4) 0.069(4) -0.007(3) -0.004(4) -0.003(4)
C8 0.071(4) 0.048(4) 0.060(4) -0.015(3) -0.011(3) -0.001(3)
C9 0.061(4) 0.056(4) 0.073(4) -0.012(3) -0.017(3) -0.005(3)
C10 0.055(3) 0.062(4) 0.083(4) -0.005(4) -0.003(3) -0.012(3)
C11 0.046(3) 0.060(4) 0.086(4) 0.003(3) -0.001(3) -0.002(3)
C12 0.049(3) 0.066(4) 0.082(4) 0.005(4) 0.024(3) 0.004(3)
C13 0.050(3) 0.067(4) 0.073(4) 0.005(3) 0.037(3) -0.008(3)
C14 0.057(3) 0.063(4) 0.062(3) 0.005(3) 0.042(3) -0.002(3)
C15 0.065(4) 0.064(4) 0.058(3) 0.018(3) 0.030(3) -0.006(3)
C16 0.074(4) 0.058(4) 0.054(3) 0.017(3) 0.021(3) 0.007(3)
C17 0.064(4) 0.051(3) 0.051(3) 0.022(3) 0.009(3) 0.018(3)
C18 0.060(4) 0.043(3) 0.057(3) 0.024(3) 0.002(3) 0.008(3)
C19 0.055(3) 0.033(3) 0.053(3) 0.010(3) -0.003(3) 0.021(3)
C20 0.064(3) 0.032(3) 0.057(3) 0.003(3) 0.005(3) 0.025(3)
C21 0.074(4) 0.030(3) 0.065(4) 0.001(3) -0.002(3) 0.011(3)
C22 0.079(4) 0.038(4) 0.064(4) -0.008(3) 0.000(3) 0.009(3)
C23 0.079(4) 0.044(3) 0.055(3) -0.018(3) 0.010(3) 0.017(3)
C24 0.084(4) 0.051(4) 0.048(3) -0.012(3) 0.007(3) 0.015(3)
C25 0.077(4) 0.049(3) 0.044(3) -0.013(3) -0.009(3) 0.008(3)
C26 0.085(4) 0.056(3) 0.045(3) -0.007(3) -0.014(3) 0.010(3)
C27 0.078(4) 0.054(4) 0.053(3) -0.005(3) -0.027(3) 0.010(3)
C28 0.063(3) 0.055(4) 0.072(4) -0.008(3) -0.028(3) 0.004(3)
C29 0.051(3) 0.055(3) 0.077(4) -0.001(3) -0.019(3) 0.005(3)
C30 0.057(4) 0.049(3) 0.070(4) 0.007(3) -0.011(3) 0.016(3)
C31 0.055(4) 0.047(4) 0.074(4) 0.005(3) 0.002(4) 0.023(3)
C32 0.053(3) 0.058(4) 0.074(4) 0.002(3) 0.025(3) 0.022(3)
C33 0.065(4) 0.059(4) 0.068(4) -0.001(3) 0.029(3) 0.019(3)
C34 0.068(4) 0.063(4) 0.062(3) -0.002(3) 0.035(3) 0.003(3)
C35 0.075(4) 0.061(4) 0.059(3) -0.009(3) 0.022(4) -0.001(3)
C36 0.083(4) 0.058(3) 0.049(3) 0.000 0.013(3) 0.000
C37 0.079(4) 0.056(3) 0.051(3) -0.007(3) -0.007(3) 0.008(3)
C38 0.067(4) 0.055(4) 0.056(3) -0.002(3) -0.025(3) 0.016(3)
C39 0.059(3) 0.049(3) 0.048(3) 0.007(3) -0.015(3) 0.023(3)
C40 0.045(3) 0.043(3) 0.052(3) 0.009(3) -0.010(3) 0.027(3)
C41 0.040(3) 0.053(3) 0.070(4) 0.001(3) -0.008(3) 0.031(3)
C42 0.041(3) 0.050(3) 0.071(4) 0.003(3) 0.018(3) 0.033(3)
C43 0.059(3) 0.046(3) 0.067(4) -0.004(3) 0.017(3) 0.030(3)
C44 0.070(4) 0.054(3) 0.065(4) -0.017(3) 0.024(3) 0.025(3)
C45 0.072(4) 0.067(4) 0.070(4) -0.011(3) 0.034(3) 0.017(3)
C46 0.081(4) 0.067(4) 0.056(3) -0.008(3) 0.034(3) 0.006(3)
C47 0.087(4) 0.062(4) 0.049(3) -0.008(3) 0.016(4) 0.013(3)
C48 0.093(4) 0.060(4) 0.046(3) -0.003(3) 0.000(3) 0.008(4)
C49 0.090(4) 0.064(4) 0.053(3) 0.008(3) 0.002(4) 0.000(4)
C50 0.086(4) 0.059(4) 0.056(4) 0.013(3) -0.003(4) 0.002(4)
C51 0.081(4) 0.053(4) 0.055(4) 0.007(3) -0.016(4) 0.012(3)
C52 0.072(4) 0.048(4) 0.067(4) 0.010(3) -0.011(4) 0.013(3)
C53 0.074(4) 0.043(4) 0.079(4) 0.008(4) -0.001(4) 0.012(4)
C54 0.068(4) 0.046(4) 0.084(4) 0.001(4) 0.000(4) 0.022(3)
C55 0.074(4) 0.044(3) 0.084(4) -0.008(3) 0.008(4) 0.017(3)
C56 0.070(4) 0.046(4) 0.078(4) -0.010(3) 0.023(4) 0.012(3)
C57 0.074(4) 0.049(3) 0.075(4) -0.017(3) 0.012(4) -0.001(3)
C58 0.073(4) 0.052(4) 0.066(4) -0.019(3) 0.011(4) -0.002(3)
C59 0.072(4) 0.053(4) 0.060(4) -0.014(3) -0.003(4) 0.001(3)
C60 0.067(4) 0.054(4) 0.080(4) -0.015(4) -0.009(4) -0.011(3)
C61 0.062(4) 0.061(4) 0.087(4) -0.011(4) -0.020(4) -0.010(3)
C62 0.055(3) 0.060(4) 0.078(4) -0.006(3) -0.032(3) 0.006(3)
C63 0.042(3) 0.064(4) 0.087(4) 0.001(3) -0.021(3) 0.013(3)
C64 0.048(3) 0.074(4) 0.103(4) 0.000 -0.003(3) 0.000
C65 0.048(3) 0.072(4) 0.085(4) 0.006(3) 0.022(3) 0.016(3)
C66 0.059(3) 0.072(4) 0.080(4) 0.004(3) 0.035(3) 0.011(3)
C67 0.068(4) 0.071(4) 0.081(4) 0.007(3) 0.035(3) -0.001(3)
C68 0.080(4) 0.069(4) 0.063(3) 0.004(3) 0.037(3) 0.002(3)
C69 0.083(4) 0.066(4) 0.059(4) 0.015(3) 0.021(4) -0.003(4)
C70 0.083(4) 0.063(4) 0.073(4) 0.019(3) 0.021(4) -0.009(4)
C71 0.088(4) 0.058(4) 0.073(4) 0.017(4) 0.007(4) -0.003(4)
C72 0.083(4) 0.046(4) 0.083(4) 0.010(4) 0.005(4) 0.000(4)
C73 0.077(4) 0.040(3) 0.086(4) 0.003(4) 0.005(4) -0.007(3)
C74 0.073(4) 0.038(3) 0.088(4) -0.010(3) 0.003(4) 0.001(3)
C75 0.071(4) 0.042(3) 0.082(4) -0.016(3) 0.006(4) -0.006(3)
C76 0.069(4) 0.048(4) 0.086(4) -0.012(4) 0.002(4) -0.014(3)
C77 0.073(4) 0.056(4) 0.098(4) -0.005(4) 0.002(4) -0.020(3)
C78 0.064(4) 0.066(4) 0.098(4) -0.007(4) -0.006(4) -0.018(3)
C79 0.063(4) 0.075(4) 0.104(4) 0.000(3) 0.003(4) -0.013(3)
C80 0.070(4) 0.070(4) 0.091(4) 0.007(4) 0.021(4) -0.015(3)
C81 0.080(4) 0.063(4) 0.088(4) 0.011(4) 0.020(4) -0.017(4)
C82 0.079(4) 0.054(4) 0.095(4) 0.004(4) 0.012(4) -0.018(4)
C83 0.103(9) 0.075(8) 0.068(7) 0.026(6) 0.006(7) -0.029(7)
C84 0.064(7) 0.072(9) 0.107(9) 0.019(7) -0.013(7) -0.032(6)
Th2 0.0362(15) 0.0274(10) 0.0428(18) 0.0064(10) 0.0154(12) -0.0024(9)
Th3 0.044(3) 0.035(2) 0.047(3) 0.008(2) 0.010(2) -0.013(2)
Th4 0.043(3) 0.030(3) 0.047(3) -0.001(2) 0.013(3) -0.005(2)
Ni1P 0.0116(3) 0.0114(3) 0.0204(4) 0.000 0.0019(3) 0.000
N1P 0.014(2) 0.016(2) 0.025(2) 0.000 0.0047(17) 0.000
N2P 0.0145(14) 0.0145(15) 0.0250(16) 0.0003(12) 0.0022(12) 0.0009(12)
N3P 0.012(2) 0.014(2) 0.022(2) 0.000 0.0027(17) 0.000
C1P 0.0171(17) 0.024(2) 0.028(2) 0.0008(16) -0.0008(15) 0.0010(15)
C2P 0.0132(16) 0.0220(19) 0.0245(19) 0.0023(15) 0.0019(14) 0.0016(14)
C3P 0.0183(17) 0.0187(18) 0.028(2) 0.0024(15) 0.0020(15) 0.0040(15)
C4P 0.0158(17) 0.0156(17) 0.028(2) 0.0022(15) 0.0037(14) 0.0018(14)
C5P 0.024(2) 0.0155(18) 0.039(2) 0.0007(16) 0.0024(17) 0.0015(15)
C6P 0.0188(18) 0.0164(18) 0.038(2) -0.0011(16) 0.0044(16) 0.0004(15)
C7P 0.0162(17) 0.0145(17) 0.029(2) -0.0017(15) 0.0044(14) -0.0015(14)
C8P 0.0134(16) 0.0189(18) 0.029(2) -0.0037(15) 0.0033(14) -0.0022(14)
C9P 0.0134(16) 0.0195(18) 0.0220(18) -0.0025(14) 0.0026(14) -0.0013(14)
C10P 0.0154(17) 0.025(2) 0.0234(19) -0.0009(16) 0.0006(14) -0.0005(15)
C11P 0.025(2) 0.030(2) 0.033(2) 0.0010(18) -0.0058(17) 0.0053(18)
C12P 0.040(3) 0.035(3) 0.027(2) 0.0053(19) -0.0029(19) 0.005(2)
C13P 0.032(2) 0.017(2) 0.054(3) 0.006(2) -0.005(2) 0.0034(17)
C14P 0.045(3) 0.032(3) 0.057(3) 0.021(2) 0.001(3) 0.000(2)
C15P 0.026(2) 0.0163(19) 0.055(3) -0.0024(19) -0.003(2) -0.0019(16)
C16P 0.036(3) 0.028(3) 0.072(4) 0.003(2) 0.005(3) -0.013(2)
C17P 0.0183(18) 0.028(2) 0.030(2) -0.0032(17) -0.0012(16) -0.0044(16)
C18P 0.027(2) 0.049(3) 0.041(3) -0.014(2) 0.006(2) -0.016(2)
C7S 0.058(5) 0.043(4) 0.036(4) 0.000 0.012(4) 0.000
C8S 0.044(4) 0.057(5) 0.035(4) 0.000 0.006(3) 0.000
C9S 0.041(4) 0.045(4) 0.037(4) 0.000 -0.001(3) 0.000
C10S 0.045(4) 0.040(4) 0.047(4) 0.000 0.016(3) 0.000
C11S 0.040(5) 0.077(7) 0.059(6) 0.000 -0.003(4) 0.000
C12S 0.060(6) 0.094(8) 0.028(4) 0.000 -0.001(4) 0.000

loop_
_atom_type_symbol
_atom_type_description
_atom_type_scat_dispersion_real
_atom_type_scat_dispersion_imag
_atom_type_scat_source
C C 0.0148 0.0070 'International Tables Vol C Tables 4.2.6.8 and 6.1.1.4'
H H 0.0000 0.0000 'International Tables Vol C Tables 4.2.6.8 and 6.1.1.4'
N N 0.0253 0.0136 'International Tables Vol C Tables 4.2.6.8 and 6.1.1.4'
Ni Ni -1.3408 3.2904 'International Tables Vol C Tables 4.2.6.8 and 6.1.1.4'
Th Th -3.3220 10.6096 'International Tables Vol C Tables 4.2.6.8 and 6.1.1.4'

loop_
_geom_angle_atom_site_label_1
_geom_angle_atom_site_label_2
_geom_angle_atom_site_label_3
_geom_angle
_geom_angle_site_symmetry_1
_geom_angle_site_symmetry_3
_geom_angle_publ_flag
C5S C6S C1S 120.0 . . ?
C6S C5S C4S 120.0 . . ?
C3S C4S C5S 120.0 . . ?
C4S C3S C2S 120.0 . . ?
C1S C2S C3S 120.0 . . ?
C2S C1S C6S 120.0 . . ?
Th1 Th1 C1 118.6(3) 6_565 . ?
Th1 Th1 C4 147.3(3) 6_565 . ?
Th1 Th1 C5 175.5(3) 6_565 . ?
Th1 Th1 C6 146.1(3) 6_565 . ?
Th1 Th1 C13 80.6(2) 6_565 . ?
Th1 Th1 C15 94.1(2) 6_565 . ?
Th1 Th1 C18 131.2(2) 6_565 . ?
Th1 Th1 C21 155.4(2) 6_565 . ?
Th1 Th1 C31 113.6(2) 6_565 6_565 ?
Th1 Th1 C32 96.0(2) 6_565 6_565 ?
Th1 Th1 C34 82.9(2) 6_565 6_565 ?
Th1 Th1 C54 141.1(2) 6_565 6_565 ?
Th1 Th1 C57 130.9(2) 6_565 6_565 ?
Th1 Th1 C74 166.7(2) 6_565 6_565 ?
C1 Th1 C13 51.7(4) . . ?
C1 Th1 C15 80.1(4) . . ?
C1 Th1 C18 96.7(3) . . ?
C1 Th1 C21 79.9(3) . . ?
C1 Th1 C31 7.8(4) . 6_565 ?
C1 Th1 C34 78.7(4) . 6_565 ?
C1 Th1 C54 26.4(4) . 6_565 ?
C1 Th1 C57 84.6(3) . 6_565 ?
C1 Th1 C74 74.7(4) . 6_565 ?
C2 Th1 Th1 109.1(3) . 6_565 ?
C2 Th1 C1 31.7(3) . . ?
C2 Th1 C4 57.9(4) . . ?
C2 Th1 C5 66.6(4) . . ?
C2 Th1 C6 55.5(4) . . ?
C2 Th1 C13 28.6(3) . . ?
C2 Th1 C15 49.0(3) . . ?
C2 Th1 C18 83.2(3) . . ?
C2 Th1 C21 95.1(3) . . ?
C2 Th1 C31 37.3(4) . 6_565 ?
C2 Th1 C32 18.3(3) . 6_565 ?
C2 Th1 C34 47.2(3) . 6_565 ?
C2 Th1 C54 51.5(4) . 6_565 ?
C2 Th1 C57 67.4(3) . 6_565 ?
C2 Th1 C74 82.2(3) . 6_565 ?
C3 Th1 Th1 119.8(3) . 6_565 ?
C3 Th1 C1 56.7(4) . . ?
C3 Th1 C2 31.5(3) . . ?
C3 Th1 C4 33.3(3) . . ?
C3 Th1 C5 57.1(3) . . ?
C3 Th1 C6 64.9(4) . . ?
C3 Th1 C13 48.4(3) . . ?
C3 Th1 C15 29.4(3) . . ?
C3 Th1 C18 52.9(3) . . ?
C3 Th1 C21 83.4(3) . . ?
C3 Th1 C31 64.1(3) . 6_565 ?
C3 Th1 C32 49.3(3) . 6_565 ?
C3 Th1 C34 37.5(3) . 6_565 ?
C3 Th1 C54 63.8(4) . 6_565 ?
C3 Th1 C55 46.1(3) . 6_565 ?
C3 Th1 C56 17.0(3) . 6_565 ?
C3 Th1 C57 36.7(3) . 6_565 ?
C3 Th1 C74 66.3(3) . 6_565 ?
C4 Th1 C1 67.7(4) . . ?
C4 Th1 C5 31.7(3) . . ?
C4 Th1 C6 55.4(4) . . ?
C4 Th1 C13 81.0(4) . . ?
C4 Th1 C15 54.0(3) . . ?
C4 Th1 C18 29.0(3) . . ?
C4 Th1 C21 52.0(3) . . ?
C4 Th1 C31 75.3(3) . 6_565 ?
C4 Th1 C32 75.8(3) . 6_565 ?
C4 Th1 C34 66.4(3) . 6_565 ?
C4 Th1 C54 57.9(4) . 6_565 ?
C4 Th1 C57 19.5(3) . 6_565 ?
C4 Th1 C74 34.4(3) . 6_565 ?
C5 Th1 C1 57.2(4) . . ?
C5 Th1 C6 30.7(3) . . ?
C5 Th1 C13 95.1(4) . . ?
C5 Th1 C15 83.8(3) . . ?
C5 Th1 C18 50.5(3) . . ?
C5 Th1 C21 28.7(3) . . ?
C5 Th1 C31 62.4(3) . 6_565 ?
C5 Th1 C34 94.4(3) . 6_565 ?
C5 Th1 C54 35.4(3) . 6_565 ?
C5 Th1 C57 49.3(3) . 6_565 ?
C5 Th1 C74 17.6(3) . 6_565 ?
C6 Th1 C1 32.0(3) . . ?
C6 Th1 C13 81.6(4) . . ?
C6 Th1 C15 94.2(4) . . ?
C6 Th1 C18 80.1(3) . . ?
C6 Th1 C21 48.2(3) . . ?
C6 Th1 C31 34.6(4) . 6_565 ?
C6 Th1 C34 99.1(4) . 6_565 ?
C6 Th1 C54 5.7(4) . 6_565 ?
C6 Th1 C57 74.9(3) . 6_565 ?
C6 Th1 C74 46.3(3) . 6_565 ?
C13 Th1 C15 46.5(3) . . ?
C13 Th1 C18 99.6(3) . . ?
C13 Th1 C21 123.7(3) . . ?
C13 Th1 C34 36.3(3) . 6_565 ?
C13 Th1 C57 83.6(3) . 6_565 ?
C13 Th1 C74 110.0(3) . 6_565 ?
C15 Th1 C18 58.0(3) . . ?
C15 Th1 C21 105.6(3) . . ?
C15 Th1 C34 13.7(3) . 6_565 ?
C15 Th1 C57 44.7(3) . 6_565 ?
C15 Th1 C74 88.1(3) . 6_565 ?
C21 Th1 C18 54.6(3) . . ?
C31 Th1 C13 53.5(3) 6_565 . ?
C31 Th1 C15 86.2(3) 6_565 . ?
C31 Th1 C18 104.2(3) 6_565 . ?
C31 Th1 C21 82.8(3) 6_565 . ?
C31 Th1 C34 83.5(3) 6_565 6_565 ?
C31 Th1 C57 92.4(3) 6_565 6_565 ?
C31 Th1 C74 79.6(3) 6_565 6_565 ?
C32 Th1 C1 29.4(4) 6_565 . ?
C32 Th1 C5 79.5(4) 6_565 . ?
C32 Th1 C6 60.4(4) 6_565 . ?
C32 Th1 C13 22.5(3) 6_565 . ?
C32 Th1 C15 60.8(3) 6_565 . ?
C32 Th1 C18 101.5(3) 6_565 . ?
C32 Th1 C21 106.3(3) 6_565 . ?
C32 Th1 C31 31.1(3) 6_565 6_565 ?
C32 Th1 C34 54.5(3) 6_565 6_565 ?
C32 Th1 C54 55.2(3) 6_565 6_565 ?
C32 Th1 C57 85.6(3) 6_565 6_565 ?
C32 Th1 C74 96.5(3) 6_565 6_565 ?
C33 Th1 Th1 105.7(2) 6_565 6_565 ?
C33 Th1 C1 50.2(4) 6_565 . ?
C33 Th1 C2 19.1(3) 6_565 . ?
C33 Th1 C3 18.6(3) 6_565 . ?
C33 Th1 C4 51.3(3) 6_565 . ?
C33 Th1 C5 70.6(4) 6_565 . ?
C33 Th1 C6 69.1(4) 6_565 . ?
C33 Th1 C13 29.9(3) 6_565 . ?
C33 Th1 C15 30.0(3) 6_565 . ?
C33 Th1 C18 70.9(3) 6_565 . ?
C33 Th1 C21 98.7(3) 6_565 . ?
C33 Th1 C31 56.3(3) 6_565 6_565 ?
C33 Th1 C32 33.6(3) 6_565 6_565 ?
C33 Th1 C34 30.3(3) 6_565 6_565 ?
C33 Th1 C54 66.1(3) 6_565 6_565 ?
C33 Th1 C55 57.8(3) 6_565 6_565 ?
C33 Th1 C56 33.6(3) 6_565 6_565 ?
C33 Th1 C57 54.7(3) 6_565 6_565 ?
C33 Th1 C74 82.6(3) 6_565 6_565 ?
C34 Th1 C18 71.6(3) 6_565 . ?
C34 Th1 C21 118.4(3) 6_565 . ?
C34 Th1 C57 58.4(3) 6_565 6_565 ?
C54 Th1 C13 76.7(4) 6_565 . ?
C54 Th1 C15 92.7(3) 6_565 . ?
C54 Th1 C18 83.9(3) 6_565 . ?
C54 Th1 C21 53.9(3) 6_565 . ?
C54 Th1 C31 29.0(2) 6_565 6_565 ?
C54 Th1 C34 96.4(3) 6_565 6_565 ?
C54 Th1 C57 77.4(3) 6_565 6_565 ?
C54 Th1 C74 51.6(3) 6_565 6_565 ?
C55 Th1 Th1 162.0(3) 6_565 6_565 ?
C55 Th1 C1 46.6(4) 6_565 . ?
C55 Th1 C2 53.0(4) 6_565 . ?
C55 Th1 C4 28.5(3) 6_565 . ?
C55 Th1 C5 13.6(3) 6_565 . ?
C55 Th1 C6 26.9(4) 6_565 . ?
C55 Th1 C13 81.5(4) 6_565 . ?
C55 Th1 C15 74.6(3) 6_565 . ?
C55 Th1 C18 54.1(3) 6_565 . ?
C55 Th1 C21 42.3(3) 6_565 . ?
C55 Th1 C31 52.8(3) 6_565 6_565 ?
C55 Th1 C32 66.3(3) 6_565 6_565 ?
C55 Th1 C34 83.7(3) 6_565 6_565 ?
C55 Th1 C54 29.9(2) 6_565 6_565 ?
C55 Th1 C56 30.5(2) 6_565 6_565 ?
C55 Th1 C57 48.0(2) 6_565 6_565 ?
C55 Th1 C74 30.2(3) 6_565 6_565 ?
C56 Th1 Th1 136.8(2) 6_565 6_565 ?
C56 Th1 C1 55.1(4) 6_565 . ?
C56 Th1 C2 39.8(3) 6_565 . ?
C56 Th1 C4 18.3(3) 6_565 . ?
C56 Th1 C5 40.4(3) 6_565 . ?
C56 Th1 C6 53.3(4) 6_565 . ?
C56 Th1 C13 62.9(3) 6_565 . ?
C56 Th1 C15 44.0(3) 6_565 . ?
C56 Th1 C18 44.3(3) 6_565 . ?
C56 Th1 C21 66.4(3) 6_565 . ?
C56 Th1 C31 62.9(3) 6_565 6_565 ?
C56 Th1 C32 58.0(3) 6_565 6_565 ?
C56 Th1 C34 54.0(3) 6_565 6_565 ?
C56 Th1 C54 53.7(3) 6_565 6_565 ?
C56 Th1 C57 29.9(2) 6_565 6_565 ?
C56 Th1 C74 49.5(3) 6_565 6_565 ?
C57 Th1 C18 16.2(3) 6_565 . ?
C57 Th1 C21 62.6(3) 6_565 . ?
C74 Th1 C18 41.0(3) 6_565 . ?
C74 Th1 C21 17.6(3) 6_565 . ?
C74 Th1 C34 100.8(3) 6_565 6_565 ?
C74 Th1 C57 46.1(3) 6_565 6_565 ?
C83 Th1 Th1 61.8(5) 6_565 6_565 ?
C83 Th1 Th1 40.1(5) . 6_565 ?
C83 Th1 C1 129.6(6) . . ?
C83 Th1 C1 126.7(7) 6_565 . ?
C83 Th1 C2 141.9(6) . . ?
C83 Th1 C2 152.7(7) 6_565 . ?
C83 Th1 C3 159.7(6) . . ?
C83 Th1 C3 175.7(7) 6_565 . ?
C83 Th1 C4 160.1(6) . . ?
C83 Th1 C4 143.5(6) 6_565 . ?
C83 Th1 C5 143.1(6) . . ?
C83 Th1 C5 121.5(6) 6_565 . ?
C83 Th1 C6 132.2(5) . . ?
C83 Th1 C6 116.3(6) 6_565 . ?
C83 Th1 C13 135.3(6) 6_565 . ?
C83 Th1 C13 116.9(6) . . ?
C83 Th1 C15 131.3(5) . . ?
C83 Th1 C15 149.5(6) 6_565 . ?
C83 Th1 C18 132.3(5) . . ?
C83 Th1 C18 122.9(7) 6_565 . ?
C83 Th1 C21 94.5(6) 6_565 . ?
C83 Th1 C21 116.0(6) . . ?
C83 Th1 C31 121.8(5) . 6_565 ?
C83 Th1 C31 119.4(7) 6_565 6_565 ?
C83 Th1 C32 124.1(6) . 6_565 ?
C83 Th1 C32 135.0(7) 6_565 6_565 ?
C83 Th1 C33 165.2(6) 6_565 6_565 ?
C83 Th1 C33 145.1(6) . 6_565 ?
C83 Th1 C34 143.0(6) 6_565 6_565 ?
C83 Th1 C34 122.2(5) . 6_565 ?
C83 Th1 C54 131.8(5) . 6_565 ?
C83 Th1 C54 117.8(6) 6_565 6_565 ?
C83 Th1 C55 154.0(5) . 6_565 ?
C83 Th1 C55 133.2(6) 6_565 6_565 ?
C83 Th1 C56 174.5(5) . 6_565 ?
C83 Th1 C56 160.7(6) 6_565 6_565 ?
C83 Th1 C57 139.0(7) 6_565 6_565 ?
C83 Th1 C57 145.7(5) . 6_565 ?
C83 Th1 C74 111.2(6) 6_565 6_565 ?
C83 Th1 C74 132.2(6) . 6_565 ?
C83 Th1 C83 21.6(8) 6_565 . ?
C83 Th1 C84 35.2(7) 6_565 6_565 ?
C83 Th1 C84 35.9(7) 6_565 . ?
C83 Th1 C84 27.1(5) . . ?
C84 Th1 Th1 61.9(4) 6_565 6_565 ?
C84 Th1 Th1 44.7(5) . 6_565 ?
C84 Th1 C1 161.3(7) 6_565 . ?
C84 Th1 C1 156.3(5) . . ?
C84 Th1 C2 152.0(6) . . ?
C84 Th1 C2 165.8(6) 6_565 . ?
C84 Th1 C3 141.2(6) 6_565 . ?
C84 Th1 C3 142.0(6) . . ?
C84 Th1 C4 135.8(5) . . ?
C84 Th1 C4 123.1(6) 6_565 . ?
C84 Th1 C5 122.6(5) 6_565 . ?
C84 Th1 C5 139.7(5) . . ?
C84 Th1 C6 138.1(6) 6_565 . ?
C84 Th1 C6 150.7(6) . . ?
C84 Th1 C13 123.7(5) . . ?
C84 Th1 C13 139.7(5) 6_565 . ?
C84 Th1 C15 113.9(5) . . ?
C84 Th1 C15 118.5(6) 6_565 . ?
C84 Th1 C18 106.9(5) . . ?
C84 Th1 C18 95.0(6) 6_565 . ?
C84 Th1 C21 95.3(5) 6_565 . ?
C84 Th1 C21 112.2(5) . . ?
C84 Th1 C31 154.5(6) 6_565 6_565 ?
C84 Th1 C31 148.7(5) . 6_565 ?
C84 Th1 C32 157.9(5) 6_565 6_565 ?
C84 Th1 C32 140.7(5) . 6_565 ?
C84 Th1 C33 140.3(6) . 6_565 ?
C84 Th1 C33 148.3(6) 6_565 6_565 ?
C84 Th1 C34 118.9(6) 6_565 6_565 ?
C84 Th1 C34 110.2(6) . 6_565 ?
C84 Th1 C54 142.5(6) 6_565 6_565 ?
C84 Th1 C54 153.3(6) . 6_565 ?
C84 Th1 C55 135.8(5) 6_565 6_565 ?
C84 Th1 C55 152.9(5) . 6_565 ?
C84 Th1 C56 147.8(5) . 6_565 ?
C84 Th1 C56 139.1(6) 6_565 6_565 ?
C84 Th1 C57 109.3(6) 6_565 6_565 ?
C84 Th1 C57 118.9(5) . 6_565 ?
C84 Th1 C74 122.7(5) . 6_565 ?
C84 Th1 C74 105.6(5) 6_565 6_565 ?
C84 Th1 C83 37.3(6) 6_565 . ?
C84 Th1 C84 17.1(7) 6_565 . ?
C2 C1 Th1 70.4(9) . . ?
C2 C1 C6 114.5(10) . . ?
C2 C1 C30 138.8(11) . 6_565 ?
C6 C1 Th1 73.9(10) . . ?
C6 C1 C30 96.4(9) . 6_565 ?
C10 C1 Th1 91.9(10) . . ?
C10 C1 C2 116.4(11) . . ?
C10 C1 C6 117.8(11) . . ?
C10 C1 C30 23.3(6) . 6_565 ?
C30 C1 Th1 94.7(9) 6_565 . ?
C31 C1 Th1 105(5) 6_565 . ?
C31 C1 C2 134(3) 6_565 . ?
C31 C1 C6 107(3) 6_565 . ?
C31 C1 C10 19(3) 6_565 . ?
C31 C1 C30 13(3) 6_565 6_565 ?
C31 C1 C32 99(3) 6_565 6_565 ?
C31 C1 C54 104(3) 6_565 6_565 ?
C32 C1 Th1 73.7(10) 6_565 . ?
C32 C1 C2 34.5(7) 6_565 . ?
C32 C1 C6 142.2(15) 6_565 . ?
C32 C1 C10 82.1(10) 6_565 . ?
C32 C1 C30 105.1(10) 6_565 6_565 ?
C54 C1 Th1 77.6(14) 6_565 . ?
C54 C1 C2 118.4(12) 6_565 . ?
C54 C1 C6 4.3(12) 6_565 . ?
C54 C1 C10 115.8(13) 6_565 . ?
C54 C1 C30 93.9(10) 6_565 6_565 ?
C54 C1 C32 146.6(18) 6_565 6_565 ?
C1 C2 Th1 77.9(9) . . ?
C1 C2 C31 9.4(7) . 6_565 ?
C1 C2 C56 98.7(8) . 6_565 ?
C3 C2 Th1 72.4(7) . . ?
C3 C2 C1 122.3(10) . . ?
C3 C2 C31 130.5(10) . 6_565 ?
C3 C2 C56 24.5(6) . 6_565 ?
C13 C2 Th1 85.9(7) . . ?
C13 C2 C1 118.7(11) . . ?
C13 C2 C3 107.3(7) . . ?
C13 C2 C31 109.5(9) . 6_565 ?
C13 C2 C56 130.0(8) . 6_565 ?
C31 C2 Th1 78.4(7) 6_565 . ?
C31 C2 C56 107.5(8) 6_565 6_565 ?
C32 C2 Th1 84.8(14) 6_565 . ?
C32 C2 C1 67.0(12) 6_565 . ?
C32 C2 C3 151.4(16) 6_565 . ?
C32 C2 C13 52.7(12) 6_565 . ?
C32 C2 C31 57.6(10) 6_565 6_565 ?
C32 C2 C33 124.9(18) 6_565 6_565 ?
C32 C2 C56 153.4(17) 6_565 6_565 ?
C33 C2 Th1 72.8(13) 6_565 . ?
C33 C2 C1 146.5(17) 6_565 . ?
C33 C2 C3 31.9(9) 6_565 . ?
C33 C2 C13 75.5(10) 6_565 . ?
C33 C2 C31 150.4(17) 6_565 6_565 ?
C33 C2 C56 56.0(10) 6_565 6_565 ?
C56 C2 Th1 69.8(6) 6_565 . ?
C2 C3 Th1 76.1(7) . . ?
C2 C3 C4 122.6(10) . . ?
C2 C3 C15 108.3(7) . . ?
C2 C3 C34 87.6(7) . 6_565 ?
C2 C3 C55 83.2(8) . 6_565 ?
C2 C3 C57 153.6(10) . 6_565 ?
C4 C3 Th1 76.8(7) . . ?
C4 C3 C34 136.8(10) . 6_565 ?
C4 C3 C55 39.7(6) . 6_565 ?
C4 C3 C57 34.1(6) . 6_565 ?
C15 C3 Th1 87.3(7) . . ?
C15 C3 C4 119.8(10) . . ?
C15 C3 C34 20.7(5) . 6_565 ?
C15 C3 C55 149.7(10) . 6_565 ?
C15 C3 C57 87.3(8) . 6_565 ?
C33 C3 Th1 76.0(14) 6_565 . ?
C33 C3 C2 33.5(9) 6_565 . ?
C33 C3 C4 148.3(17) 6_565 . ?
C33 C3 C15 74.9(11) 6_565 . ?
C33 C3 C34 54.1(10) 6_565 6_565 ?
C33 C3 C55 113.2(13) 6_565 6_565 ?
C33 C3 C57 153.5(16) 6_565 6_565 ?
C34 C3 Th1 82.6(6) 6_565 . ?
C34 C3 C55 150.4(9) 6_565 6_565 ?
C55 C3 Th1 67.8(5) 6_565 . ?
C56 C3 Th1 84.4(14) 6_565 . ?
C56 C3 C2 105.8(15) 6_565 . ?
C56 C3 C4 22.1(11) 6_565 . ?
C56 C3 C15 141.7(16) 6_565 . ?
C56 C3 C33 138(2) 6_565 6_565 ?
C56 C3 C34 158.5(17) 6_565 6_565 ?
C56 C3 C55 25.2(11) 6_565 6_565 ?
C56 C3 C57 54.6(11) 6_565 6_565 ?
C57 C3 Th1 83.8(6) 6_565 . ?
C57 C3 C34 106.8(8) 6_565 6_565 ?
C57 C3 C55 73.5(6) 6_565 6_565 ?
C3 C4 Th1 69.9(7) . . ?
C3 C4 C74 143.0(11) . 6_565 ?
C3 C4 C75 146.0(11) . 6_565 ?
C5 C4 Th1 74.9(8) . . ?
C5 C4 C3 116.2(10) . . ?
C5 C4 C18 114.2(10) . . ?
C5 C4 C74 31.8(6) . 6_565 ?
C5 C4 C75 84.5(9) . 6_565 ?
C18 C4 Th1 89.5(8) . . ?
C18 C4 C3 116.8(9) . . ?
C18 C4 C74 83.2(8) . 6_565 ?
C18 C4 C75 31.6(6) . 6_565 ?
C55 C4 Th1 73.2(9) 6_565 . ?
C55 C4 C3 92.5(9) 6_565 . ?
C55 C4 C5 25.7(7) 6_565 . ?
C55 C4 C18 138.7(12) 6_565 . ?
C55 C4 C74 57.5(7) 6_565 6_565 ?
C55 C4 C75 110.2(10) 6_565 6_565 ?
C56 C4 Th1 77.2(13) 6_565 . ?
C56 C4 C3 20.1(11) 6_565 . ?
C56 C4 C5 101.9(13) 6_565 . ?
C56 C4 C18 136.6(15) 6_565 . ?
C56 C4 C55 76.6(11) 6_565 6_565 ?
C56 C4 C57 106.5(15) 6_565 6_565 ?
C56 C4 C74 132.9(15) 6_565 6_565 ?
C56 C4 C75 165.4(18) 6_565 6_565 ?
C57 C4 Th1 97.6(12) 6_565 . ?
C57 C4 C3 88.6(11) 6_565 . ?
C57 C4 C5 148.2(13) 6_565 . ?
C57 C4 C18 34.0(8) 6_565 . ?
C57 C4 C55 169.6(18) 6_565 6_565 ?
C57 C4 C74 117.0(11) 6_565 6_565 ?
C57 C4 C75 64.6(9) 6_565 6_565 ?
C74 C4 Th1 80.0(7) 6_565 . ?
C75 C4 Th1 92.1(8) 6_565 . ?
C75 C4 C74 52.8(6) 6_565 6_565 ?
C4 C5 Th1 73.4(8) . . ?
C4 C5 C54 114.2(10) . 6_565 ?
C4 C5 C56 26.8(6) . 6_565 ?
C4 C5 C73 121.6(9) . 6_565 ?
C4 C5 C75 48.8(6) . 6_565 ?
C6 C5 Th1 75.8(9) . . ?
C6 C5 C4 119.8(11) . . ?
C6 C5 C21 109.7(7) . . ?
C6 C5 C54 5.7(8) . 6_565 ?
C6 C5 C56 93.5(9) . 6_565 ?
C6 C5 C73 104.6(7) . 6_565 ?
C6 C5 C75 157.5(12) . 6_565 ?
C21 C5 Th1 87.2(8) . . ?
C21 C5 C4 118.9(10) . . ?
C21 C5 C54 114.7(9) . 6_565 ?
C21 C5 C56 140.6(11) . 6_565 ?
C21 C5 C73 5.5(7) . 6_565 ?
C21 C5 C75 71.8(7) . 6_565 ?
C54 C5 Th1 74.0(9) 6_565 . ?
C54 C5 C56 87.8(7) 6_565 6_565 ?
C54 C5 C73 109.5(9) 6_565 6_565 ?
C54 C5 C75 154.3(12) 6_565 6_565 ?
C55 C5 Th1 76(2) 6_565 . ?
C55 C5 C4 62.7(15) 6_565 . ?
C55 C5 C6 60.4(15) 6_565 . ?
C55 C5 C21 162(3) 6_565 . ?
C55 C5 C54 54.8(13) 6_565 6_565 ?
C55 C5 C56 36.5(13) 6_565 6_565 ?
C55 C5 C73 157(2) 6_565 6_565 ?
C55 C5 C74 149(2) 6_565 6_565 ?
C55 C5 C75 111.4(17) 6_565 6_565 ?
C56 C5 Th1 67.6(6) 6_565 . ?
C56 C5 C73 141.3(10) 6_565 6_565 ?
C56 C5 C75 75.0(6) 6_565 6_565 ?
C73 C5 Th1 83.8(7) 6_565 . ?
C74 C5 Th1 94.2(15) 6_565 . ?
C74 C5 C4 86.5(12) 6_565 . ?
C74 C5 C6 146.2(13) 6_565 . ?
C74 C5 C21 36.8(10) 6_565 . ?
C74 C5 C54 150.8(16) 6_565 6_565 ?
C74 C5 C56 112.7(14) 6_565 6_565 ?
C74 C5 C73 41.8(9) 6_565 6_565 ?
C74 C5 C75 37.8(9) 6_565 6_565 ?
C75 C5 Th1 81.9(6) 6_565 . ?
C75 C5 C73 75.6(6) 6_565 6_565 ?
C1 C6 Th1 74.1(10) . . ?
C1 C6 C31 13.3(6) . 6_565 ?
C5 C6 Th1 73.5(9) . . ?
C5 C6 C1 124.3(11) . . ?
C5 C6 C7 107.2(7) . . ?
C5 C6 C31 136.5(12) . 6_565 ?
C7 C6 Th1 90.9(9) . . ?
C7 C6 C1 117.3(11) . . ?
C7 C6 C31 104.5(10) . 6_565 ?
C31 C6 Th1 77.0(10) 6_565 . ?
C53 C6 Th1 94.3(17) 6_565 . ?
C53 C6 C1 113.2(12) 6_565 . ?
C53 C6 C5 113.3(10) 6_565 . ?
C53 C6 C7 6.3(11) 6_565 . ?
C53 C6 C31 100.2(12) 6_565 6_565 ?
C54 C6 Th1 92(8) 6_565 . ?
C54 C6 C1 20(6) 6_565 . ?
C54 C6 C5 142(5) 6_565 . ?
C54 C6 C7 107(5) 6_565 . ?
C54 C6 C31 15(8) 6_565 6_565 ?
C54 C6 C53 102(4) 6_565 6_565 ?
C54 C6 C55 116(5) 6_565 6_565 ?
C55 C6 Th1 71.7(12) 6_565 . ?
C55 C6 C1 100.1(12) 6_565 . ?
C55 C6 C5 26.3(7) 6_565 . ?
C55 C6 C7 132.7(11) 6_565 . ?
C55 C6 C31 113.1(12) 6_565 6_565 ?
C55 C6 C53 138.9(15) 6_565 6_565 ?
C6 C7 Th1 61.3(8) . . ?
C6 C7 C52 105.2(10) . 6_565 ?
C6 C7 C54 9.6(7) . 6_565 ?
C8 C7 Th1 94.8(11) . . ?
C8 C7 C6 122.2(11) . . ?
C8 C7 C22 122.6(12) . . ?
C8 C7 C52 19.6(7) . 6_565 ?
C8 C7 C54 113.0(11) . 6_565 ?
C22 C7 Th1 82.5(10) . . ?
C22 C7 C6 106.3(7) . . ?
C22 C7 C52 142.2(13) . 6_565 ?
C22 C7 C54 115.4(9) . 6_565 ?
C52 C7 Th1 94.9(12) 6_565 . ?
C52 C7 C54 95.7(10) 6_565 6_565 ?
C53 C7 Th1 94(10) 6_565 . ?
C53 C7 C6 51(7) 6_565 . ?
C53 C7 C8 84(7) 6_565 . ?
C53 C7 C22 154(7) 6_565 . ?
C53 C7 C52 64(7) 6_565 6_565 ?
C53 C7 C54 43(8) 6_565 6_565 ?
C53 C7 C72 165(8) 6_565 6_565 ?
C54 C7 Th1 62.0(12) 6_565 . ?
C72 C7 Th1 85.6(15) 6_565 . ?
C72 C7 C6 117.3(10) 6_565 . ?
C72 C7 C8 111.3(13) 6_565 . ?
C72 C7 C22 11.7(8) 6_565 . ?
C72 C7 C52 130.9(13) 6_565 6_565 ?
C72 C7 C54 126.2(13) 6_565 6_565 ?
C7 C8 C30 95.5(9) . 6_565 ?
C7 C8 C50 100.9(9) . 6_565 ?
C9 C8 C7 119.5(10) . . ?
C9 C8 C25 116.4(10) . . ?
C9 C8 C30 24.9(6) . 6_565 ?
C9 C8 C50 129.7(10) . 6_565 ?
C9 C8 C53 113.3(11) . 6_565 ?
C25 C8 C7 116.7(10) . . ?
C25 C8 C30 140.1(10) . 6_565 ?
C25 C8 C50 15.8(6) . 6_565 ?
C25 C8 C53 124.2(11) . 6_565 ?
C30 C8 C50 150.8(10) 6_565 6_565 ?
C51 C8 C7 147.3(13) 6_565 . ?
C51 C8 C9 86.7(10) 6_565 . ?
C51 C8 C25 31.4(7) 6_565 . ?
C51 C8 C30 111.5(11) 6_565 6_565 ?
C51 C8 C50 47.0(8) 6_565 6_565 ?
C51 C8 C53 154.9(14) 6_565 6_565 ?
C52 C8 C7 89(2) 6_565 . ?
C52 C8 C9 44(2) 6_565 . ?
C52 C8 C25 154(3) 6_565 . ?
C52 C8 C30 28(2) 6_565 6_565 ?
C52 C8 C50 170(3) 6_565 6_565 ?
C52 C8 C51 123(3) 6_565 6_565 ?
C52 C8 C53 81(2) 6_565 6_565 ?
C53 C8 C7 7.6(9) 6_565 . ?
C53 C8 C30 88.9(9) 6_565 6_565 ?
C53 C8 C50 108.5(9) 6_565 6_565 ?
C8 C9 C27 82.4(7) . 6_565 ?
C8 C9 C28 123.4(9) . 6_565 ?
C8 C9 C28 121.5(10) . . ?
C8 C9 C51 39.4(7) . 6_565 ?
C10 C9 C8 119.9(10) . . ?
C10 C9 C27 141.5(8) . 6_565 ?
C10 C9 C28 104.3(6) . 6_565 ?
C10 C9 C28 108.5(7) . . ?
C10 C9 C51 152.3(11) . 6_565 ?
C28 C9 C27 39.4(5) . 6_565 ?
C28 C9 C27 42.1(4) 6_565 6_565 ?
C28 C9 C28 4.9(2) . 6_565 ?
C28 C9 C51 83.0(8) . 6_565 ?
C29 C9 C8 161.3(13) 6_565 . ?
C29 C9 C10 58.4(6) 6_565 . ?
C29 C9 C27 90.1(8) 6_565 6_565 ?
C29 C9 C28 51.4(6) 6_565 . ?
C29 C9 C28 48.1(6) 6_565 6_565 ?
C29 C9 C51 133.0(11) 6_565 6_565 ?
C30 C9 C8 107.0(13) 6_565 . ?
C30 C9 C10 22.6(11) 6_565 . ?
C30 C9 C27 164.1(15) 6_565 6_565 ?
C30 C9 C28 124.8(12) 6_565 6_565 ?
C30 C9 C28 128.4(13) 6_565 . ?
C30 C9 C29 77.0(11) 6_565 6_565 ?
C30 C9 C51 146.3(15) 6_565 6_565 ?
C30 C9 C52 91.8(14) 6_565 6_565 ?
C51 C9 C27 43.6(5) 6_565 6_565 ?
C51 C9 C28 85.6(7) 6_565 6_565 ?
C52 C9 C8 18.6(9) 6_565 . ?
C52 C9 C10 108.7(11) 6_565 . ?
C52 C9 C27 99.5(9) 6_565 6_565 ?
C52 C9 C28 138.9(12) 6_565 . ?
C52 C9 C28 141.3(11) 6_565 6_565 ?
C52 C9 C29 166.3(14) 6_565 6_565 ?
C52 C9 C51 55.9(7) 6_565 6_565 ?
C1 C10 Th1 60.6(9) . . ?
C1 C10 C11 122.9(10) . . ?
C1 C10 C11 126.0(9) . 6_565 ?
C1 C10 C32 47.4(7) . 6_565 ?
C1 C10 C52 92.3(8) . 6_565 ?
C9 C10 Th1 96.1(7) . . ?
C9 C10 C1 122.9(10) . . ?
C9 C10 C11 102.9(6) . 6_565 ?
C9 C10 C11 107.9(7) . . ?
C9 C10 C32 155.0(11) . 6_565 ?
C9 C10 C52 30.9(6) . 6_565 ?
C11 C10 Th1 91.8(7) . . ?
C11 C10 Th1 89.8(5) 6_565 . ?
C11 C10 C11 5.6(3) . 6_565 ?
C11 C10 C32 75.6(7) . 6_565 ?
C11 C10 C52 136.6(8) . 6_565 ?
C11 C10 C52 131.2(7) 6_565 6_565 ?
C29 C10 Th1 107.4(9) 6_565 . ?
C29 C10 C1 167.6(14) 6_565 . ?
C29 C10 C9 58.8(6) 6_565 . ?
C29 C10 C11 46.5(6) 6_565 6_565 ?
C29 C10 C11 50.5(6) 6_565 . ?
C29 C10 C32 125.1(10) 6_565 6_565 ?
C29 C10 C52 89.6(8) 6_565 6_565 ?
C30 C10 Th1 104.3(17) 6_565 . ?
C30 C10 C1 106.2(15) 6_565 . ?
C30 C10 C9 24.7(12) 6_565 . ?
C30 C10 C11 125.4(13) 6_565 6_565 ?
C30 C10 C11 129.7(14) 6_565 . ?
C30 C10 C29 79.2(12) 6_565 6_565 ?
C30 C10 C31 100.4(16) 6_565 6_565 ?
C30 C10 C32 152.4(16) 6_565 6_565 ?
C30 C10 C52 20.6(12) 6_565 6_565 ?
C31 C10 Th1 65.6(11) 6_565 . ?
C31 C10 C1 7.1(12) 6_565 . ?
C31 C10 C9 118.7(12) 6_565 . ?
C31 C10 C11 132.7(11) 6_565 6_565 ?
C31 C10 C11 129.4(12) 6_565 . ?
C31 C10 C29 172.8(17) 6_565 6_565 ?
C31 C10 C32 53.8(8) 6_565 6_565 ?
C31 C10 C52 87.8(10) 6_565 6_565 ?
C32 C10 Th1 58.8(5) 6_565 . ?
C32 C10 C11 79.0(6) 6_565 6_565 ?
C32 C10 C52 134.0(9) 6_565 6_565 ?
C52 C10 Th1 84.2(6) 6_565 . ?
C10 C11 C10 142.5(9) . 6_565 ?
C10 C11 C30 129.3(6) 6_565 6_565 ?
C10 C11 C30 16.2(5) . 6_565 ?
C10 C11 C32 60.4(6) . 6_565 ?
C10 C11 C32 134.6(7) 6_565 6_565 ?
C11 C11 C10 158.4(5) 6_565 . ?
C11 C11 C10 16.0(4) 6_565 6_565 ?
C11 C11 C12 87.9(8) 6_565 6_565 ?
C11 C11 C12 68.6(7) 6_565 . ?
C11 C11 C29 55.3(5) 6_565 . ?
C11 C11 C29 103.8(7) 6_565 6_565 ?
C11 C11 C30 144.7(4) 6_565 6_565 ?
C11 C11 C32 130.3(4) 6_565 6_565 ?
C12 C11 C10 122.3(10) . . ?
C12 C11 C10 104.1(10) 6_565 . ?
C12 C11 C10 97.0(9) 6_565 6_565 ?
C12 C11 C10 78.2(8) . 6_565 ?
C12 C11 C12 19.3(12) 6_565 . ?
C12 C11 C29 121.3(10) . . ?
C12 C11 C29 139.4(11) 6_565 . ?
C12 C11 C30 119.6(10) 6_565 6_565 ?
C12 C11 C30 136.9(10) . 6_565 ?
C12 C11 C32 62.7(8) . 6_565 ?
C12 C11 C32 43.8(7) 6_565 6_565 ?
C29 C11 C10 59.5(8) 6_565 . ?
C29 C11 C10 43.3(5) . 6_565 ?
C29 C11 C10 106.7(7) . . ?
C29 C11 C10 90.9(8) 6_565 6_565 ?
C29 C11 C12 158.4(13) 6_565 6_565 ?
C29 C11 C12 160.9(12) 6_565 . ?
C29 C11 C29 48.5(8) 6_565 . ?
C29 C11 C30 43.3(6) 6_565 6_565 ?
C29 C11 C30 90.7(6) . 6_565 ?
C29 C11 C32 118.9(10) 6_565 6_565 ?
C29 C11 C32 155.2(9) . 6_565 ?
C30 C11 C32 76.3(6) 6_565 6_565 ?
C11 C12 C11 23.5(10) 6_565 . ?
C11 C12 C13 137.1(12) 6_565 . ?
C11 C12 C13 114.3(11) . . ?
C11 C12 C13 146.0(13) 6_565 6_565 ?
C11 C12 C32 78.4(8) . 6_565 ?
C11 C12 C32 101.4(10) 6_565 6_565 ?
C11 C12 C32 100.1(10) 6_565 . ?
C11 C12 C32 122.8(11) . . ?
C12 C12 C11 92.1(8) 6_565 6_565 ?
C12 C12 C11 68.6(7) 6_565 . ?
C12 C12 C13 47.2(7) 6_565 . ?
C12 C12 C13 118.7(8) 6_565 6_565 ?
C12 C12 C32 161.9(7) 6_565 . ?
C12 C12 C32 14.0(5) 6_565 6_565 ?
C13 C12 C11 164.4(12) 6_565 . ?
C13 C12 C13 71.5(12) 6_565 . ?
C13 C12 C32 36.0(6) . 6_565 ?
C13 C12 C32 106.6(10) 6_565 6_565 ?
C13 C12 C32 46.6(8) 6_565 . ?
C32 C12 C13 116.9(10) . . ?
C32 C12 C32 147.9(11) . 6_565 ?
C2 C13 Th1 65.5(6) . . ?
C2 C13 C12 124.7(11) . . ?
C2 C13 C13 163.7(7) . 6_565 ?
C2 C13 C14 135.0(8) . 6_565 ?
C2 C13 C33 35.4(6) . 6_565 ?
C2 C13 C34 88.4(7) . 6_565 ?
C12 C13 Th1 92.1(7) 6_565 . ?
C12 C13 Th1 94.3(6) . . ?
C12 C13 C2 111.1(11) 6_565 . ?
C12 C13 C12 14.2(9) 6_565 . ?
C12 C13 C13 61.3(8) 6_565 6_565 ?
C12 C13 C13 47.2(7) . 6_565 ?
C12 C13 C14 131.0(12) 6_565 . ?
C12 C13 C14 106.4(11) 6_565 6_565 ?
C12 C13 C14 92.4(9) . 6_565 ?
C12 C13 C33 141.9(12) 6_565 6_565 ?
C12 C13 C34 137.3(10) . 6_565 ?
C12 C13 C34 149.3(11) 6_565 6_565 ?
C13 C13 Th1 99.4(2) 6_565 . ?
C13 C13 C14 46.0(5) 6_565 6_565 ?
C13 C13 C34 93.3(6) 6_565 6_565 ?
C14 C13 Th1 84.0(6) . . ?
C14 C13 Th1 89.7(5) 6_565 . ?
C14 C13 C2 111.3(8) . . ?
C14 C13 C12 117.3(10) . . ?
C14 C13 C13 71.2(6) . 6_565 ?
C14 C13 C14 25.2(6) . 6_565 ?
C14 C13 C33 75.8(7) . 6_565 ?
C14 C13 C34 22.9(5) . 6_565 ?
C14 C13 C34 47.6(4) 6_565 6_565 ?
C32 C13 Th1 68.9(9) 6_565 . ?
C32 C13 C2 37.8(8) 6_565 . ?
C32 C13 C12 87.3(12) 6_565 . ?
C32 C13 C12 73.5(10) 6_565 6_565 ?
C32 C13 C13 133.0(8) 6_565 6_565 ?
C32 C13 C14 158.4(12) 6_565 6_565 ?
C32 C13 C14 145.1(12) 6_565 . ?
C32 C13 C33 71.9(9) 6_565 6_565 ?
C32 C13 C34 123.6(12) 6_565 6_565 ?
C33 C13 Th1 60.7(7) 6_565 . ?
C33 C13 C12 151.7(11) 6_565 . ?
C33 C13 C13 143.1(6) 6_565 6_565 ?
C33 C13 C14 100.0(8) 6_565 6_565 ?
C33 C13 C34 53.0(6) 6_565 6_565 ?
C34 C13 Th1 74.2(6) 6_565 . ?
C13 C14 Th1 69.5(6) . . ?
C13 C14 Th1 90.8(5) 6_565 . ?
C13 C14 C13 62.9(9) . 6_565 ?
C13 C14 C15 106.9(7) . . ?
C13 C14 C33 53.8(6) . 6_565 ?
C13 C14 C34 129.3(10) . . ?
C14 C14 Th1 107.34(18) 6_565 . ?
C14 C14 C13 46.0(5) 6_565 6_565 ?
C14 C14 C13 108.8(6) 6_565 . ?
C14 C14 C15 139.9(5) 6_565 . ?
C14 C14 C33 157.3(5) 6_565 6_565 ?
C14 C14 C34 22.0(6) 6_565 . ?
C15 C14 Th1 69.4(6) . . ?
C15 C14 C13 160.1(9) . 6_565 ?
C15 C14 C33 53.1(6) . 6_565 ?
C33 C14 Th1 55.2(5) 6_565 . ?
C33 C14 C13 114.8(8) 6_565 6_565 ?
C34 C14 Th1 75.5(14) 6_565 . ?
C34 C14 Th1 104.8(9) . . ?
C34 C14 C13 113.7(13) 6_565 . ?
C34 C14 C13 166.0(18) 6_565 6_565 ?
C34 C14 C13 67.0(7) . 6_565 ?
C34 C14 C14 135.0(13) 6_565 6_565 ?
C34 C14 C15 118.1(9) . . ?
C34 C14 C15 7.5(12) 6_565 . ?
C34 C14 C33 59.9(12) 6_565 6_565 ?
C34 C14 C33 159.3(11) . 6_565 ?
C34 C14 C34 113.1(17) 6_565 . ?
C3 C15 Th1 63.2(6) . . ?
C3 C15 C14 106.1(7) . . ?
C3 C15 C16 124.5(10) . . ?
C3 C15 C33 33.4(6) . 6_565 ?
C3 C15 C58 90.9(8) . 6_565 ?
C14 C15 Th1 82.3(6) . . ?
C14 C15 C58 151.9(9) . 6_565 ?
C16 C15 Th1 96.7(9) . . ?
C16 C15 C14 122.7(10) . . ?
C16 C15 C33 152.3(12) . 6_565 ?
C16 C15 C58 34.0(6) . 6_565 ?
C33 C15 Th1 60.5(7) 6_565 . ?
C33 C15 C14 72.7(6) 6_565 . ?
C33 C15 C58 122.3(9) 6_565 6_565 ?
C34 C15 Th1 89.1(17) 6_565 . ?
C34 C15 C3 113.6(15) 6_565 . ?
C34 C15 C14 8.2(13) 6_565 . ?
C34 C15 C16 117.4(17) 6_565 . ?
C34 C15 C33 80.2(14) 6_565 6_565 ?
C34 C15 C35 103.1(17) 6_565 6_565 ?
C34 C15 C58 149.3(18) 6_565 6_565 ?
C35 C15 Th1 105.4(11) 6_565 . ?
C35 C15 C3 140.7(11) 6_565 . ?
C35 C15 C14 109.4(10) 6_565 . ?
C35 C15 C16 16.3(8) 6_565 . ?
C35 C15 C33 165.6(15) 6_565 6_565 ?
C35 C15 C58 49.9(7) 6_565 6_565 ?
C58 C15 Th1 85.8(6) 6_565 . ?
C15 C16 C17 116.0(10) . . ?
C15 C16 C34 19.5(6) . 6_565 ?
C15 C16 C37 154.0(12) . 6_565 ?
C15 C16 C59 140.9(11) . 6_565 ?
C17 C16 C34 132.2(10) . 6_565 ?
C17 C16 C37 70.3(7) . 6_565 ?
C17 C16 C59 27.5(6) . 6_565 ?
C34 C16 C37 139.0(9) 6_565 6_565 ?
C35 C16 C15 40(2) 6_565 . ?
C35 C16 C17 156(3) 6_565 . ?
C35 C16 C34 25(2) 6_565 6_565 ?
C35 C16 C36 84(2) 6_565 . ?
C35 C16 C37 130(2) 6_565 6_565 ?
C35 C16 C58 135(2) 6_565 6_565 ?
C35 C16 C59 170(4) 6_565 6_565 ?
C36 C16 C15 118.1(9) . . ?
C36 C16 C17 117.0(10) . . ?
C36 C16 C34 98.6(8) . 6_565 ?
C36 C16 C37 47.1(5) . 6_565 ?
C36 C16 C59 90.0(7) . 6_565 ?
C58 C16 C15 97.4(11) 6_565 . ?
C58 C16 C17 23.7(7) 6_565 . ?
C58 C16 C34 116.1(12) 6_565 6_565 ?
C58 C16 C36 140.4(12) 6_565 . ?
C58 C16 C37 93.4(9) 6_565 6_565 ?
C58 C16 C59 50.4(7) 6_565 6_565 ?
C59 C16 C34 151.4(11) 6_565 6_565 ?
C59 C16 C37 43.0(4) 6_565 6_565 ?
C16 C17 C18 122.9(9) . . ?
C16 C17 C35 6.0(7) . 6_565 ?
C16 C17 C37 67.4(7) . 6_565 ?
C16 C17 C39 118.6(9) . . ?
C16 C17 C57 94.0(8) . 6_565 ?
C16 C17 C60 145.2(10) . 6_565 ?
C18 C17 C35 116.9(8) . 6_565 ?
C18 C17 C37 151.9(8) . 6_565 ?
C18 C17 C39 108.6(6) . . ?
C18 C17 C57 31.8(6) . 6_565 ?
C18 C17 C60 79.8(6) . 6_565 ?
C35 C17 C37 72.7(6) 6_565 6_565 ?
C39 C17 C35 123.4(8) . 6_565 ?
C39 C17 C37 51.9(6) . 6_565 ?
C39 C17 C57 140.1(8) . 6_565 ?
C39 C17 C60 29.5(5) . 6_565 ?
C57 C17 C35 88.2(7) 6_565 6_565 ?
C57 C17 C37 156.2(9) 6_565 6_565 ?
C57 C17 C60 111.6(8) 6_565 6_565 ?
C58 C17 C16 42.7(14) 6_565 . ?
C58 C17 C18 89.0(16) 6_565 . ?
C58 C17 C35 38.3(12) 6_565 6_565 ?
C58 C17 C37 109.1(15) 6_565 6_565 ?
C58 C17 C39 160.9(17) 6_565 . ?
C58 C17 C57 57.2(13) 6_565 6_565 ?
C58 C17 C59 142(2) 6_565 6_565 ?
C58 C17 C60 168.7(18) 6_565 6_565 ?
C59 C17 C16 102.8(12) 6_565 . ?
C59 C17 C18 129.1(11) 6_565 . ?
C59 C17 C35 108.4(12) 6_565 6_565 ?
C59 C17 C37 36.0(8) 6_565 6_565 ?
C59 C17 C39 20.9(9) 6_565 . ?
C59 C17 C57 160.8(13) 6_565 6_565 ?
C59 C17 C60 49.3(8) 6_565 6_565 ?
C60 C17 C35 148.4(9) 6_565 6_565 ?
C60 C17 C37 80.9(7) 6_565 6_565 ?
C4 C18 Th1 61.5(7) . . ?
C4 C18 C19 126.3(9) . . ?
C4 C18 C58 97.0(8) . 6_565 ?
C4 C18 C76 134.8(10) . 6_565 ?
C17 C18 Th1 91.4(6) . . ?
C17 C18 C4 119.4(9) . . ?
C17 C18 C19 107.4(6) . . ?
C17 C18 C58 23.5(5) . 6_565 ?
C17 C18 C76 99.4(7) . 6_565 ?
C19 C18 Th1 94.4(7) . . ?
C19 C18 C58 130.6(8) . 6_565 ?
C19 C18 C76 8.6(6) . 6_565 ?
C57 C18 Th1 77.6(12) 6_565 . ?
C57 C18 C4 41.1(9) 6_565 . ?
C57 C18 C17 82.8(11) 6_565 . ?
C57 C18 C19 167.3(13) 6_565 . ?
C57 C18 C58 59.3(9) 6_565 6_565 ?
C57 C18 C76 175.0(16) 6_565 6_565 ?
C58 C18 Th1 86.1(7) 6_565 . ?
C58 C18 C76 122.8(9) 6_565 6_565 ?
C75 C18 Th1 87.9(13) 6_565 . ?
C75 C18 C4 76.8(11) 6_565 . ?
C75 C18 C17 160.9(13) 6_565 . ?
C75 C18 C19 53.6(10) 6_565 . ?
C75 C18 C57 115.6(16) 6_565 6_565 ?
C75 C18 C58 173.0(15) 6_565 6_565 ?
C75 C18 C76 61.8(9) 6_565 6_565 ?
C76 C18 Th1 97.9(9) 6_565 . ?
C18 C19 C60 85.4(6) . 6_565 ?
C20 C19 C18 118.4(9) . . ?
C20 C19 C60 143.2(10) . 6_565 ?
C40 C19 C18 107.9(6) . . ?
C40 C19 C20 121.8(8) . . ?
C40 C19 C60 23.6(5) . 6_565 ?
C75 C19 C18 32.9(7) 6_565 . ?
C75 C19 C20 90.1(9) 6_565 . ?
C75 C19 C40 140.8(10) 6_565 . ?
C75 C19 C60 118.2(10) 6_565 6_565 ?
C75 C19 C77 141.1(11) 6_565 6_565 ?
C76 C19 C18 111(4) 6_565 . ?
C76 C19 C20 129(4) 6_565 . ?
C76 C19 C40 20(6) 6_565 . ?
C76 C19 C60 29(5) 6_565 6_565 ?
C76 C19 C75 141(4) 6_565 6_565 ?
C76 C19 C77 77(4) 6_565 6_565 ?
C77 C19 C18 157.9(12) 6_565 . ?
C77 C19 C20 51.3(6) 6_565 . ?
C77 C19 C40 72.5(7) 6_565 . ?
C77 C19 C60 95.9(8) 6_565 6_565 ?
C19 C20 C21 113.1(8) . . ?
C19 C20 C74 84.0(7) . 6_565 ?
C19 C20 C75 39.4(5) . 6_565 ?
C19 C20 C76 7.0(6) . 6_565 ?
C21 C20 C74 29.6(5) . 6_565 ?
C21 C20 C75 74.1(7) . 6_565 ?
C21 C20 C76 120.0(8) . 6_565 ?
C43 C20 C19 118.7(8) . . ?
C43 C20 C21 121.8(8) . . ?
C43 C20 C74 149.4(8) . 6_565 ?
C43 C20 C75 154.0(9) . 6_565 ?
C43 C20 C76 111.9(8) . 6_565 ?
C73 C20 C19 136.1(10) 6_565 . ?
C73 C20 C21 23.9(6) 6_565 . ?
C73 C20 C43 98.6(8) 6_565 . ?
C73 C20 C74 53.5(6) 6_565 6_565 ?
C73 C20 C75 97.8(8) 6_565 6_565 ?
C73 C20 C76 142.7(10) 6_565 6_565 ?
C74 C20 C75 44.7(4) 6_565 6_565 ?
C76 C20 C74 91.0(7) 6_565 6_565 ?
C76 C20 C75 46.4(5) 6_565 6_565 ?
C77 C20 C19 63.3(8) 6_565 . ?
C77 C20 C21 165.8(12) 6_565 . ?
C77 C20 C43 56.7(8) 6_565 . ?
C77 C20 C73 153.4(12) 6_565 6_565 ?
C77 C20 C74 146.2(10) 6_565 6_565 ?
C77 C20 C75 102.5(9) 6_565 6_565 ?
C77 C20 C76 56.3(7) 6_565 6_565 ?
C82 C20 C19 139.1(13) 6_565 . ?
C82 C20 C21 99.8(10) 6_565 . ?
C82 C20 C43 22.2(8) 6_565 . ?
C82 C20 C73 76.4(9) 6_565 6_565 ?
C82 C20 C74 128.6(11) 6_565 6_565 ?
C82 C20 C75 160.8(15) 6_565 6_565 ?
C82 C20 C76 132.8(12) 6_565 6_565 ?
C82 C20 C77 78.8(10) 6_565 6_565 ?
C5 C21 Th1 64.1(7) . . ?
C5 C21 C20 128.4(10) . . ?
C5 C21 C55 5.5(8) . 6_565 ?
C5 C21 C72 103.9(8) . 6_565 ?
C5 C21 C75 66.9(7) . 6_565 ?
C5 C21 C82 152.3(11) . 6_565 ?
C20 C21 Th1 93.8(7) . . ?
C20 C21 C55 128.6(8) . 6_565 ?
C20 C21 C72 120.0(9) . 6_565 ?
C20 C21 C75 62.1(6) . 6_565 ?
C20 C21 C82 30.6(5) . 6_565 ?
C22 C21 Th1 87.4(9) . . ?
C22 C21 C5 106.2(7) . . ?
C22 C21 C20 119.4(10) . . ?
C22 C21 C55 103.2(7) . 6_565 ?
C22 C21 C72 3.9(13) . 6_565 ?
C22 C21 C75 161.0(12) . 6_565 ?
C22 C21 C82 88.8(8) . 6_565 ?
C55 C21 Th1 59.0(5) 6_565 . ?
C55 C21 C75 68.3(5) 6_565 6_565 ?
C72 C21 Th1 83.5(9) 6_565 . ?
C72 C21 C55 100.7(8) 6_565 6_565 ?
C72 C21 C75 157.1(12) 6_565 6_565 ?
C72 C21 C82 89.6(7) 6_565 6_565 ?
C73 C21 Th1 103(3) 6_565 . ?
C73 C21 C5 161(2) 6_565 . ?
C73 C21 C20 63.5(15) 6_565 . ?
C73 C21 C22 57.5(16) 6_565 . ?
C73 C21 C55 156(2) 6_565 6_565 ?
C73 C21 C72 59.2(14) 6_565 6_565 ?
C73 C21 C74 159(2) 6_565 6_565 ?
C73 C21 C75 125.1(18) 6_565 6_565 ?
C73 C21 C82 33.8(15) 6_565 6_565 ?
C74 C21 Th1 75.1(12) 6_565 . ?
C74 C21 C5 35.5(9) 6_565 . ?
C74 C21 C20 96.0(12) 6_565 . ?
C74 C21 C22 141.6(12) 6_565 . ?
C74 C21 C55 38.6(8) 6_565 6_565 ?
C74 C21 C72 139.3(13) 6_565 6_565 ?
C74 C21 C75 34.4(9) 6_565 6_565 ?
C74 C21 C82 125.7(12) 6_565 6_565 ?
C75 C21 Th1 73.7(5) 6_565 . ?
C82 C21 Th1 94.3(7) 6_565 . ?
C82 C21 C55 149.4(10) 6_565 6_565 ?
C82 C21 C75 91.4(6) 6_565 6_565 ?
C7 C22 C53 3.0(9) . 6_565 ?
C7 C22 C71 97.6(10) . 6_565 ?
C21 C22 C7 110.4(7) . . ?
C21 C22 C23 120.2(11) . . ?
C21 C22 C53 107.8(9) . 6_565 ?
C21 C22 C71 144.3(12) . 6_565 ?
C23 C22 C7 121.8(11) . . ?
C23 C22 C53 124.8(10) . 6_565 ?
C23 C22 C71 25.4(6) . 6_565 ?
C53 C22 C71 100.5(8) 6_565 6_565 ?
C72 C22 C7 57(4) 6_565 . ?
C72 C22 C21 158(7) 6_565 . ?
C72 C22 C23 65(3) 6_565 . ?
C72 C22 C53 60(3) 6_565 6_565 ?
C72 C22 C71 40(3) 6_565 6_565 ?
C72 C22 C73 155(7) 6_565 6_565 ?
C73 C22 C7 134.3(11) 6_565 . ?
C73 C22 C21 24.9(7) 6_565 . ?
C73 C22 C23 96.0(11) 6_565 . ?
C73 C22 C53 131.9(12) 6_565 6_565 ?
C73 C22 C71 121.1(12) 6_565 6_565 ?
C22 C23 C24 114.3(9) . . ?
C22 C23 C44 123.8(9) . . ?
C22 C23 C73 37.8(7) . 6_565 ?
C22 C23 C81 119.7(9) . 6_565 ?
C24 C23 C73 147.9(9) . 6_565 ?
C24 C23 C81 118.0(8) . 6_565 ?
C44 C23 C24 116.4(9) . . ?
C44 C23 C73 86.1(7) . 6_565 ?
C44 C23 C81 5.6(8) . 6_565 ?
C70 C23 C22 162.6(14) 6_565 . ?
C70 C23 C24 72.8(8) 6_565 . ?
C70 C23 C44 44.3(7) 6_565 . ?
C70 C23 C72 163.5(17) 6_565 6_565 ?
C70 C23 C73 129.1(10) 6_565 6_565 ?
C70 C23 C81 47.2(6) 6_565 6_565 ?
C71 C23 C22 94.9(15) 6_565 . ?
C71 C23 C24 22.9(13) 6_565 . ?
C71 C23 C44 139.0(16) 6_565 . ?
C71 C23 C70 94.8(15) 6_565 6_565 ?
C71 C23 C72 82.6(14) 6_565 6_565 ?
C71 C23 C73 132.2(16) 6_565 6_565 ?
C71 C23 C81 140.8(16) 6_565 6_565 ?
C72 C23 C22 12.4(8) 6_565 . ?
C72 C23 C24 101.9(10) 6_565 . ?
C72 C23 C44 135.0(11) 6_565 . ?
C72 C23 C73 49.8(6) 6_565 6_565 ?
C72 C23 C81 130.5(10) 6_565 6_565 ?
C73 C23 C81 82.4(6) 6_565 6_565 ?
C23 C24 C69 91.5(8) . 6_565 ?
C23 C24 C70 44.0(6) . 6_565 ?
C25 C24 C23 121.8(9) . . ?
C25 C24 C69 132.9(8) . 6_565 ?
C25 C24 C70 154.1(11) . 6_565 ?
C47 C24 C23 120.5(10) . . ?
C47 C24 C25 107.7(7) . . ?
C47 C24 C69 29.1(6) . 6_565 ?
C47 C24 C70 77.1(9) . 6_565 ?
C49 C24 C23 139.4(11) 6_565 . ?
C49 C24 C25 85.5(8) 6_565 . ?
C49 C24 C47 22.3(6) 6_565 . ?
C49 C24 C69 50.7(6) 6_565 6_565 ?
C49 C24 C70 98.1(9) 6_565 6_565 ?
C50 C24 C23 132.1(17) 6_565 . ?
C50 C24 C25 10.3(14) 6_565 . ?
C50 C24 C47 99.4(14) 6_565 . ?
C50 C24 C49 77.1(13) 6_565 6_565 ?
C50 C24 C69 126.4(16) 6_565 6_565 ?
C50 C24 C70 160(2) 6_565 6_565 ?
C50 C24 C71 118.8(19) 6_565 6_565 ?
C70 C24 C69 47.9(5) 6_565 6_565 ?
C71 C24 C23 17.4(10) 6_565 . ?
C71 C24 C25 108.9(13) 6_565 . ?
C71 C24 C47 137.7(15) 6_565 . ?
C71 C24 C49 156.4(16) 6_565 6_565 ?
C71 C24 C69 108.7(12) 6_565 6_565 ?
C71 C24 C70 60.8(9) 6_565 6_565 ?
C8 C25 C26 122.5(9) . . ?
C8 C25 C27 86.9(7) . 6_565 ?
C8 C25 C49 157.2(11) . 6_565 ?
C8 C25 C52 6.7(7) . 6_565 ?
C8 C25 C71 94.8(8) . 6_565 ?
C24 C25 C8 121.6(10) . . ?
C24 C25 C26 108.0(7) . . ?
C24 C25 C27 139.7(8) . 6_565 ?
C24 C25 C49 46.3(5) . 6_565 ?
C24 C25 C52 128.3(9) . 6_565 ?
C24 C25 C71 26.8(6) . 6_565 ?
C26 C25 C27 35.9(5) . 6_565 ?
C26 C25 C49 61.9(6) . 6_565 ?
C26 C25 C52 117.2(8) . 6_565 ?
C26 C25 C71 131.7(8) . 6_565 ?
C49 C25 C27 96.2(7) 6_565 6_565 ?
C49 C25 C52 161.2(10) 6_565 6_565 ?
C49 C25 C71 72.1(5) 6_565 6_565 ?
C50 C25 C8 131.7(17) 6_565 . ?
C50 C25 C24 10.3(13) 6_565 . ?
C50 C25 C26 100.1(15) 6_565 . ?
C50 C25 C27 134.0(16) 6_565 6_565 ?
C50 C25 C49 38.3(12) 6_565 6_565 ?
C50 C25 C51 172(3) 6_565 6_565 ?
C50 C25 C52 138.3(16) 6_565 6_565 ?
C50 C25 C71 36.8(12) 6_565 6_565 ?
C51 C25 C8 51.0(13) 6_565 . ?
C51 C25 C24 168(2) 6_565 . ?
C51 C25 C26 74.6(14) 6_565 . ?
C51 C25 C27 39.6(11) 6_565 6_565 ?
C51 C25 C49 135.8(15) 6_565 6_565 ?
C51 C25 C52 44.6(11) 6_565 6_565 ?
C51 C25 C71 144.9(16) 6_565 6_565 ?
C52 C25 C27 81.4(6) 6_565 6_565 ?
C52 C25 C71 101.5(7) 6_565 6_565 ?
C71 C25 C27 152.2(9) 6_565 6_565 ?
C25 C26 C27 121.9(9) . . ?
C25 C26 C48 120.5(8) . 6_565 ?
C25 C26 C49 72.0(6) . 6_565 ?
C25 C26 C50 24.4(5) . 6_565 ?
C26 C26 C25 159.1(6) 6_565 . ?
C26 C26 C27 49.9(6) 6_565 . ?
C26 C26 C48 58.6(5) 6_565 6_565 ?
C26 C26 C48 73.1(6) 6_565 . ?
C26 C26 C49 107.1(5) 6_565 6_565 ?
C26 C26 C50 149.1(6) 6_565 6_565 ?
C26 C26 C51 141.3(6) 6_565 6_565 ?
C27 C26 C25 97.0(10) 6_565 . ?
C27 C26 C26 76.7(8) 6_565 6_565 ?
C27 C26 C27 26.7(8) 6_565 . ?
C27 C26 C48 147.7(12) 6_565 . ?
C27 C26 C48 134.0(12) 6_565 6_565 ?
C27 C26 C48 107.8(9) . 6_565 ?
C27 C26 C49 150.5(10) . 6_565 ?
C27 C26 C49 158.9(12) 6_565 6_565 ?
C27 C26 C50 142.5(10) . 6_565 ?
C27 C26 C50 120.3(11) 6_565 6_565 ?
C27 C26 C51 67.3(8) 6_565 6_565 ?
C48 C26 C25 107.2(7) . . ?
C48 C26 C27 122.1(9) . . ?
C48 C26 C48 14.5(7) . 6_565 ?
C48 C26 C49 35.3(6) . 6_565 ?
C48 C26 C49 49.4(5) 6_565 6_565 ?
C48 C26 C50 96.5(7) 6_565 6_565 ?
C48 C26 C50 82.9(6) . 6_565 ?
C48 C26 C51 136.7(9) . 6_565 ?
C50 C26 C49 47.6(5) 6_565 6_565 ?
C51 C26 C25 30.3(6) 6_565 . ?
C51 C26 C27 93.3(8) 6_565 . ?
C51 C26 C48 148.6(10) 6_565 6_565 ?
C51 C26 C49 102.0(8) 6_565 6_565 ?
C51 C26 C50 54.6(6) 6_565 6_565 ?
C25 C27 C9 74.3(6) 6_565 6_565 ?
C26 C27 C9 121.0(10) 6_565 6_565 ?
C26 C27 C9 155.6(10) . 6_565 ?
C26 C27 C25 98.4(8) . 6_565 ?
C26 C27 C25 47.1(7) 6_565 6_565 ?
C26 C27 C26 53.4(11) 6_565 . ?
C26 C27 C28 161.5(13) 6_565 . ?
C26 C27 C28 161.6(13) 6_565 6_565 ?
C26 C27 C51 65.8(9) 6_565 . ?
C27 C27 C9 127.9(4) 6_565 6_565 ?
C27 C27 C25 145.7(4) 6_565 6_565 ?
C27 C27 C26 49.9(6) 6_565 . ?
C27 C27 C26 103.3(8) 6_565 6_565 ?
C27 C27 C28 66.3(5) 6_565 . ?
C27 C27 C28 85.7(6) 6_565 6_565 ?
C27 C27 C51 162.6(7) 6_565 . ?
C28 C27 C9 44.4(6) 6_565 6_565 ?
C28 C27 C9 63.1(7) . 6_565 ?
C28 C27 C25 118.2(8) 6_565 6_565 ?
C28 C27 C25 135.2(8) . 6_565 ?
C28 C27 C26 114.5(8) . . ?
C28 C27 C26 133.2(10) 6_565 . ?
C28 C27 C28 19.4(8) 6_565 . ?
C28 C27 C51 119.8(8) . . ?
C28 C27 C51 101.3(9) 6_565 . ?
C51 C27 C9 56.9(6) . 6_565 ?
C51 C27 C25 19.3(6) . 6_565 ?
C51 C27 C26 117.7(8) . . ?
C9 C28 C9 144.8(9) . 6_565 ?
C9 C28 C30 17.9(5) . 6_565 ?
C9 C28 C30 130.7(6) 6_565 6_565 ?
C27 C28 C9 74.7(6) . 6_565 ?
C27 C28 C9 101.9(8) 6_565 6_565 ?
C27 C28 C9 122.7(9) . . ?
C27 C28 C9 96.2(9) 6_565 . ?
C27 C28 C27 27.9(8) 6_565 . ?
C27 C28 C29 145.7(10) 6_565 . ?
C27 C28 C30 113.5(8) 6_565 6_565 ?
C27 C28 C30 138.6(8) . 6_565 ?
C28 C28 C9 15.1(4) 6_565 6_565 ?
C28 C28 C9 160.0(5) 6_565 . ?
C28 C28 C27 66.3(5) 6_565 . ?
C28 C28 C27 94.3(6) 6_565 6_565 ?
C28 C28 C29 56.2(5) 6_565 . ?
C28 C28 C29 104.8(7) 6_565 6_565 ?
C28 C28 C30 145.0(4) 6_565 6_565 ?
C29 C28 C9 107.7(7) . . ?
C29 C28 C9 93.1(8) 6_565 6_565 ?
C29 C28 C9 45.3(6) . 6_565 ?
C29 C28 C9 60.4(7) 6_565 . ?
C29 C28 C27 160.3(11) 6_565 . ?
C29 C28 C27 119.8(8) . . ?
C29 C28 C27 153.4(12) 6_565 6_565 ?
C29 C28 C29 48.6(8) 6_565 . ?
C29 C28 C30 90.1(6) . 6_565 ?
C29 C28 C30 42.5(6) 6_565 6_565 ?
C9 C29 C11 146.2(10) 6_565 . ?
C9 C29 C28 86.6(10) 6_565 . ?
C9 C29 C30 33.6(7) 6_565 . ?
C10 C29 C9 62.7(7) 6_565 6_565 ?
C10 C29 C11 90.3(10) 6_565 . ?
C10 C29 C28 143.9(11) 6_565 . ?
C10 C29 C30 30.8(7) 6_565 . ?
C11 C29 C9 130.3(11) 6_565 6_565 ?
C11 C29 C10 70.0(7) 6_565 6_565 ?
C11 C29 C11 20.9(9) 6_565 . ?
C11 C29 C28 128.9(10) 6_565 . ?
C11 C29 C28 145.4(13) 6_565 6_565 ?
C11 C29 C30 100.8(9) 6_565 . ?
C28 C29 C9 68.2(7) 6_565 6_565 ?
C28 C29 C10 128.8(11) 6_565 6_565 ?
C28 C29 C11 109.1(6) . . ?
C28 C29 C11 127.1(9) 6_565 . ?
C28 C29 C28 19.0(8) 6_565 . ?
C28 C29 C30 101.8(9) 6_565 . ?
C29 C29 C9 140.6(7) 6_565 6_565 ?
C29 C29 C10 143.2(7) 6_565 6_565 ?
C29 C29 C11 55.3(5) 6_565 . ?
C29 C29 C11 76.2(7) 6_565 6_565 ?
C29 C29 C28 56.2(5) 6_565 . ?
C29 C29 C28 75.2(7) 6_565 6_565 ?
C29 C29 C30 164.9(7) 6_565 . ?
C30 C29 C11 120.9(9) . . ?
C30 C29 C28 120.0(9) . . ?
C1 C30 C8 106.9(9) 6_565 6_565 ?
C1 C30 C11 84.0(7) 6_565 6_565 ?
C1 C30 C28 144.3(10) 6_565 6_565 ?
C8 C30 C11 138.2(9) 6_565 6_565 ?
C8 C30 C28 80.4(6) 6_565 6_565 ?
C9 C30 C1 147.1(19) 6_565 6_565 ?
C9 C30 C8 48.1(10) 6_565 6_565 ?
C9 C30 C11 102.2(12) 6_565 6_565 ?
C9 C30 C28 33.7(9) 6_565 6_565 ?
C9 C30 C29 69.4(11) 6_565 . ?
C9 C30 C31 150.8(17) 6_565 . ?
C9 C30 C52 53.1(12) 6_565 . ?
C10 C30 C1 50.5(11) 6_565 6_565 ?
C10 C30 C8 143(2) 6_565 6_565 ?
C10 C30 C9 133(2) 6_565 6_565 ?
C10 C30 C11 34.1(10) 6_565 6_565 ?
C10 C30 C28 102.5(14) 6_565 6_565 ?
C10 C30 C29 70.0(12) 6_565 . ?
C10 C30 C31 48.6(12) 6_565 . ?
C10 C30 C52 148.6(18) 6_565 . ?
C11 C30 C28 69.5(5) 6_565 6_565 ?
C29 C30 C1 119.6(9) . 6_565 ?
C29 C30 C8 115.1(9) . 6_565 ?
C29 C30 C11 36.0(5) . 6_565 ?
C29 C30 C28 35.7(5) . 6_565 ?
C31 C30 C1 3.7(9) . 6_565 ?
C31 C30 C8 110.4(8) . 6_565 ?
C31 C30 C11 82.4(7) . 6_565 ?
C31 C30 C28 145.1(9) . 6_565 ?
C31 C30 C29 118.2(8) . . ?
C52 C30 C1 106.3(8) . 6_565 ?
C52 C30 C8 9.8(9) . 6_565 ?
C52 C30 C11 147.8(9) . 6_565 ?
C52 C30 C28 86.5(7) . 6_565 ?
C52 C30 C29 122.0(9) . . ?
C52 C30 C31 109.5(7) . . ?
C1 C31 Th1 67(5) 6_565 6_565 ?
C1 C31 C2 37(3) 6_565 6_565 ?
C1 C31 C6 60(3) 6_565 6_565 ?
C1 C31 C10 154(4) 6_565 6_565 ?
C1 C31 C30 163(4) 6_565 . ?
C1 C31 C32 65(3) 6_565 . ?
C1 C31 C54 60(3) 6_565 . ?
C2 C31 Th1 64.3(6) 6_565 6_565 ?
C6 C31 Th1 68.3(9) 6_565 6_565 ?
C6 C31 C2 93.2(7) 6_565 6_565 ?
C10 C31 Th1 94.5(12) 6_565 6_565 ?
C10 C31 C2 119.0(11) 6_565 6_565 ?
C10 C31 C6 133.1(14) 6_565 6_565 ?
C10 C31 C30 31.1(8) 6_565 . ?
C10 C31 C32 90.8(11) 6_565 . ?
C10 C31 C54 134.2(12) 6_565 . ?
C30 C31 Th1 99.6(8) . 6_565 ?
C30 C31 C2 148.2(10) . 6_565 ?
C30 C31 C6 106.5(9) . 6_565 ?
C30 C31 C32 121.3(9) . . ?
C32 C31 Th1 68.2(7) . 6_565 ?
C32 C31 C2 28.6(6) . 6_565 ?
C32 C31 C6 118.9(10) . 6_565 ?
C54 C31 Th1 71.1(9) . 6_565 ?
C54 C31 C2 94.1(8) . 6_565 ?
C54 C31 C6 2.8(14) . 6_565 ?
C54 C31 C30 106.8(7) . . ?
C54 C31 C32 120.4(10) . . ?
C1 C32 Th1 76.9(10) 6_565 6_565 ?
C1 C32 C10 50.5(7) 6_565 6_565 ?
C1 C32 C11 94.5(9) 6_565 6_565 ?
C1 C32 C12 132.5(10) 6_565 6_565 ?
C1 C32 C12 130.3(11) 6_565 . ?
C1 C32 C31 15.4(7) 6_565 . ?
C1 C32 C33 101.0(9) 6_565 . ?
C2 C32 Th1 76.9(13) 6_565 6_565 ?
C2 C32 C1 78.4(12) 6_565 6_565 ?
C2 C32 C10 128.6(14) 6_565 6_565 ?
C2 C32 C11 169.5(16) 6_565 6_565 ?
C2 C32 C12 145.6(14) 6_565 6_565 ?
C2 C32 C12 149.2(14) 6_565 . ?
C2 C32 C13 89.5(14) 6_565 6_565 ?
C2 C32 C31 93.8(13) 6_565 . ?
C2 C32 C33 27.8(10) 6_565 . ?
C10 C32 Th1 85.0(6) 6_565 6_565 ?
C10 C32 C11 44.0(5) 6_565 6_565 ?
C10 C32 C12 82.5(6) 6_565 6_565 ?
C11 C32 Th1 94.1(5) 6_565 6_565 ?
C12 C32 Th1 97.0(7) . 6_565 ?
C12 C32 Th1 94.0(6) 6_565 6_565 ?
C12 C32 C10 79.9(8) . 6_565 ?
C12 C32 C11 38.9(5) 6_565 6_565 ?
C12 C32 C11 36.1(6) . 6_565 ?
C12 C32 C12 4.2(3) . 6_565 ?
C12 C32 C31 115.3(9) . . ?
C12 C32 C33 122.1(9) . . ?
C13 C32 Th1 88.7(9) 6_565 6_565 ?
C13 C32 C1 162.9(15) 6_565 6_565 ?
C13 C32 C10 138.2(11) 6_565 6_565 ?
C13 C32 C11 95.7(10) 6_565 6_565 ?
C13 C32 C12 56.7(9) 6_565 6_565 ?
C13 C32 C12 59.9(9) 6_565 . ?
C13 C32 C31 167.8(14) 6_565 . ?
C13 C32 C33 64.3(9) 6_565 . ?
C31 C32 Th1 80.7(8) . 6_565 ?
C31 C32 C10 35.4(6) . 6_565 ?
C31 C32 C11 79.3(7) . 6_565 ?
C31 C32 C12 117.8(8) . 6_565 ?
C31 C32 C33 115.9(8) . . ?
C33 C32 Th1 66.8(7) . 6_565 ?
C33 C32 C10 145.1(10) . 6_565 ?
C33 C32 C11 151.5(9) . 6_565 ?
C33 C32 C12 118.2(8) . 6_565 ?
C2 C33 Th1 88.1(14) 6_565 6_565 ?
C2 C33 C13 69.0(10) 6_565 6_565 ?
C2 C33 C14 119.3(12) 6_565 6_565 ?
C2 C33 C15 173.1(15) 6_565 6_565 ?
C2 C33 C32 27.3(10) 6_565 . ?
C2 C33 C34 146.0(13) 6_565 . ?
C2 C33 C56 95.4(12) 6_565 . ?
C3 C33 Th1 85.4(14) 6_565 6_565 ?
C3 C33 C2 114.6(16) 6_565 6_565 ?
C3 C33 C13 173.5(18) 6_565 6_565 ?
C3 C33 C14 125.7(13) 6_565 6_565 ?
C3 C33 C15 71.7(11) 6_565 6_565 ?
C3 C33 C32 138.3(14) 6_565 . ?
C3 C33 C34 99.3(12) 6_565 . ?
C3 C33 C56 20.3(10) 6_565 . ?
C13 C33 Th1 89.4(7) 6_565 6_565 ?
C13 C33 C14 50.3(6) 6_565 6_565 ?
C13 C33 C15 104.5(9) 6_565 6_565 ?
C13 C33 C32 43.7(7) 6_565 . ?
C13 C33 C34 77.0(7) 6_565 . ?
C13 C33 C56 160.0(11) 6_565 . ?
C14 C33 Th1 90.4(6) 6_565 6_565 ?
C15 C33 Th1 89.5(8) 6_565 6_565 ?
C15 C33 C14 54.1(5) 6_565 6_565 ?
C15 C33 C32 145.7(10) 6_565 . ?
C15 C33 C34 27.6(6) 6_565 . ?
C15 C33 C56 90.4(8) 6_565 . ?
C32 C33 Th1 79.5(7) . 6_565 ?
C32 C33 C14 93.2(7) . 6_565 ?
C34 C33 Th1 91.7(8) . 6_565 ?
C34 C33 C14 26.6(5) . 6_565 ?
C34 C33 C32 119.6(8) . . ?
C56 C33 Th1 77.2(7) . 6_565 ?
C56 C33 C14 142.8(9) . 6_565 ?
C56 C33 C32 118.0(8) . . ?
C56 C33 C34 117.7(8) . . ?
C3 C34 Th1 59.8(5) 6_565 6_565 ?
C3 C34 C13 76.6(7) 6_565 6_565 ?
C3 C34 C16 86.6(7) 6_565 6_565 ?
C3 C34 C34 155.0(6) 6_565 6_565 ?
C13 C34 Th1 69.4(5) 6_565 6_565 ?
C13 C34 C16 154.3(10) 6_565 6_565 ?
C13 C34 C34 86.7(6) 6_565 6_565 ?
C14 C34 Th1 93.8(8) . 6_565 ?
C14 C34 Th1 89.8(15) 6_565 6_565 ?
C14 C34 C3 119.8(14) 6_565 6_565 ?
C14 C34 C3 139.9(10) . 6_565 ?
C14 C34 C13 43.4(10) 6_565 6_565 ?
C14 C34 C13 65.4(6) . 6_565 ?
C14 C34 C14 23.0(9) 6_565 . ?
C14 C34 C16 145.7(17) 6_565 6_565 ?
C14 C34 C16 123.5(10) . 6_565 ?
C14 C34 C33 114.7(8) . . ?
C14 C34 C33 93.5(13) 6_565 . ?
C14 C34 C34 22.0(6) . 6_565 ?
C14 C34 C34 45.0(13) 6_565 6_565 ?
C14 C34 C35 142.5(17) 6_565 . ?
C15 C34 Th1 77.2(17) 6_565 6_565 ?
C15 C34 C3 45.7(12) 6_565 6_565 ?
C15 C34 C13 122.1(17) 6_565 6_565 ?
C15 C34 C14 164(2) 6_565 . ?
C15 C34 C14 164(3) 6_565 6_565 ?
C15 C34 C16 43.1(12) 6_565 6_565 ?
C15 C34 C33 72.2(14) 6_565 . ?
C15 C34 C34 144.5(15) 6_565 6_565 ?
C15 C34 C35 48.6(13) 6_565 . ?
C16 C34 Th1 85.4(7) 6_565 6_565 ?
C16 C34 C34 101.9(5) 6_565 6_565 ?
C33 C34 Th1 58.0(7) . 6_565 ?
C33 C34 C3 26.6(5) . 6_565 ?
C33 C34 C13 50.1(6) . 6_565 ?
C33 C34 C16 112.2(8) . 6_565 ?
C33 C34 C34 134.3(6) . 6_565 ?
C34 C34 Th1 97.1(2) 6_565 6_565 ?
C35 C34 Th1 92.8(9) . 6_565 ?
C35 C34 C3 93.3(8) . 6_565 ?
C35 C34 C13 162.2(12) . 6_565 ?
C35 C34 C14 119.5(10) . . ?
C35 C34 C16 8.2(8) . 6_565 ?
C35 C34 C33 119.4(9) . . ?
C35 C34 C34 97.6(6) . 6_565 ?
C15 C35 C17 105.7(10) 6_565 6_565 ?
C15 C35 C34 28.3(7) 6_565 . ?
C15 C35 C36 146.0(13) 6_565 . ?
C15 C35 C58 94.5(11) 6_565 . ?
C16 C35 C15 124(3) 6_565 6_565 ?
C16 C35 C17 18(2) 6_565 6_565 ?
C16 C35 C34 147(3) 6_565 . ?
C16 C35 C36 77.0(19) 6_565 . ?
C16 C35 C58 31.1(18) 6_565 . ?
C34 C35 C17 129.9(10) . 6_565 ?
C34 C35 C36 120.3(10) . . ?
C34 C35 C58 121.5(10) . . ?
C36 C35 C17 92.9(6) . 6_565 ?
C58 C35 C17 15.6(5) . 6_565 ?
C58 C35 C36 107.8(7) . . ?
C16 C36 C16 137.7(12) 6_565 . ?
C16 C36 C35 19.3(6) 6_565 . ?
C16 C36 C35 19.3(6) . 6_565 ?
C16 C36 C35 120.9(9) . . ?
C16 C36 C35 120.9(9) 6_565 6_565 ?
C16 C36 C37 86.7(6) 6_565 . ?
C16 C36 C37 124.2(8) 6_565 6_565 ?
C16 C36 C37 86.7(6) . 6_565 ?
C16 C36 C37 124.3(8) . . ?
C35 C36 C35 102.8(10) . 6_565 ?
C37 C36 C35 142.5(7) . 6_565 ?
C37 C36 C35 142.5(7) 6_565 . ?
C37 C36 C35 105.9(6) 6_565 6_565 ?
C37 C36 C35 105.9(6) . . ?
C37 C36 C37 38.8(8) . 6_565 ?
C16 C37 C17 42.3(4) 6_565 6_565 ?
C36 C37 C16 46.2(4) . 6_565 ?
C36 C37 C17 88.4(5) . 6_565 ?
C36 C37 C38 121.7(8) . . ?
C36 C37 C39 133.4(8) . 6_565 ?
C37 C37 C16 115.5(5) 6_565 6_565 ?
C37 C37 C17 152.1(5) 6_565 6_565 ?
C37 C37 C36 70.6(4) 6_565 . ?
C37 C37 C38 54.5(5) 6_565 . ?
C37 C37 C38 84.8(7) 6_565 6_565 ?
C37 C37 C39 143.3(5) 6_565 6_565 ?
C37 C37 C59 164.4(7) 6_565 . ?
C38 C37 C16 143.5(11) 6_565 6_565 ?
C38 C37 C16 151.1(10) . 6_565 ?
C38 C37 C17 106.7(9) 6_565 6_565 ?
C38 C37 C17 133.0(9) . 6_565 ?
C38 C37 C36 148.1(11) 6_565 . ?
C38 C37 C38 30.2(8) 6_565 . ?
C38 C37 C39 90.7(7) . 6_565 ?
C38 C37 C39 61.2(7) 6_565 6_565 ?
C38 C37 C59 88.8(10) 6_565 . ?
C39 C37 C16 88.9(6) 6_565 6_565 ?
C39 C37 C17 46.9(5) 6_565 6_565 ?
C59 C37 C16 63.4(6) . 6_565 ?
C59 C37 C17 21.4(5) . 6_565 ?
C59 C37 C36 109.6(6) . . ?
C59 C37 C38 118.0(9) . . ?
C59 C37 C39 27.6(6) . 6_565 ?
C37 C38 C37 40.7(9) 6_565 . ?
C37 C38 C39 73.0(8) 6_565 . ?
C37 C38 C59 50.2(7) 6_565 6_565 ?
C37 C38 C59 90.0(7) . 6_565 ?
C37 C38 C61 128.4(9) 6_565 6_565 ?
C37 C38 C61 157.2(10) . 6_565 ?
C37 C38 C62 156.5(11) 6_565 . ?
C37 C38 C62 165.0(13) 6_565 6_565 ?
C38 C38 C37 54.5(5) 6_565 . ?
C38 C38 C37 95.2(7) 6_565 6_565 ?
C38 C38 C39 161.8(6) 6_565 . ?
C38 C38 C59 143.1(4) 6_565 6_565 ?
C38 C38 C61 129.2(4) 6_565 6_565 ?
C38 C38 C62 82.9(7) 6_565 6_565 ?
C38 C38 C62 66.1(5) 6_565 . ?
C39 C38 C37 112.5(8) . . ?
C39 C38 C59 22.8(5) . 6_565 ?
C39 C38 C61 56.9(6) . 6_565 ?
C59 C38 C61 79.2(6) 6_565 6_565 ?
C62 C38 C37 119.0(8) . . ?
C62 C38 C37 135.2(10) 6_565 . ?
C62 C38 C39 120.8(8) . . ?
C62 C38 C39 104.8(9) 6_565 . ?
C62 C38 C59 126.7(9) 6_565 6_565 ?
C62 C38 C59 141.5(8) . 6_565 ?
C62 C38 C61 48.0(6) 6_565 6_565 ?
C62 C38 C61 64.3(6) . 6_565 ?
C62 C38 C62 16.8(9) 6_565 . ?
C17 C39 C37 81.2(7) . 6_565 ?
C17 C39 C61 143.3(8) . 6_565 ?
C37 C39 C61 122.1(8) 6_565 6_565 ?
C38 C39 C17 125.2(9) . . ?
C38 C39 C37 45.8(5) . 6_565 ?
C38 C39 C40 117.3(8) . . ?
C38 C39 C61 77.5(7) . 6_565 ?
C40 C39 C17 106.5(6) . . ?
C40 C39 C37 155.5(9) . 6_565 ?
C40 C39 C61 40.8(5) . 6_565 ?
C59 C39 C17 24.8(12) 6_565 . ?
C59 C39 C37 61.2(11) 6_565 6_565 ?
C59 C39 C38 107.0(14) 6_565 . ?
C59 C39 C40 130.8(13) 6_565 . ?
C59 C39 C60 118.8(17) 6_565 6_565 ?
C59 C39 C61 166.6(18) 6_565 6_565 ?
C60 C39 C17 96.3(10) 6_565 . ?
C60 C39 C37 168.9(16) 6_565 6_565 ?
C60 C39 C38 132.5(13) 6_565 . ?
C60 C39 C40 16.2(10) 6_565 . ?
C60 C39 C61 55.1(9) 6_565 6_565 ?
C19 C40 C39 109.6(6) . . ?
C19 C40 C59 93.6(6) . 6_565 ?
C19 C40 C77 53.4(7) . 6_565 ?
C19 C40 C78 103.3(8) . 6_565 ?
C39 C40 C59 16.0(5) . 6_565 ?
C39 C40 C77 153.4(9) . 6_565 ?
C39 C40 C78 136.6(9) . 6_565 ?
C41 C40 C19 121.2(8) . . ?
C41 C40 C39 120.7(8) . . ?
C41 C40 C59 134.7(8) . 6_565 ?
C41 C40 C77 68.3(7) . 6_565 ?
C41 C40 C78 18.1(6) . 6_565 ?
C60 C40 C19 95.1(14) 6_565 . ?
C60 C40 C39 22.5(15) 6_565 . ?
C60 C40 C41 141.2(16) 6_565 . ?
C60 C40 C59 16.2(16) 6_565 6_565 ?
C60 C40 C61 100.4(15) 6_565 6_565 ?
C60 C40 C76 94.7(15) 6_565 6_565 ?
C60 C40 C77 148.1(16) 6_565 6_565 ?
C60 C40 C78 158.6(17) 6_565 6_565 ?
C61 C40 C19 157.7(11) 6_565 . ?
C61 C40 C39 81.4(9) 6_565 . ?
C61 C40 C41 40.9(7) 6_565 . ?
C61 C40 C59 96.9(9) 6_565 6_565 ?
C61 C40 C76 160.7(14) 6_565 6_565 ?
C61 C40 C77 108.6(9) 6_565 6_565 ?
C61 C40 C78 58.9(7) 6_565 6_565 ?
C76 C40 C19 4.1(14) 6_565 . ?
C76 C40 C39 110.3(8) 6_565 . ?
C76 C40 C41 122.6(10) 6_565 . ?
C76 C40 C59 94.3(8) 6_565 6_565 ?
C76 C40 C77 54.4(6) 6_565 6_565 ?
C76 C40 C78 104.5(9) 6_565 6_565 ?
C77 C40 C59 141.4(8) 6_565 6_565 ?
C78 C40 C59 148.1(9) 6_565 6_565 ?
C78 C40 C77 50.2(5) 6_565 6_565 ?
C40 C41 C42 116.8(8) . . ?
C40 C41 C60 12.1(5) . 6_565 ?
C40 C41 C63 123.5(8) . . ?
C40 C41 C77 63.8(6) . 6_565 ?
C40 C41 C79 147.2(10) . 6_565 ?
C42 C41 C60 127.9(7) . 6_565 ?
C42 C41 C77 53.4(6) . 6_565 ?
C42 C41 C79 38.2(5) . 6_565 ?
C61 C41 C40 53.6(9) 6_565 . ?
C61 C41 C42 162.4(14) 6_565 . ?
C61 C41 C60 41.5(8) 6_565 6_565 ?
C61 C41 C63 71.9(11) 6_565 . ?
C61 C41 C77 116.7(12) 6_565 6_565 ?
C61 C41 C79 141.1(13) 6_565 6_565 ?
C63 C41 C42 111.0(6) . . ?
C63 C41 C60 111.7(7) . 6_565 ?
C63 C41 C77 154.4(9) . 6_565 ?
C63 C41 C79 72.8(6) . 6_565 ?
C77 C41 C60 75.5(6) 6_565 6_565 ?
C78 C41 C40 110.0(17) 6_565 . ?
C78 C41 C42 11.1(19) 6_565 . ?
C78 C41 C60 121.8(18) 6_565 6_565 ?
C78 C41 C61 162(3) 6_565 6_565 ?
C78 C41 C63 121.1(17) 6_565 . ?
C78 C41 C77 46.3(14) 6_565 6_565 ?
C78 C41 C79 48.4(16) 6_565 6_565 ?
C79 C41 C60 152.4(9) 6_565 6_565 ?
C79 C41 C77 89.8(7) 6_565 6_565 ?
C41 C42 C65 105.0(6) . . ?
C41 C42 C80 138.8(8) . 6_565 ?
C41 C42 C81 148.2(8) . 6_565 ?
C41 C42 C82 113.4(6) . 6_565 ?
C43 C42 C41 122.2(7) . . ?
C43 C42 C65 123.3(8) . . ?
C43 C42 C77 52.3(6) . 6_565 ?
C43 C42 C80 82.3(7) . 6_565 ?
C43 C42 C81 36.7(5) . 6_565 ?
C43 C42 C82 9.0(6) . 6_565 ?
C65 C42 C80 41.1(5) . 6_565 ?
C65 C42 C81 86.7(6) . 6_565 ?
C65 C42 C82 128.4(7) . 6_565 ?
C77 C42 C41 72.1(6) 6_565 . ?
C77 C42 C65 163.1(10) 6_565 . ?
C77 C42 C80 131.9(9) 6_565 6_565 ?
C77 C42 C81 88.1(7) 6_565 6_565 ?
C77 C42 C82 44.9(5) 6_565 6_565 ?
C78 C42 C41 6.4(11) 6_565 . ?
C78 C42 C43 119.0(11) 6_565 . ?
C78 C42 C65 110.5(10) 6_565 . ?
C78 C42 C77 67.8(9) 6_565 6_565 ?
C78 C42 C79 88.3(11) 6_565 6_565 ?
C78 C42 C80 145.2(14) 6_565 6_565 ?
C78 C42 C81 148.8(13) 6_565 6_565 ?
C78 C42 C82 110.5(11) 6_565 6_565 ?
C79 C42 C41 82.5(9) 6_565 . ?
C79 C42 C43 138.4(12) 6_565 . ?
C79 C42 C65 22.6(8) 6_565 . ?
C79 C42 C77 147.6(13) 6_565 6_565 ?
C79 C42 C80 60.5(8) 6_565 6_565 ?
C79 C42 C81 104.5(10) 6_565 6_565 ?
C79 C42 C82 139.9(12) 6_565 6_565 ?
C80 C42 C81 45.6(5) 6_565 6_565 ?
C80 C42 C82 88.2(7) 6_565 6_565 ?
C81 C42 C82 43.2(4) 6_565 6_565 ?
C20 C43 C44 116.9(7) . . ?
C20 C43 C80 155.6(10) . 6_565 ?
C42 C43 C20 118.6(8) . . ?
C42 C43 C44 118.4(8) . . ?
C42 C43 C80 53.0(6) . 6_565 ?
C44 C43 C80 65.4(6) . 6_565 ?
C77 C43 C20 54.1(7) 6_565 . ?
C77 C43 C42 65.5(8) 6_565 . ?
C77 C43 C44 163.7(12) 6_565 . ?
C77 C43 C80 116.5(9) 6_565 6_565 ?
C81 C43 C20 135.6(10) 6_565 . ?
C81 C43 C42 98.7(9) 6_565 . ?
C81 C43 C44 20.0(7) 6_565 . ?
C81 C43 C77 159.1(14) 6_565 6_565 ?
C81 C43 C80 45.7(6) 6_565 6_565 ?
C82 C43 C20 35.3(13) 6_565 . ?
C82 C43 C42 151(2) 6_565 . ?
C82 C43 C44 82.0(14) 6_565 . ?
C82 C43 C77 89.1(15) 6_565 6_565 ?
C82 C43 C80 141(2) 6_565 6_565 ?
C82 C43 C81 101.5(16) 6_565 6_565 ?
C23 C44 C43 118.0(8) . . ?
C23 C44 C45 121.8(9) . . ?
C23 C44 C71 13.2(5) . 6_565 ?
C23 C44 C80 153.6(11) . 6_565 ?
C23 C44 C82 94.0(8) . 6_565 ?
C43 C44 C71 130.1(8) . 6_565 ?
C43 C44 C80 70.0(6) . 6_565 ?
C43 C44 C82 24.2(5) . 6_565 ?
C45 C44 C43 114.6(8) . . ?
C45 C44 C71 108.6(8) . 6_565 ?
C45 C44 C80 44.7(6) . 6_565 ?
C45 C44 C82 136.9(10) . 6_565 ?
C70 C44 C23 54.5(9) 6_565 . ?
C70 C44 C43 163.7(16) 6_565 . ?
C70 C44 C45 68.0(10) 6_565 . ?
C70 C44 C71 41.4(8) 6_565 6_565 ?
C70 C44 C80 110.3(11) 6_565 6_565 ?
C70 C44 C82 145.7(13) 6_565 6_565 ?
C80 C44 C71 144.6(9) 6_565 6_565 ?
C81 C44 C23 160(3) 6_565 . ?
C81 C44 C43 48.9(15) 6_565 . ?
C81 C44 C45 66.1(16) 6_565 . ?
C81 C44 C70 133(2) 6_565 6_565 ?
C81 C44 C71 161(3) 6_565 6_565 ?
C81 C44 C80 22.4(16) 6_565 6_565 ?
C81 C44 C82 72.6(16) 6_565 6_565 ?
C82 C44 C71 106.3(8) 6_565 6_565 ?
C82 C44 C80 92.6(7) 6_565 6_565 ?
C44 C45 C67 145.0(10) . 6_565 ?
C44 C45 C68 139.6(10) . 6_565 ?
C44 C45 C69 94.3(8) . 6_565 ?
C46 C45 C44 116.8(9) . . ?
C46 C45 C66 107.5(7) . . ?
C46 C45 C67 80.1(6) . 6_565 ?
C46 C45 C68 28.0(4) . 6_565 ?
C46 C45 C69 23.1(6) . 6_565 ?
C46 C45 C70 77.1(8) . 6_565 ?
C66 C45 C44 123.8(9) . . ?
C66 C45 C67 27.6(4) . 6_565 ?
C66 C45 C68 79.7(6) . 6_565 ?
C66 C45 C69 128.6(8) . 6_565 ?
C66 C45 C70 154.2(11) . 6_565 ?
C67 C45 C68 52.2(5) 6_565 6_565 ?
C67 C45 C69 102.0(8) 6_565 6_565 ?
C69 C45 C68 50.5(5) 6_565 6_565 ?
C70 C45 C44 40.7(6) 6_565 . ?
C70 C45 C67 147.6(11) 6_565 6_565 ?
C70 C45 C68 103.3(8) 6_565 6_565 ?
C70 C45 C69 54.1(6) 6_565 6_565 ?
C80 C45 C44 87.3(8) 6_565 . ?
C80 C45 C46 139.6(10) 6_565 . ?
C80 C45 C66 37.3(6) 6_565 . ?
C80 C45 C67 64.0(6) 6_565 6_565 ?
C80 C45 C68 114.1(9) 6_565 6_565 ?
C80 C45 C69 151.6(12) 6_565 6_565 ?
C80 C45 C70 125.2(11) 6_565 6_565 ?
C81 C45 C44 22.3(6) 6_565 . ?
C81 C45 C46 136.4(11) 6_565 . ?
C81 C45 C66 102.2(9) 6_565 . ?
C81 C45 C67 126.5(10) 6_565 6_565 ?
C81 C45 C68 150.9(13) 6_565 6_565 ?
C81 C45 C69 115.2(9) 6_565 6_565 ?
C81 C45 C70 62.8(7) 6_565 6_565 ?
C81 C45 C80 65.2(7) 6_565 6_565 ?
C45 C46 C46 123.5(5) . 6_565 ?
C45 C46 C49 127.9(9) . 6_565 ?
C45 C46 C67 52.5(5) . 6_565 ?
C45 C46 C68 108.1(7) . . ?
C45 C46 C70 52.0(6) . 6_565 ?
C47 C46 C45 124.3(10) . . ?
C47 C46 C46 100.9(6) . 6_565 ?
C47 C46 C49 7.9(7) . 6_565 ?
C47 C46 C67 158.8(11) . 6_565 ?
C47 C46 C68 119.4(8) . . ?
C47 C46 C70 72.4(8) . 6_565 ?
C49 C46 C46 93.8(5) 6_565 6_565 ?
C49 C46 C67 152.7(10) 6_565 6_565 ?
C67 C46 C46 72.8(4) 6_565 6_565 ?
C68 C46 C45 93.4(11) 6_565 . ?
C68 C46 C46 35.4(11) 6_565 6_565 ?
C68 C46 C46 18.5(5) . 6_565 ?
C68 C46 C47 136.3(14) 6_565 . ?
C68 C46 C49 129.1(14) 6_565 6_565 ?
C68 C46 C49 112.2(8) . 6_565 ?
C68 C46 C67 55.8(5) . 6_565 ?
C68 C46 C67 40.9(9) 6_565 6_565 ?
C68 C46 C68 16.9(8) 6_565 . ?
C68 C46 C70 147.6(11) . 6_565 ?
C68 C46 C70 140.6(15) 6_565 6_565 ?
C69 C46 C45 95.6(17) 6_565 . ?
C69 C46 C46 128.1(15) 6_565 6_565 ?
C69 C46 C47 29.5(13) 6_565 . ?
C69 C46 C49 35.4(12) 6_565 6_565 ?
C69 C46 C67 144(2) 6_565 6_565 ?
C69 C46 C68 162(3) 6_565 6_565 ?
C69 C46 C68 146.0(19) 6_565 . ?
C69 C46 C70 43.8(15) 6_565 6_565 ?
C70 C46 C46 147.1(6) 6_565 6_565 ?
C70 C46 C49 76.6(6) 6_565 6_565 ?
C70 C46 C67 101.5(7) 6_565 6_565 ?
C24 C47 C48 114.7(7) . 6_565 ?
C24 C47 C48 107.3(7) . . ?
C24 C47 C50 24.9(5) . 6_565 ?
C24 C47 C68 131.3(10) . 6_565 ?
C24 C47 C70 56.6(7) . 6_565 ?
C46 C47 C24 119.9(11) . . ?
C46 C47 C48 112.0(8) . 6_565 ?
C46 C47 C48 120.9(8) . . ?
C46 C47 C50 141.1(12) . 6_565 ?
C46 C47 C68 15.5(6) . 6_565 ?
C46 C47 C70 63.6(8) . 6_565 ?
C48 C47 C48 8.9(4) . 6_565 ?
C48 C47 C50 82.8(7) . 6_565 ?
C48 C47 C68 96.6(8) 6_565 6_565 ?
C48 C47 C68 105.5(7) . 6_565 ?
C48 C47 C70 148.5(11) . 6_565 ?
C48 C47 C70 147.8(10) 6_565 6_565 ?
C49 C47 C24 74.9(18) 6_565 . ?
C49 C47 C46 151(3) 6_565 . ?
C49 C47 C48 34.0(17) 6_565 . ?
C49 C47 C48 42.6(16) 6_565 6_565 ?
C49 C47 C50 50.0(16) 6_565 6_565 ?
C49 C47 C68 137(2) 6_565 6_565 ?
C49 C47 C69 160(4) 6_565 6_565 ?
C49 C47 C70 128(3) 6_565 6_565 ?
C50 C47 C48 90.6(6) 6_565 6_565 ?
C50 C47 C68 147.4(11) 6_565 6_565 ?
C50 C47 C70 80.2(8) 6_565 6_565 ?
C69 C47 C24 100.1(14) 6_565 . ?
C69 C47 C46 20.7(10) 6_565 . ?
C69 C47 C48 130.8(14) 6_565 6_565 ?
C69 C47 C48 139.4(14) 6_565 . ?
C69 C47 C50 123.2(16) 6_565 6_565 ?
C69 C47 C68 35.6(8) 6_565 6_565 ?
C69 C47 C70 43.6(9) 6_565 6_565 ?
C70 C47 C68 76.8(6) 6_565 6_565 ?
C26 C48 C26 48.2(8) . 6_565 ?
C26 C48 C47 109.7(7) . . ?
C26 C48 C47 88.1(8) 6_565 6_565 ?
C26 C48 C47 134.0(10) . 6_565 ?
C26 C48 C49 120.3(10) . . ?
C26 C48 C50 101.7(7) 6_565 6_565 ?
C26 C48 C50 55.6(5) . 6_565 ?
C47 C48 C26 151.7(10) . 6_565 ?
C47 C48 C47 105.0(8) . 6_565 ?
C47 C48 C50 54.1(5) . 6_565 ?
C47 C48 C50 146.5(8) 6_565 6_565 ?
C48 C48 C26 106.9(6) 6_565 . ?
C48 C48 C26 58.7(5) 6_565 6_565 ?
C48 C48 C47 138.1(5) 6_565 . ?
C48 C48 C47 33.0(5) 6_565 6_565 ?
C48 C48 C49 154.3(8) 6_565 6_565 ?
C48 C48 C49 18.5(6) 6_565 . ?
C48 C48 C50 155.2(5) 6_565 6_565 ?
C49 C48 C26 138.5(13) 6_565 6_565 ?
C49 C48 C26 93.0(10) 6_565 . ?
C49 C48 C26 73.2(8) . 6_565 ?
C49 C48 C47 119.8(8) . . ?
C49 C48 C47 17.3(8) 6_565 . ?
C49 C48 C47 15.2(6) . 6_565 ?
C49 C48 C47 121.6(9) 6_565 6_565 ?
C49 C48 C49 135.9(13) 6_565 . ?
C49 C48 C50 151.5(11) . 6_565 ?
C49 C48 C50 37.5(8) 6_565 6_565 ?
C24 C49 C25 48.2(6) 6_565 6_565 ?
C24 C49 C26 94.2(9) 6_565 6_565 ?
C24 C49 C46 95.0(8) 6_565 6_565 ?
C24 C49 C48 148.2(14) 6_565 . ?
C24 C49 C50 30.0(6) 6_565 . ?
C24 C49 C69 80.4(7) 6_565 . ?
C26 C49 C25 46.2(5) 6_565 6_565 ?
C26 C49 C46 151.3(10) 6_565 6_565 ?
C46 C49 C25 137.9(9) 6_565 6_565 ?
C47 C49 C24 82.8(19) 6_565 6_565 ?
C47 C49 C25 131(2) 6_565 6_565 ?
C47 C49 C26 169(3) 6_565 6_565 ?
C47 C49 C46 20.7(19) 6_565 6_565 ?
C47 C49 C48 129(2) 6_565 6_565 ?
C47 C49 C48 122(2) 6_565 . ?
C47 C49 C50 113(2) 6_565 . ?
C47 C49 C69 13(2) 6_565 . ?
C48 C49 C24 144.7(15) 6_565 6_565 ?
C48 C49 C25 97.7(10) 6_565 6_565 ?
C48 C49 C25 103.0(9) . 6_565 ?
C48 C49 C26 57.4(6) . 6_565 ?
C48 C49 C26 51.7(7) 6_565 6_565 ?
C48 C49 C46 104.4(7) . 6_565 ?
C48 C49 C46 111.4(10) 6_565 6_565 ?
C48 C49 C48 7.2(4) 6_565 . ?
C48 C49 C50 116.3(12) 6_565 . ?
C48 C49 C50 121.4(11) . . ?
C48 C49 C69 126.5(10) 6_565 . ?
C48 C49 C69 119.3(8) . . ?
C50 C49 C25 18.6(6) . 6_565 ?
C50 C49 C26 64.7(8) . 6_565 ?
C50 C49 C46 123.5(8) . 6_565 ?
C50 C49 C69 109.6(7) . . ?
C69 C49 C25 125.8(8) . 6_565 ?
C69 C49 C26 156.5(12) . 6_565 ?
C69 C49 C46 15.2(6) . 6_565 ?
C8 C50 C48 124.2(8) 6_565 6_565 ?
C24 C50 C8 127.1(17) 6_565 6_565 ?
C24 C50 C25 159(3) 6_565 6_565 ?
C24 C50 C26 139.1(18) 6_565 6_565 ?
C24 C50 C47 55.7(11) 6_565 6_565 ?
C24 C50 C48 98.3(14) 6_565 6_565 ?
C24 C50 C49 72.9(13) 6_565 . ?
C24 C50 C51 160(2) 6_565 . ?
C24 C50 C71 34.7(12) 6_565 . ?
C25 C50 C8 32.6(12) 6_565 6_565 ?
C25 C50 C26 55.5(12) 6_565 6_565 ?
C25 C50 C47 139.7(18) 6_565 6_565 ?
C25 C50 C48 97.0(15) 6_565 6_565 ?
C25 C50 C49 123.2(17) 6_565 . ?
C25 C50 C51 3.9(14) 6_565 . ?
C25 C50 C71 125.4(18) 6_565 . ?
C26 C50 C8 85.3(7) 6_565 6_565 ?
C26 C50 C48 41.6(5) 6_565 6_565 ?
C47 C50 C8 157.3(12) 6_565 6_565 ?
C47 C50 C26 84.6(8) 6_565 6_565 ?
C47 C50 C48 43.1(5) 6_565 6_565 ?
C49 C50 C8 148.3(11) . 6_565 ?
C49 C50 C26 67.7(8) . 6_565 ?
C49 C50 C47 17.2(6) . 6_565 ?
C49 C50 C48 26.2(6) . 6_565 ?
C49 C50 C51 120.3(10) . . ?
C49 C50 C71 105.9(7) . . ?
C51 C50 C8 33.9(6) . 6_565 ?
C51 C50 C26 52.8(7) . 6_565 ?
C51 C50 C47 136.5(10) . 6_565 ?
C51 C50 C48 94.0(8) . 6_565 ?
C71 C50 C8 92.8(8) . 6_565 ?
C71 C50 C26 157.8(12) . 6_565 ?
C71 C50 C47 89.0(7) . 6_565 ?
C71 C50 C48 128.8(7) . 6_565 ?
C71 C50 C51 126.5(11) . . ?
C8 C51 C9 53.9(8) 6_565 6_565 ?
C8 C51 C26 159.1(16) 6_565 6_565 ?
C8 C51 C27 131.9(12) 6_565 . ?
C8 C51 C50 99.1(11) 6_565 . ?
C8 C51 C52 16.9(8) 6_565 . ?
C25 C51 C8 97.6(16) 6_565 6_565 ?
C25 C51 C9 147.0(18) 6_565 6_565 ?
C25 C51 C26 75.1(13) 6_565 6_565 ?
C25 C51 C27 121.1(15) 6_565 . ?
C25 C51 C50 3.7(14) 6_565 . ?
C25 C51 C52 114.3(15) 6_565 . ?
C26 C51 C9 124.8(9) 6_565 6_565 ?
C26 C51 C27 47.0(6) 6_565 . ?
C26 C51 C50 72.5(8) 6_565 . ?
C26 C51 C52 161.2(12) 6_565 . ?
C27 C51 C9 79.5(8) . 6_565 ?
C27 C51 C50 118.1(9) . . ?
C27 C51 C52 118.8(9) . . ?
C50 C51 C9 146.6(11) . 6_565 ?
C52 C51 C9 39.3(6) . 6_565 ?
C52 C51 C50 115.9(9) . . ?
C7 C52 C10 103.8(10) 6_565 6_565 ?
C7 C52 C25 90.4(8) 6_565 6_565 ?
C8 C52 C7 71(2) 6_565 6_565 ?
C8 C52 C9 117(3) 6_565 6_565 ?
C8 C52 C10 136(3) 6_565 6_565 ?
C8 C52 C25 19.1(19) 6_565 6_565 ?
C8 C52 C30 142(3) 6_565 . ?
C8 C52 C51 40(2) 6_565 . ?
C8 C52 C53 78(2) 6_565 . ?
C9 C52 C7 139.0(16) 6_565 6_565 ?
C9 C52 C10 40.4(7) 6_565 6_565 ?
C9 C52 C25 103.8(10) 6_565 6_565 ?
C9 C52 C30 35.1(8) 6_565 . ?
C9 C52 C51 84.8(10) 6_565 . ?
C9 C52 C53 136.6(12) 6_565 . ?
C25 C52 C10 134.2(9) 6_565 6_565 ?
C30 C52 C7 113.0(10) . 6_565 ?
C30 C52 C10 10.7(6) . 6_565 ?
C30 C52 C25 136.1(9) . 6_565 ?
C30 C52 C51 119.2(9) . . ?
C30 C52 C53 108.0(7) . . ?
C51 C52 C7 111.0(10) . 6_565 ?
C51 C52 C10 120.8(9) . 6_565 ?
C51 C52 C25 21.1(5) . 6_565 ?
C53 C52 C7 6.8(10) . 6_565 ?
C53 C52 C10 99.3(7) . 6_565 ?
C53 C52 C25 97.2(9) . 6_565 ?
C53 C52 C51 117.8(11) . . ?
C6 C53 Th1 60.3(15) 6_565 6_565 ?
C6 C53 C8 132.0(16) 6_565 6_565 ?
C6 C53 C22 102.8(12) 6_565 6_565 ?
C6 C53 C52 115.8(10) 6_565 . ?
C6 C53 C54 10.7(7) 6_565 . ?
C6 C53 C72 112.6(12) 6_565 . ?
C7 C53 Th1 82(10) 6_565 6_565 ?
C7 C53 C6 123(8) 6_565 6_565 ?
C7 C53 C8 89(7) 6_565 6_565 ?
C7 C53 C22 23(6) 6_565 6_565 ?
C7 C53 C52 109(7) 6_565 . ?
C7 C53 C54 132(8) 6_565 . ?
C7 C53 C72 13(7) 6_565 . ?
C8 C53 Th1 94.1(13) 6_565 6_565 ?
C8 C53 C22 112.1(11) 6_565 6_565 ?
C8 C53 C52 20.4(7) 6_565 . ?
C8 C53 C72 101.8(11) 6_565 . ?
C22 C53 Th1 79.6(11) 6_565 6_565 ?
C52 C53 Th1 95.7(10) . 6_565 ?
C52 C53 C22 132.4(12) . 6_565 ?
C52 C53 C72 122.2(12) . . ?
C54 C53 Th1 61.3(9) . 6_565 ?
C54 C53 C8 122.2(11) . 6_565 ?
C54 C53 C22 113.0(10) . 6_565 ?
C54 C53 C52 105.2(7) . . ?
C54 C53 C72 122.5(10) . . ?
C72 C53 Th1 82.2(12) . 6_565 ?
C72 C53 C22 10.5(7) . 6_565 ?
C1 C54 Th1 76.0(14) 6_565 6_565 ?
C1 C54 C5 125.9(13) 6_565 6_565 ?
C1 C54 C7 127.7(16) 6_565 6_565 ?
C1 C54 C31 16.1(8) 6_565 . ?
C1 C54 C53 125.2(11) 6_565 . ?
C1 C54 C55 106.2(11) 6_565 . ?
C5 C54 Th1 70.6(9) 6_565 6_565 ?
C6 C54 Th1 83(8) 6_565 6_565 ?
C6 C54 C1 155(7) 6_565 6_565 ?
C6 C54 C5 32(4) 6_565 6_565 ?
C6 C54 C7 63(4) 6_565 6_565 ?
C6 C54 C31 162(9) 6_565 . ?
C6 C54 C53 67(4) 6_565 . ?
C6 C54 C55 54(4) 6_565 . ?
C7 C54 Th1 88.0(14) 6_565 6_565 ?
C7 C54 C5 92.7(10) 6_565 6_565 ?
C31 C54 Th1 79.9(9) . 6_565 ?
C31 C54 C5 140.1(12) . 6_565 ?
C31 C54 C7 113.0(10) . 6_565 ?
C31 C54 C53 109.9(7) . . ?
C53 C54 Th1 91.6(10) . 6_565 ?
C53 C54 C5 97.4(9) . 6_565 ?
C53 C54 C7 5.2(11) . 6_565 ?
C55 C54 Th1 69.9(9) . 6_565 ?
C55 C54 C5 21.9(6) . 6_565 ?
C55 C54 C7 114.3(10) . 6_565 ?
C55 C54 C31 121.8(10) . . ?
C55 C54 C53 119.2(9) . . ?
C3 C55 Th1 66.0(5) 6_565 6_565 ?
C3 C55 C21 130.8(8) 6_565 6_565 ?
C4 C55 Th1 78.3(9) 6_565 6_565 ?
C4 C55 C3 47.7(7) 6_565 6_565 ?
C4 C55 C21 93.7(8) 6_565 6_565 ?
C4 C55 C54 153.8(13) 6_565 . ?
C4 C55 C56 36.6(6) 6_565 . ?
C4 C55 C74 73.7(7) 6_565 . ?
C5 C55 Th1 90(2) 6_565 6_565 ?
C5 C55 C3 135(2) 6_565 6_565 ?
C5 C55 C4 91.6(16) 6_565 6_565 ?
C5 C55 C6 93.4(18) 6_565 6_565 ?
C5 C55 C21 12.4(18) 6_565 6_565 ?
C5 C55 C54 103.3(16) 6_565 . ?
C5 C55 C56 127.6(17) 6_565 . ?
C5 C55 C74 17.9(14) 6_565 . ?
C6 C55 Th1 81.4(12) 6_565 6_565 ?
C6 C55 C3 118.3(11) 6_565 6_565 ?
C6 C55 C4 159.1(18) 6_565 6_565 ?
C6 C55 C21 87.1(9) 6_565 6_565 ?
C6 C55 C54 10.0(9) 6_565 . ?
C6 C55 C56 131.7(12) 6_565 . ?
C6 C55 C74 109.7(11) 6_565 . ?
C21 C55 Th1 78.7(6) 6_565 6_565 ?
C54 C55 Th1 80.2(9) . 6_565 ?
C54 C55 C3 109.2(8) . 6_565 ?
C54 C55 C21 96.6(8) . 6_565 ?
C54 C55 C74 119.3(9) . . ?
C56 C55 Th1 74.9(7) . 6_565 ?
C56 C55 C3 13.8(6) . 6_565 ?
C56 C55 C21 127.1(8) . 6_565 ?
C56 C55 C54 122.2(9) . . ?
C56 C55 C74 109.7(7) . . ?
C74 C55 Th1 85.5(7) . 6_565 ?
C74 C55 C3 117.7(7) . 6_565 ?
C74 C55 C21 22.8(5) . 6_565 ?
C2 C56 Th1 70.3(6) 6_565 6_565 ?
C2 C56 C5 107.5(8) 6_565 6_565 ?
C3 C56 Th1 78.6(14) 6_565 6_565 ?
C3 C56 C2 49.7(11) 6_565 6_565 ?
C3 C56 C4 138(2) 6_565 6_565 ?
C3 C56 C5 148.2(17) 6_565 6_565 ?
C3 C56 C33 21.8(11) 6_565 . ?
C3 C56 C55 141.0(16) 6_565 . ?
C3 C56 C57 100.3(14) 6_565 . ?
C4 C56 Th1 84.5(14) 6_565 6_565 ?
C4 C56 C2 152.1(16) 6_565 6_565 ?
C4 C56 C5 51.3(10) 6_565 6_565 ?
C4 C56 C33 148.1(17) 6_565 . ?
C4 C56 C55 66.8(11) 6_565 . ?
C4 C56 C57 40.4(10) 6_565 . ?
C5 C56 Th1 72.0(6) 6_565 6_565 ?
C33 C56 Th1 69.2(7) . 6_565 ?
C33 C56 C2 28.6(5) . 6_565 ?
C33 C56 C5 129.7(9) . 6_565 ?
C55 C56 Th1 74.6(7) . 6_565 ?
C55 C56 C2 94.3(8) . 6_565 ?
C55 C56 C5 15.9(6) . 6_565 ?
C55 C56 C33 119.7(9) . . ?
C55 C56 C57 106.6(7) . . ?
C57 C56 Th1 88.5(7) . 6_565 ?
C57 C56 C2 145.2(9) . 6_565 ?
C57 C56 C5 90.8(7) . 6_565 ?
C57 C56 C33 118.5(9) . . ?
C3 C57 Th1 59.5(5) 6_565 6_565 ?
C4 C57 Th1 62.9(11) 6_565 6_565 ?
C4 C57 C3 57.3(9) 6_565 6_565 ?
C4 C57 C17 153.5(16) 6_565 6_565 ?
C4 C57 C56 33.1(8) 6_565 . ?
C4 C57 C58 150.8(16) 6_565 . ?
C4 C57 C75 75.5(9) 6_565 . ?
C17 C57 Th1 91.2(7) 6_565 6_565 ?
C17 C57 C3 115.9(9) 6_565 6_565 ?
C18 C57 Th1 86.2(12) 6_565 6_565 ?
C18 C57 C3 145.3(16) 6_565 6_565 ?
C18 C57 C4 104.9(14) 6_565 6_565 ?
C18 C57 C17 65.4(10) 6_565 6_565 ?
C18 C57 C56 134.3(13) 6_565 . ?
C18 C57 C58 88.3(11) 6_565 . ?
C18 C57 C75 31.4(9) 6_565 . ?
C56 C57 Th1 61.5(6) . 6_565 ?
C56 C57 C3 25.0(5) . 6_565 ?
C56 C57 C17 139.3(10) . 6_565 ?
C58 C57 Th1 92.8(9) . 6_565 ?
C58 C57 C3 97.3(9) . 6_565 ?
C58 C57 C17 22.9(5) . 6_565 ?
C58 C57 C56 122.2(10) . . ?
C58 C57 C75 119.5(8) . . ?
C75 C57 Th1 82.4(7) . 6_565 ?
C75 C57 C3 128.4(8) . 6_565 ?
C75 C57 C17 96.6(7) . 6_565 ?
C75 C57 C56 107.8(7) . . ?
C16 C58 C15 48.7(8) 6_565 6_565 ?
C16 C58 C18 148.0(17) 6_565 6_565 ?
C16 C58 C35 13.6(8) 6_565 . ?
C16 C58 C57 132.3(14) 6_565 . ?
C16 C58 C59 94.4(9) 6_565 . ?
C17 C58 C15 145(2) 6_565 6_565 ?
C17 C58 C16 113.6(18) 6_565 6_565 ?
C17 C58 C18 67.5(14) 6_565 6_565 ?
C17 C58 C35 126.1(17) 6_565 . ?
C17 C58 C57 99.9(15) 6_565 . ?
C17 C58 C59 22.2(13) 6_565 . ?
C18 C58 C15 110.7(9) 6_565 6_565 ?
C35 C58 C15 35.6(6) . 6_565 ?
C35 C58 C18 142.0(12) . 6_565 ?
C57 C58 C15 84.5(8) . 6_565 ?
C57 C58 C18 32.4(5) . 6_565 ?
C57 C58 C35 120.0(11) . . ?
C57 C58 C59 122.1(8) . . ?
C59 C58 C15 137.0(9) . 6_565 ?
C59 C58 C18 89.7(7) . 6_565 ?
C59 C58 C35 107.7(7) . . ?
C16 C59 C40 140.2(9) 6_565 6_565 ?
C17 C59 C16 49.7(8) 6_565 6_565 ?
C17 C59 C37 122.7(12) 6_565 . ?
C17 C59 C38 150.9(16) 6_565 6_565 ?
C17 C59 C40 101.7(12) 6_565 6_565 ?
C17 C59 C58 15.9(9) 6_565 . ?
C17 C59 C60 102.9(11) 6_565 . ?
C37 C59 C16 73.6(6) . 6_565 ?
C37 C59 C38 41.1(5) . 6_565 ?
C37 C59 C40 120.6(9) . 6_565 ?
C37 C59 C58 108.8(7) . . ?
C37 C59 C60 124.1(11) . . ?
C38 C59 C16 111.1(7) 6_565 6_565 ?
C38 C59 C40 80.9(6) 6_565 6_565 ?
C39 C59 C16 151.4(19) 6_565 6_565 ?
C39 C59 C17 134(2) 6_565 6_565 ?
C39 C59 C37 91.2(14) 6_565 . ?
C39 C59 C38 50.1(11) 6_565 6_565 ?
C39 C59 C40 33.2(10) 6_565 6_565 ?
C39 C59 C58 149.3(16) 6_565 . ?
C39 C59 C60 33.9(11) 6_565 . ?
C58 C59 C16 35.2(5) . 6_565 ?
C58 C59 C38 144.3(9) . 6_565 ?
C58 C59 C40 117.4(7) . 6_565 ?
C60 C59 C16 145.5(10) . 6_565 ?
C60 C59 C38 83.4(8) . 6_565 ?
C60 C59 C40 7.5(7) . 6_565 ?
C60 C59 C58 118.8(8) . . ?
C17 C60 C41 148.2(10) 6_565 6_565 ?
C19 C60 C17 86.7(7) 6_565 6_565 ?
C19 C60 C41 86.7(6) 6_565 6_565 ?
C39 C60 C17 54.3(8) 6_565 6_565 ?
C39 C60 C19 137.6(14) 6_565 6_565 ?
C39 C60 C41 116.8(13) 6_565 6_565 ?
C39 C60 C59 27.3(8) 6_565 . ?
C39 C60 C61 93.4(13) 6_565 . ?
C39 C60 C76 142.5(13) 6_565 . ?
C40 C60 C17 141.4(18) 6_565 6_565 ?
C40 C60 C19 61.3(12) 6_565 6_565 ?
C40 C60 C39 141(2) 6_565 6_565 ?
C40 C60 C41 26.7(12) 6_565 6_565 ?
C40 C60 C59 156(2) 6_565 . ?
C40 C60 C61 52.3(12) 6_565 . ?
C40 C60 C76 57.9(13) 6_565 . ?
C59 C60 C17 27.8(5) . 6_565 ?
C59 C60 C19 114.3(8) . 6_565 ?
C59 C60 C41 140.5(11) . 6_565 ?
C59 C60 C76 118.9(8) . . ?
C61 C60 C17 140.3(11) . 6_565 ?
C61 C60 C19 111.9(8) . 6_565 ?
C61 C60 C41 25.7(5) . 6_565 ?
C61 C60 C59 119.8(11) . . ?
C61 C60 C76 109.2(7) . . ?
C76 C60 C17 91.3(7) . 6_565 ?
C76 C60 C19 4.9(8) . 6_565 ?
C76 C60 C41 83.7(6) . 6_565 ?
C39 C61 C38 45.6(4) 6_565 6_565 ?
C39 C61 C62 88.4(7) 6_565 6_565 ?
C40 C61 C38 102.7(9) 6_565 6_565 ?
C40 C61 C39 57.9(7) 6_565 6_565 ?
C40 C61 C60 27.3(6) 6_565 . ?
C40 C61 C62 142.1(12) 6_565 . ?
C40 C61 C62 142.4(11) 6_565 6_565 ?
C40 C61 C63 151.7(12) 6_565 6_565 ?
C40 C61 C78 79.5(8) 6_565 . ?
C41 C61 C38 154.6(14) 6_565 6_565 ?
C41 C61 C39 140.6(13) 6_565 6_565 ?
C41 C61 C40 85.5(11) 6_565 6_565 ?
C41 C61 C60 112.8(11) 6_565 . ?
C41 C61 C62 119.5(12) 6_565 6_565 ?
C41 C61 C62 122.4(13) 6_565 . ?
C41 C61 C63 70.8(10) 6_565 6_565 ?
C41 C61 C78 6.7(10) 6_565 . ?
C60 C61 C38 77.1(7) . 6_565 ?
C60 C61 C39 31.5(6) . 6_565 ?
C60 C61 C62 118.3(10) . . ?
C60 C61 C62 119.7(9) . 6_565 ?
C60 C61 C63 163.4(12) . 6_565 ?
C60 C61 C78 106.6(7) . . ?
C62 C61 C38 41.3(5) . 6_565 ?
C62 C61 C38 43.1(4) 6_565 6_565 ?
C62 C61 C39 86.8(8) . 6_565 ?
C62 C61 C62 3.5(2) . 6_565 ?
C63 C61 C38 93.4(7) 6_565 6_565 ?
C63 C61 C39 137.5(9) 6_565 6_565 ?
C63 C61 C62 50.5(5) 6_565 6_565 ?
C63 C61 C62 52.8(6) 6_565 . ?
C63 C61 C78 75.9(8) 6_565 . ?
C78 C61 C38 153.3(11) . 6_565 ?
C78 C61 C39 134.0(8) . 6_565 ?
C78 C61 C62 126.3(10) . . ?
C78 C61 C62 123.2(9) . 6_565 ?
C38 C62 C38 30.9(8) 6_565 . ?
C38 C62 C61 120.7(8) . . ?
C38 C62 C61 102.9(8) 6_565 6_565 ?
C38 C62 C61 90.8(9) 6_565 . ?
C38 C62 C61 72.6(7) . 6_565 ?
C38 C62 C63 149.7(11) 6_565 . ?
C38 C62 C63 121.2(8) . . ?
C61 C62 C61 151.3(11) . 6_565 ?
C62 C62 C38 66.1(5) 6_565 . ?
C62 C62 C38 97.1(7) 6_565 6_565 ?
C62 C62 C61 12.6(5) 6_565 6_565 ?
C62 C62 C61 163.9(6) 6_565 . ?
C62 C62 C63 57.6(5) 6_565 . ?
C62 C62 C63 106.8(7) 6_565 6_565 ?
C63 C62 C38 150.4(11) 6_565 6_565 ?
C63 C62 C38 161.9(11) 6_565 . ?
C63 C62 C61 61.9(8) 6_565 . ?
C63 C62 C61 97.5(8) 6_565 6_565 ?
C63 C62 C61 110.2(8) . . ?
C63 C62 C61 48.9(6) . 6_565 ?
C63 C62 C63 49.3(9) 6_565 . ?
C41 C63 C61 37.3(6) . 6_565 ?
C41 C63 C62 116.4(8) . . ?
C41 C63 C64 109.0(6) . . ?
C41 C63 C78 15.5(5) . 6_565 ?
C41 C63 C79 60.9(6) . 6_565 ?
C61 C63 C62 80.5(8) 6_565 . ?
C61 C63 C64 143.2(8) 6_565 . ?
C61 C63 C78 52.5(6) 6_565 6_565 ?
C61 C63 C79 97.0(7) 6_565 6_565 ?
C62 C63 C41 101.8(8) 6_565 . ?
C62 C63 C61 65.2(7) 6_565 6_565 ?
C62 C63 C62 15.6(8) 6_565 . ?
C62 C63 C64 137.0(10) 6_565 . ?
C62 C63 C64 122.5(8) . . ?
C62 C63 C78 115.7(9) 6_565 6_565 ?
C62 C63 C78 129.4(9) . 6_565 ?
C62 C63 C79 149.9(10) . 6_565 ?
C62 C63 C79 148.7(10) 6_565 6_565 ?
C63 C63 C41 159.9(5) 6_565 . ?
C63 C63 C61 136.7(5) 6_565 6_565 ?
C63 C63 C62 57.5(5) 6_565 . ?
C63 C63 C62 73.2(7) 6_565 6_565 ?
C63 C63 C64 67.5(4) 6_565 . ?
C63 C63 C78 153.1(6) 6_565 6_565 ?
C63 C63 C79 113.4(5) 6_565 6_565 ?
C64 C63 C78 93.6(6) . 6_565 ?
C64 C63 C79 48.1(4) . 6_565 ?
C78 C63 C79 45.5(4) 6_565 6_565 ?
C63 C64 C63 45.0(8) . 6_565 ?
C65 C64 C63 147.6(8) . 6_565 ?
C65 C64 C63 147.6(8) 6_565 . ?
C65 C64 C63 105.0(5) 6_565 6_565 ?
C65 C64 C63 105.0(5) . . ?
C65 C64 C65 99.9(8) 6_565 . ?
C79 C64 C63 122.0(9) . . ?
C79 C64 C63 79.4(6) 6_565 . ?
C79 C64 C63 122.0(9) 6_565 6_565 ?
C79 C64 C63 79.4(6) . 6_565 ?
C79 C64 C65 25.9(6) . 6_565 ?
C79 C64 C65 25.9(6) 6_565 . ?
C79 C64 C65 121.9(8) 6_565 6_565 ?
C79 C64 C65 121.9(8) . . ?
C79 C64 C79 137.6(14) . 6_565 ?
C42 C65 C67 123.2(8) . 6_565 ?
C64 C65 C42 109.0(6) . . ?
C64 C65 C67 107.7(8) . 6_565 ?
C66 C65 C42 115.6(8) . . ?
C66 C65 C64 118.5(9) . . ?
C66 C65 C67 10.8(6) . 6_565 ?
C79 C65 C42 38.7(12) 6_565 . ?
C79 C65 C64 70.3(13) 6_565 . ?
C79 C65 C66 140(2) 6_565 . ?
C79 C65 C67 140(2) 6_565 6_565 ?
C79 C65 C80 106.6(18) 6_565 6_565 ?
C80 C65 C42 75.1(9) 6_565 . ?
C80 C65 C64 142.9(14) 6_565 . ?
C80 C65 C66 40.8(7) 6_565 . ?
C80 C65 C67 49.8(7) 6_565 6_565 ?
C45 C66 C66 127.2(5) . 6_565 ?
C45 C66 C67 108.2(7) . . ?
C45 C66 C68 55.3(5) . 6_565 ?
C45 C66 C79 113.9(8) . 6_565 ?
C65 C66 C45 123.1(9) . . ?
C65 C66 C66 100.6(6) . 6_565 ?
C65 C66 C67 121.9(9) . . ?
C65 C66 C68 161.7(10) . 6_565 ?
C65 C66 C79 13.0(8) . 6_565 ?
C66 C66 C68 73.8(4) 6_565 6_565 ?
C66 C66 C79 102.9(5) 6_565 6_565 ?
C67 C66 C45 84.2(12) 6_565 . ?
C67 C66 C65 148.0(17) 6_565 . ?
C67 C66 C66 47.5(13) 6_565 6_565 ?
C67 C66 C66 21.3(5) . 6_565 ?
C67 C66 C67 26.2(10) 6_565 . ?
C67 C66 C68 53.3(5) . 6_565 ?
C67 C66 C68 29.1(11) 6_565 6_565 ?
C67 C66 C79 123.3(9) . 6_565 ?
C67 C66 C79 147.3(18) 6_565 6_565 ?
C67 C66 C80 148(2) 6_565 6_565 ?
C79 C66 C68 149.9(10) 6_565 6_565 ?
C80 C66 C45 69.1(11) 6_565 . ?
C80 C66 C65 54.0(9) 6_565 . ?
C80 C66 C66 141.7(12) 6_565 6_565 ?
C80 C66 C67 152.4(18) 6_565 . ?
C80 C66 C68 120.4(12) 6_565 6_565 ?
C80 C66 C79 45.8(8) 6_565 6_565 ?
C45 C67 C46 47.4(5) 6_565 6_565 ?
C45 C67 C65 87.0(6) 6_565 6_565 ?
C45 C67 C68 94.2(7) 6_565 6_565 ?
C45 C67 C80 53.7(6) 6_565 . ?
C46 C67 C65 132.0(7) 6_565 6_565 ?
C66 C67 C45 158.3(13) . 6_565 ?
C66 C67 C45 68.3(13) 6_565 6_565 ?
C66 C67 C46 125.8(8) . 6_565 ?
C66 C67 C46 115.4(15) 6_565 6_565 ?
C66 C67 C65 21.2(11) 6_565 6_565 ?
C66 C67 C65 90.1(8) . 6_565 ?
C66 C67 C66 111.2(17) 6_565 . ?
C66 C67 C67 132.5(13) 6_565 6_565 ?
C66 C67 C68 136.6(17) 6_565 . ?
C66 C67 C68 159.1(18) 6_565 6_565 ?
C66 C67 C68 80.8(7) . 6_565 ?
C66 C67 C80 120.1(9) . . ?
C66 C67 C80 18.2(13) 6_565 . ?
C67 C67 C45 151.5(6) 6_565 6_565 ?
C67 C67 C46 107.2(4) 6_565 6_565 ?
C67 C67 C65 111.4(5) 6_565 6_565 ?
C67 C67 C66 21.3(5) 6_565 . ?
C67 C67 C68 60.6(5) 6_565 6_565 ?
C67 C67 C68 87.0(5) 6_565 . ?
C67 C67 C80 140.1(6) 6_565 . ?
C68 C67 C45 68.6(8) . 6_565 ?
C68 C67 C46 47.0(4) 6_565 6_565 ?
C68 C67 C46 21.3(6) . 6_565 ?
C68 C67 C65 158.2(10) 6_565 6_565 ?
C68 C67 C65 151.5(10) . 6_565 ?
C68 C67 C66 107.0(7) . . ?
C68 C67 C68 26.4(7) . 6_565 ?
C68 C67 C80 120.0(9) . . ?
C80 C67 C46 99.2(7) . 6_565 ?
C80 C67 C65 33.4(5) . 6_565 ?
C80 C67 C68 141.0(10) . 6_565 ?
C45 C68 C47 84.1(6) 6_565 6_565 ?
C45 C68 C66 45.1(4) 6_565 6_565 ?
C45 C68 C69 151.0(9) 6_565 6_565 ?
C46 C68 C45 58.7(11) 6_565 6_565 ?
C46 C68 C45 155.3(12) . 6_565 ?
C46 C68 C46 126.1(15) 6_565 . ?
C46 C68 C47 97.9(7) . 6_565 ?
C46 C68 C47 28.2(9) 6_565 6_565 ?
C46 C68 C66 121.2(8) . 6_565 ?
C46 C68 C66 103.6(13) 6_565 6_565 ?
C46 C68 C67 117.8(14) 6_565 . ?
C46 C68 C67 77.2(6) . 6_565 ?
C46 C68 C67 147.6(15) 6_565 6_565 ?
C46 C68 C69 8.3(12) 6_565 . ?
C46 C68 C69 10.3(6) . 6_565 ?
C46 C68 C69 116.2(11) 6_565 6_565 ?
C66 C68 C47 126.5(7) 6_565 6_565 ?
C67 C68 C45 90.7(6) 6_565 6_565 ?
C67 C68 C45 59.2(7) . 6_565 ?
C67 C68 C46 109.2(7) . . ?
C67 C68 C47 140.2(9) . 6_565 ?
C67 C68 C47 155.3(9) 6_565 6_565 ?
C67 C68 C66 45.9(4) 6_565 6_565 ?
C67 C68 C66 14.3(6) . 6_565 ?
C67 C68 C67 32.4(7) . 6_565 ?
C67 C68 C69 84.9(6) 6_565 6_565 ?
C67 C68 C69 115.9(7) . 6_565 ?
C68 C68 C45 148.8(5) 6_565 6_565 ?
C68 C68 C46 144.6(11) 6_565 6_565 ?
C68 C68 C46 18.5(5) 6_565 . ?
C68 C68 C47 116.4(4) 6_565 6_565 ?
C68 C68 C66 106.2(4) 6_565 6_565 ?
C68 C68 C67 60.6(5) 6_565 6_565 ?
C68 C68 C67 93.0(5) 6_565 . ?
C68 C68 C69 28.5(4) 6_565 6_565 ?
C68 C68 C69 137.3(5) 6_565 . ?
C69 C68 C45 62.9(7) . 6_565 ?
C69 C68 C46 119.0(8) . . ?
C69 C68 C47 88.1(5) 6_565 6_565 ?
C69 C68 C47 21.7(5) . 6_565 ?
C69 C68 C66 126.5(7) 6_565 6_565 ?
C69 C68 C66 106.9(8) . 6_565 ?
C69 C68 C67 121.2(10) . . ?
C69 C68 C67 147.8(11) . 6_565 ?
C69 C68 C69 108.9(8) . 6_565 ?
C24 C69 C68 147.4(9) 6_565 6_565 ?
C45 C69 C24 116.0(8) 6_565 6_565 ?
C45 C69 C68 78.9(6) 6_565 6_565 ?
C46 C69 C24 167(2) 6_565 6_565 ?
C46 C69 C45 61.3(14) 6_565 6_565 ?
C46 C69 C47 130(2) 6_565 6_565 ?
C46 C69 C49 129.4(17) 6_565 . ?
C46 C69 C68 10.2(15) 6_565 . ?
C46 C69 C68 23.7(14) 6_565 6_565 ?
C46 C69 C70 117.8(19) 6_565 . ?
C47 C69 C24 50.7(10) 6_565 6_565 ?
C47 C69 C45 165.0(17) 6_565 6_565 ?
C47 C69 C49 7.6(15) 6_565 . ?
C47 C69 C68 122.8(12) 6_565 . ?
C47 C69 C68 109.1(12) 6_565 6_565 ?
C47 C69 C70 110.5(12) 6_565 . ?
C49 C69 C24 49.0(5) . 6_565 ?
C49 C69 C45 158.9(11) . 6_565 ?
C49 C69 C68 107.2(7) . 6_565 ?
C68 C69 C24 158.5(12) . 6_565 ?
C68 C69 C45 66.5(7) . 6_565 ?
C68 C69 C49 121.3(8) . . ?
C68 C69 C68 14.2(4) . 6_565 ?
C70 C69 C24 59.8(6) . 6_565 ?
C70 C69 C45 56.7(7) . 6_565 ?
C70 C69 C49 108.2(7) . . ?
C70 C69 C68 130.8(10) . 6_565 ?
C70 C69 C68 121.5(11) . . ?
C23 C70 C24 63.2(7) 6_565 6_565 ?
C23 C70 C45 150.8(12) 6_565 6_565 ?
C23 C70 C46 150.3(11) 6_565 6_565 ?
C23 C70 C47 109.0(9) 6_565 6_565 ?
C23 C70 C69 134.6(10) 6_565 . ?
C23 C70 C71 29.4(7) 6_565 . ?
C23 C70 C81 96.2(10) 6_565 . ?
C24 C70 C46 90.2(7) 6_565 6_565 ?
C24 C70 C47 46.4(5) 6_565 6_565 ?
C44 C70 C23 81.2(11) 6_565 6_565 ?
C44 C70 C24 143.0(13) 6_565 6_565 ?
C44 C70 C45 71.3(9) 6_565 6_565 ?
C44 C70 C46 121.0(11) 6_565 6_565 ?
C44 C70 C47 160.3(14) 6_565 6_565 ?
C44 C70 C69 139.1(13) 6_565 . ?
C44 C70 C71 110.5(12) 6_565 . ?
C44 C70 C81 16.4(9) 6_565 . ?
C45 C70 C24 140.6(10) 6_565 6_565 ?
C45 C70 C46 50.9(6) 6_565 6_565 ?
C45 C70 C47 94.9(8) 6_565 6_565 ?
C45 C70 C81 55.4(7) 6_565 . ?
C46 C70 C47 44.0(5) 6_565 6_565 ?
C69 C70 C24 72.3(7) . 6_565 ?
C69 C70 C45 69.2(8) . 6_565 ?
C69 C70 C46 18.4(5) . 6_565 ?
C69 C70 C47 26.0(5) . 6_565 ?
C69 C70 C71 106.3(7) . . ?
C69 C70 C81 122.7(10) . . ?
C71 C70 C24 34.1(6) . 6_565 ?
C71 C70 C45 168.7(13) . 6_565 ?
C71 C70 C46 123.9(7) . 6_565 ?
C71 C70 C47 80.4(6) . 6_565 ?
C71 C70 C81 125.0(10) . . ?
C81 C70 C24 153.8(12) . 6_565 ?
C81 C70 C46 104.5(8) . 6_565 ?
C81 C70 C47 145.3(10) . 6_565 ?
C22 C71 C25 107.1(9) 6_565 6_565 ?
C22 C71 C44 86.4(7) 6_565 6_565 ?
C23 C71 C22 59.7(12) 6_565 6_565 ?
C23 C71 C24 140(2) 6_565 6_565 ?
C23 C71 C25 153(2) 6_565 6_565 ?
C23 C71 C44 27.8(11) 6_565 6_565 ?
C23 C71 C50 156(2) 6_565 . ?
C23 C71 C70 55.8(14) 6_565 . ?
C23 C71 C72 67.8(14) 6_565 . ?
C24 C71 C22 149.8(16) 6_565 6_565 ?
C24 C71 C25 44.3(9) 6_565 6_565 ?
C24 C71 C44 112.3(12) 6_565 6_565 ?
C24 C71 C50 26.5(9) 6_565 . ?
C24 C71 C70 85.1(11) 6_565 . ?
C24 C71 C72 142.4(16) 6_565 . ?
C25 C71 C44 144.2(9) 6_565 6_565 ?
C50 C71 C22 124.8(11) . 6_565 ?
C50 C71 C25 17.8(6) . 6_565 ?
C50 C71 C44 134.1(9) . 6_565 ?
C50 C71 C70 109.5(7) . . ?
C50 C71 C72 116.8(11) . . ?
C70 C71 C22 114.1(10) . 6_565 ?
C70 C71 C25 124.3(8) . 6_565 ?
C70 C71 C44 28.1(6) . 6_565 ?
C72 C71 C22 8.3(7) . 6_565 ?
C72 C71 C25 99.0(9) . 6_565 ?
C72 C71 C44 94.1(8) . 6_565 ?
C72 C71 C70 121.5(11) . . ?
C7 C72 C21 101.6(11) 6_565 6_565 ?
C7 C72 C23 145.4(15) 6_565 6_565 ?
C7 C72 C53 1.9(11) 6_565 . ?
C7 C72 C71 117.5(12) 6_565 . ?
C7 C72 C73 121.7(12) 6_565 . ?
C22 C72 C7 111(4) 6_565 6_565 ?
C22 C72 C21 18(6) 6_565 6_565 ?
C22 C72 C23 102(4) 6_565 6_565 ?
C22 C72 C53 109(4) 6_565 . ?
C22 C72 C71 131(4) 6_565 . ?
C22 C72 C73 20(6) 6_565 . ?
C23 C72 C21 107.7(10) 6_565 6_565 ?
C23 C72 C53 147.3(14) 6_565 . ?
C23 C72 C71 29.6(7) 6_565 . ?
C23 C72 C73 87.8(9) 6_565 . ?
C53 C72 C21 100.0(9) . 6_565 ?
C53 C72 C73 120.1(9) . . ?
C71 C72 C21 136.8(11) . 6_565 ?
C71 C72 C53 119.3(10) . . ?
C71 C72 C73 117.2(9) . . ?
C73 C72 C21 20.3(5) . 6_565 ?
C20 C73 C5 101.7(9) 6_565 6_565 ?
C20 C73 C23 119.7(9) 6_565 6_565 ?
C20 C73 C72 157.2(14) 6_565 . ?
C20 C73 C74 80.3(8) 6_565 . ?
C20 C73 C82 41.4(6) 6_565 . ?
C21 C73 C5 13.2(16) 6_565 6_565 ?
C21 C73 C20 92.6(17) 6_565 6_565 ?
C21 C73 C22 97.6(18) 6_565 6_565 ?
C21 C73 C23 141.9(19) 6_565 6_565 ?
C21 C73 C72 100.6(17) 6_565 . ?
C21 C73 C74 12.4(14) 6_565 . ?
C21 C73 C82 133(2) 6_565 . ?
C22 C73 C5 86.3(9) 6_565 6_565 ?
C22 C73 C20 162.3(16) 6_565 6_565 ?
C22 C73 C23 46.2(7) 6_565 6_565 ?
C22 C73 C72 5.1(14) 6_565 . ?
C22 C73 C74 109.3(10) 6_565 . ?
C22 C73 C82 124.7(11) 6_565 . ?
C23 C73 C5 129.0(8) 6_565 6_565 ?
C72 C73 C5 88.8(7) . 6_565 ?
C72 C73 C23 42.4(6) . 6_565 ?
C74 C73 C5 23.1(5) . 6_565 ?
C74 C73 C23 151.3(10) . 6_565 ?
C74 C73 C72 111.9(9) . . ?
C82 C73 C5 139.1(10) . 6_565 ?
C82 C73 C23 78.9(7) . 6_565 ?
C82 C73 C72 120.3(9) . . ?
C82 C73 C74 120.6(9) . . ?
C4 C74 Th1 65.5(6) 6_565 6_565 ?
C4 C74 C20 124.0(9) 6_565 6_565 ?
C5 C74 Th1 68.2(13) 6_565 6_565 ?
C5 C74 C4 61.7(10) 6_565 6_565 ?
C5 C74 C20 153.8(16) 6_565 6_565 ?
C5 C74 C21 107.7(16) 6_565 6_565 ?
C5 C74 C55 12.9(10) 6_565 . ?
C5 C74 C73 115.1(13) 6_565 . ?
C5 C74 C75 119.9(13) 6_565 . ?
C20 C74 Th1 90.3(6) 6_565 6_565 ?
C21 C74 Th1 87.3(13) 6_565 6_565 ?
C21 C74 C4 152.8(16) 6_565 6_565 ?
C21 C74 C20 54.4(9) 6_565 6_565 ?
C21 C74 C55 118.6(12) 6_565 . ?
C21 C74 C73 8.2(9) 6_565 . ?
C21 C74 C75 124.5(14) 6_565 . ?
C55 C74 Th1 64.3(6) . 6_565 ?
C55 C74 C4 48.8(6) . 6_565 ?
C55 C74 C20 154.6(11) . 6_565 ?
C55 C74 C73 125.4(9) . . ?
C73 C74 Th1 87.2(9) . 6_565 ?
C73 C74 C4 152.0(13) . 6_565 ?
C73 C74 C20 46.2(6) . 6_565 ?
C75 C74 Th1 85.6(7) . 6_565 ?
C75 C74 C4 58.3(6) . 6_565 ?
C75 C74 C20 70.7(7) . 6_565 ?
C75 C74 C55 107.0(7) . . ?
C75 C74 C73 116.4(10) . . ?
C4 C75 Th1 58.9(7) 6_565 6_565 ?
C4 C75 C5 46.7(6) 6_565 6_565 ?
C4 C75 C20 127.9(9) 6_565 6_565 ?
C4 C75 C21 87.0(7) 6_565 6_565 ?
C5 C75 Th1 58.7(5) 6_565 6_565 ?
C5 C75 C21 41.3(5) 6_565 6_565 ?
C18 C75 Th1 77.0(12) 6_565 6_565 ?
C18 C75 C4 71.6(10) 6_565 6_565 ?
C18 C75 C5 115.7(12) 6_565 6_565 ?
C18 C75 C19 93.4(13) 6_565 6_565 ?
C18 C75 C20 135.1(15) 6_565 6_565 ?
C18 C75 C21 143.7(15) 6_565 6_565 ?
C18 C75 C57 33.0(9) 6_565 . ?
C18 C75 C74 136.5(13) 6_565 . ?
C18 C75 C76 87.7(11) 6_565 . ?
C19 C75 Th1 97.6(10) 6_565 6_565 ?
C19 C75 C4 153.9(14) 6_565 6_565 ?
C19 C75 C5 133.3(11) 6_565 6_565 ?
C19 C75 C20 50.5(7) 6_565 6_565 ?
C19 C75 C21 93.8(9) 6_565 6_565 ?
C19 C75 C57 126.1(10) 6_565 . ?
C19 C75 C74 114.9(11) 6_565 . ?
C19 C75 C76 6.5(8) 6_565 . ?
C20 C75 Th1 82.2(5) 6_565 6_565 ?
C20 C75 C5 84.8(7) 6_565 6_565 ?
C20 C75 C21 43.8(4) 6_565 6_565 ?
C21 C75 Th1 66.8(5) 6_565 6_565 ?
C57 C75 Th1 71.0(6) . 6_565 ?
C57 C75 C4 40.0(6) . 6_565 ?
C57 C75 C5 86.4(6) . 6_565 ?
C57 C75 C20 152.5(10) . 6_565 ?
C57 C75 C21 124.8(7) . 6_565 ?
C57 C75 C74 108.6(7) . . ?
C57 C75 C76 120.5(8) . . ?
C74 C75 Th1 67.5(7) . 6_565 ?
C74 C75 C4 68.9(7) . 6_565 ?
C74 C75 C5 22.3(5) . 6_565 ?
C74 C75 C20 64.6(7) . 6_565 ?
C74 C75 C21 21.1(6) . 6_565 ?
C76 C75 Th1 99.3(10) . 6_565 ?
C76 C75 C4 152.2(12) . 6_565 ?
C76 C75 C5 139.4(11) . 6_565 ?
C76 C75 C20 57.0(8) . 6_565 ?
C76 C75 C21 100.3(9) . 6_565 ?
C76 C75 C74 121.4(11) . . ?
C18 C76 C20 103.4(9) 6_565 6_565 ?
C19 C76 C18 61(4) 6_565 6_565 ?
C19 C76 C20 44(4) 6_565 6_565 ?
C19 C76 C40 156(8) 6_565 6_565 ?
C19 C76 C60 146(5) 6_565 . ?
C19 C76 C75 32(4) 6_565 . ?
C19 C76 C77 92(4) 6_565 . ?
C40 C76 C18 114.8(11) 6_565 6_565 ?
C40 C76 C20 126.0(12) 6_565 6_565 ?
C40 C76 C60 27.5(6) 6_565 . ?
C40 C76 C75 144.6(12) 6_565 . ?
C40 C76 C77 81.1(8) 6_565 . ?
C60 C76 C18 89.3(8) . 6_565 ?
C60 C76 C20 149.0(12) . 6_565 ?
C75 C76 C18 30.5(5) . 6_565 ?
C75 C76 C20 76.6(8) . 6_565 ?
C75 C76 C60 119.8(8) . . ?
C77 C76 C18 146.2(14) . 6_565 ?
C77 C76 C20 48.1(7) . 6_565 ?
C77 C76 C60 108.3(7) . . ?
C77 C76 C75 124.4(12) . . ?
C19 C77 C40 54.1(6) 6_565 6_565 ?
C19 C77 C41 101.7(8) 6_565 6_565 ?
C19 C77 C42 152.9(11) 6_565 6_565 ?
C19 C77 C78 118.0(8) 6_565 . ?
C19 C77 C82 106.5(9) 6_565 . ?
C20 C77 C19 65.4(8) 6_565 6_565 ?
C20 C77 C40 117.6(10) 6_565 6_565 ?
C20 C77 C41 155.4(12) 6_565 6_565 ?
C20 C77 C42 130.2(11) 6_565 6_565 ?
C20 C77 C43 69.3(8) 6_565 6_565 ?
C20 C77 C76 75.6(10) 6_565 . ?
C20 C77 C78 159.0(14) 6_565 . ?
C20 C77 C82 42.5(7) 6_565 . ?
C40 C77 C41 47.9(4) 6_565 6_565 ?
C42 C77 C40 102.1(8) 6_565 6_565 ?
C42 C77 C41 54.5(6) 6_565 6_565 ?
C43 C77 C19 132.9(11) 6_565 6_565 ?
C43 C77 C40 153.6(12) 6_565 6_565 ?
C43 C77 C41 114.8(10) 6_565 6_565 ?
C43 C77 C42 62.2(7) 6_565 6_565 ?
C43 C77 C76 142.8(12) 6_565 . ?
C43 C77 C78 100.1(10) 6_565 . ?
C43 C77 C82 26.8(6) 6_565 . ?
C76 C77 C19 10.2(7) . 6_565 ?
C76 C77 C40 44.6(5) . 6_565 ?
C76 C77 C41 92.4(7) . 6_565 ?
C76 C77 C42 145.7(9) . 6_565 ?
C76 C77 C78 108.7(7) . . ?
C76 C77 C82 116.7(11) . . ?
C78 C77 C40 64.2(6) . 6_565 ?
C78 C77 C41 16.3(5) . 6_565 ?
C78 C77 C42 38.6(6) . 6_565 ?
C78 C77 C82 124.5(11) . . ?
C82 C77 C40 149.0(12) . 6_565 ?
C82 C77 C41 136.7(11) . 6_565 ?
C82 C77 C42 88.2(8) . 6_565 ?
C40 C78 C63 92.4(7) 6_565 6_565 ?
C41 C78 C40 51.8(14) 6_565 6_565 ?
C41 C78 C42 163(3) 6_565 6_565 ?
C41 C78 C61 11.1(16) 6_565 . ?
C41 C78 C63 43.5(14) 6_565 6_565 ?
C41 C78 C77 117.4(17) 6_565 . ?
C41 C78 C79 115(2) 6_565 . ?
C42 C78 C40 137.7(13) 6_565 6_565 ?
C42 C78 C61 162.7(19) 6_565 . ?
C42 C78 C63 120.4(12) 6_565 6_565 ?
C42 C78 C77 73.7(11) 6_565 . ?
C42 C78 C79 49.3(9) 6_565 . ?
C61 C78 C40 41.6(5) . 6_565 ?
C61 C78 C63 51.6(7) . 6_565 ?
C77 C78 C40 65.7(6) . 6_565 ?
C77 C78 C61 106.8(7) . . ?
C77 C78 C63 150.7(11) . 6_565 ?
C79 C78 C40 151.9(14) . 6_565 ?
C79 C78 C61 121.5(11) . . ?
C79 C78 C63 71.3(8) . 6_565 ?
C79 C78 C77 119.3(11) . . ?
C41 C79 C63 46.3(5) 6_565 6_565 ?
C41 C79 C66 157.2(11) 6_565 6_565 ?
C42 C79 C41 59.3(7) 6_565 6_565 ?
C42 C79 C63 105.5(10) 6_565 6_565 ?
C42 C79 C64 157.4(14) 6_565 . ?
C42 C79 C66 105.4(9) 6_565 6_565 ?
C42 C79 C78 42.5(8) 6_565 . ?
C42 C79 C80 79.0(9) 6_565 . ?
C63 C79 C66 143.2(9) 6_565 6_565 ?
C64 C79 C41 98.7(8) . 6_565 ?
C64 C79 C63 52.5(5) . 6_565 ?
C64 C79 C66 94.0(7) . 6_565 ?
C64 C79 C80 119.6(9) . . ?
C65 C79 C41 173(3) 6_565 6_565 ?
C65 C79 C42 118.7(18) 6_565 6_565 ?
C65 C79 C63 135.5(16) 6_565 6_565 ?
C65 C79 C64 83.8(14) 6_565 . ?
C65 C79 C66 27.5(15) 6_565 6_565 ?
C65 C79 C78 160(2) 6_565 . ?
C65 C79 C80 47.3(13) 6_565 . ?
C78 C79 C41 16.9(6) . 6_565 ?
C78 C79 C63 63.2(7) . 6_565 ?
C78 C79 C64 115.6(10) . . ?
C78 C79 C66 145.3(10) . 6_565 ?
C78 C79 C80 119.7(10) . . ?
C80 C79 C41 134.5(10) . 6_565 ?
C80 C79 C63 159.1(14) . 6_565 ?
C80 C79 C66 26.4(5) . 6_565 ?
C42 C80 C43 44.7(5) 6_565 6_565 ?
C42 C80 C44 89.3(7) 6_565 6_565 ?
C44 C80 C43 44.6(4) 6_565 6_565 ?
C45 C80 C42 137.3(10) 6_565 6_565 ?
C45 C80 C43 92.6(8) 6_565 6_565 ?
C45 C80 C44 48.0(5) 6_565 6_565 ?
C45 C80 C67 62.4(7) 6_565 . ?
C45 C80 C79 167.9(16) 6_565 . ?
C45 C80 C81 55.9(7) 6_565 . ?
C65 C80 C42 63.8(8) 6_565 6_565 ?
C65 C80 C43 108.4(9) 6_565 6_565 ?
C65 C80 C44 152.7(10) 6_565 6_565 ?
C65 C80 C45 158.8(12) 6_565 6_565 ?
C65 C80 C67 96.8(9) 6_565 . ?
C65 C80 C79 26.1(8) 6_565 . ?
C65 C80 C81 145.1(11) 6_565 . ?
C66 C80 C42 148.3(12) 6_565 6_565 ?
C66 C80 C43 163.3(14) 6_565 6_565 ?
C66 C80 C44 120.7(11) 6_565 6_565 ?
C66 C80 C45 73.6(10) 6_565 6_565 ?
C66 C80 C65 85.2(11) 6_565 6_565 ?
C66 C80 C67 14.2(9) 6_565 . ?
C66 C80 C79 107.8(11) 6_565 . ?
C66 C80 C81 129.0(12) 6_565 . ?
C67 C80 C42 155.8(10) . 6_565 ?
C67 C80 C43 149.1(10) . 6_565 ?
C67 C80 C44 107.9(8) . 6_565 ?
C79 C80 C42 40.5(6) . 6_565 ?
C79 C80 C43 83.7(7) . 6_565 ?
C79 C80 C44 127.0(9) . 6_565 ?
C79 C80 C67 116.8(9) . . ?
C79 C80 C81 120.0(9) . . ?
C81 C80 C42 81.4(7) . 6_565 ?
C81 C80 C43 36.8(5) . 6_565 ?
C81 C80 C44 8.3(6) . 6_565 ?
C81 C80 C67 116.2(9) . . ?
C23 C81 C42 142.7(8) 6_565 6_565 ?
C43 C81 C23 102.5(8) 6_565 6_565 ?
C43 C81 C42 44.7(6) 6_565 6_565 ?
C43 C81 C45 156.2(12) 6_565 6_565 ?
C43 C81 C70 138.9(11) 6_565 . ?
C43 C81 C80 97.5(9) 6_565 . ?
C43 C81 C82 25.1(6) 6_565 . ?
C44 C81 C23 14(2) 6_565 6_565 ?
C44 C81 C42 155(2) 6_565 6_565 ?
C44 C81 C43 111.1(19) 6_565 6_565 ?
C44 C81 C45 91.6(17) 6_565 6_565 ?
C44 C81 C70 30.8(16) 6_565 . ?
C44 C81 C80 149(2) 6_565 . ?
C44 C81 C82 86.6(17) 6_565 . ?
C45 C81 C23 98.2(8) 6_565 6_565 ?
C45 C81 C42 111.8(8) 6_565 6_565 ?
C45 C81 C70 61.8(8) 6_565 . ?
C45 C81 C80 58.9(7) 6_565 . ?
C45 C81 C82 167.3(17) 6_565 . ?
C70 C81 C23 36.6(6) . 6_565 ?
C70 C81 C42 162.4(13) . 6_565 ?
C70 C81 C80 118.4(9) . . ?
C70 C81 C82 113.8(9) . . ?
C80 C81 C23 149.2(12) . 6_565 ?
C80 C81 C42 52.9(6) . 6_565 ?
C80 C81 C82 120.1(9) . . ?
C82 C81 C23 77.4(7) . 6_565 ?
C82 C81 C42 68.5(6) . 6_565 ?
C20 C82 C21 49.6(8) 6_565 6_565 ?
C20 C82 C42 105.2(10) 6_565 6_565 ?
C20 C82 C44 162.1(13) 6_565 6_565 ?
C20 C82 C73 62.3(9) 6_565 . ?
C20 C82 C77 58.7(9) 6_565 . ?
C20 C82 C81 168.8(19) 6_565 . ?
C21 C82 C42 149.1(9) 6_565 6_565 ?
C43 C82 C20 122.5(18) 6_565 6_565 ?
C43 C82 C21 170(2) 6_565 6_565 ?
C43 C82 C42 20.4(15) 6_565 6_565 ?
C43 C82 C44 73.8(13) 6_565 6_565 ?
C43 C82 C73 174(2) 6_565 . ?
C43 C82 C77 64.0(14) 6_565 . ?
C43 C82 C81 53.4(13) 6_565 . ?
C44 C82 C21 113.2(8) 6_565 6_565 ?
C44 C82 C42 89.0(7) 6_565 6_565 ?
C73 C82 C21 13.3(6) . 6_565 ?
C73 C82 C42 160.7(12) . 6_565 ?
C73 C82 C44 101.0(8) . 6_565 ?
C73 C82 C81 121.2(9) . . ?
C77 C82 C21 107.1(9) . 6_565 ?
C77 C82 C42 46.9(6) . 6_565 ?
C77 C82 C44 135.8(10) . 6_565 ?
C77 C82 C73 120.3(9) . . ?
C77 C82 C81 115.1(9) . . ?
C81 C82 C21 132.7(9) . 6_565 ?
C81 C82 C42 68.3(6) . 6_565 ?
C81 C82 C44 20.8(6) . 6_565 ?
Th1 C83 Th1 78.1(6) 6_565 . ?
C83 C83 Th1 118.2(5) 6_565 6_565 ?
C83 C83 Th1 40.1(5) 6_565 . ?
C83 C83 C84 51.2(9) 6_565 6_565 ?
C83 C83 C84 85.4(13) 6_565 . ?
C84 C83 Th1 79.0(11) . . ?
C84 C83 Th1 82.1(15) . 6_565 ?
C84 C83 Th1 54.6(9) 6_565 . ?
C84 C83 Th1 99.2(12) 6_565 6_565 ?
C84 C83 C84 34.1(15) . 6_565 ?
Th1 C84 Th1 73.4(5) 6_565 . ?
C83 C84 Th1 73.9(11) . . ?
C83 C84 Th1 62.7(14) . 6_565 ?
C83 C84 Th1 45.0(9) 6_565 . ?
C83 C84 Th1 88.1(10) 6_565 6_565 ?
C83 C84 C83 43.4(16) . 6_565 ?
C84 C84 Th1 118.1(4) 6_565 6_565 ?
C84 C84 Th1 44.7(5) 6_565 . ?
C84 C84 C83 51.2(9) 6_565 6_565 ?
C84 C84 C83 94.6(13) 6_565 . ?
Th4 Th2 Th3 66.5(15) . . ?
Th4 Th3 Th2 36.0(10) . . ?
Th2 Th4 Th3 77.5(18) . . ?
N2P Ni1P N1P 90.00(10) . . ?
N2P Ni1P N1P 90.00(10) 6_565 . ?
N2P Ni1P N2P 177.5(2) 6_565 . ?
N3P Ni1P N1P 177.37(19) . . ?
N3P Ni1P N2P 89.94(10) . . ?
C2P N1P Ni1P 127.4(2) 6_565 . ?
C2P N1P Ni1P 127.4(2) . . ?
C4P N2P Ni1P 128.1(3) . . ?
C7P N2P Ni1P 128.3(3) . . ?
C7P N2P C4P 103.6(3) . . ?
C9P N3P Ni1P 127.7(2) 6_565 . ?
C9P N3P Ni1P 127.7(2) . . ?
C9P N3P C9P 104.5(4) 6_565 . ?
C1P C1P C2P 106.4(2) 6_565 . ?
C1P C1P C11P 129.0(2) 6_565 . ?
C2P C1P C11P 124.6(4) . . ?
N1P C2P C1P 111.0(4) . . ?
N1P C2P C3P 125.8(4) . . ?
C3P C2P C1P 123.1(4) . . ?
C2P C3P C4P 124.0(4) . . ?
N2P C4P C3P 124.6(4) . . ?
N2P C4P C5P 111.9(3) . . ?
C3P C4P C5P 123.5(4) . . ?
C4P C5P C13P 124.6(4) . . ?
C6P C5P C4P 106.1(4) . . ?
C6P C5P C13P 129.2(4) . . ?
C5P C6P C7P 106.5(4) . . ?
C5P C6P C15P 129.2(4) . . ?
C7P C6P C15P 124.2(4) . . ?
N2P C7P C6P 111.8(3) . . ?
N2P C7P C8P 124.3(4) . . ?
C8P C7P C6P 123.8(4) . . ?
C9P C8P C7P 124.3(4) . . ?
N3P C9P C10P 111.3(4) . . ?
C8P C9P N3P 125.4(4) . . ?
C8P C9P C10P 123.3(4) . . ?
C9P C10P C17P 124.5(4) . . ?
C10P C10P C9P 106.4(2) 6_565 . ?
C10P C10P C17P 128.8(2) 6_565 . ?
C1P C11P C12P 112.8(4) . . ?
C5P C13P C14P 113.1(4) . . ?
C6P C15P C16P 112.8(4) . . ?
C10P C17P C18P 111.9(4) . . ?
C8S C7S C12S 115.7(8) . . ?
C7S C8S C9S 123.4(8) . . ?
C10S C9S C8S 118.4(7) . . ?
C9S C10S C11S 121.0(8) . . ?
C12S C11S C10S 120.1(8) . . ?
C11S C12S C7S 121.4(8) . . ?

loop_
_geom_bond_atom_site_label_1
_geom_bond_atom_site_label_2
_geom_bond_distance
_geom_bond_site_symmetry_2
_geom_bond_publ_flag
C6S C5S 1.3900 . ?
C6S C1S 1.3900 . ?
C5S C4S 1.3900 . ?
C4S C3S 1.3900 . ?
C3S C2S 1.3900 . ?
C2S C1S 1.3900 . ?
Th1 Th1 2.592(5) 6_565 ?
Th1 C1 2.69(2) . ?
Th1 C2 2.589(13) . ?
Th1 C3 2.542(12) . ?
Th1 C4 2.635(14) . ?
Th1 C5 2.654(15) . ?
Th1 C6 2.68(2) . ?
Th1 C13 2.837(11) . ?
Th1 C15 2.844(13) . ?
Th1 C18 2.998(11) . ?
Th1 C21 2.947(14) . ?
Th1 C31 2.814(15) 6_565 ?
Th1 C32 2.647(13) 6_565 ?
Th1 C33 2.475(13) 6_565 ?
Th1 C34 2.916(14) 6_565 ?
Th1 C54 2.704(19) 6_565 ?
Th1 C55 2.576(14) 6_565 ?
Th1 C56 2.581(12) 6_565 ?
Th1 C57 2.934(13) 6_565 ?
Th1 C74 2.851(13) 6_565 ?
Th1 C83 1.71(2) 6_565 ?
Th1 C83 2.334(15) . ?
Th1 C84 1.903(19) 6_565 ?
Th1 C84 2.385(14) . ?
C1 C2 1.442(14) . ?
C1 C6 1.479(14) . ?
C1 C10 1.422(14) . ?
C1 C30 1.769(16) 6_565 ?
C1 C31 0.396(16) 6_565 ?
C1 C32 1.355(18) 6_565 ?
C1 C54 1.233(19) 6_565 ?
C2 C3 1.395(13) . ?
C2 C13 1.363(13) . ?
C2 C31 1.740(16) 6_565 ?
C2 C32 0.835(15) 6_565 ?
C2 C33 0.846(14) 6_565 ?
C2 C56 1.761(16) 6_565 ?
C3 C4 1.486(13) . ?
C3 C15 1.398(13) . ?
C3 C33 0.812(14) 6_565 ?
C3 C34 1.791(15) 6_565 ?
C3 C55 2.006(16) 6_565 ?
C3 C56 0.759(13) 6_565 ?
C3 C57 1.765(16) 6_565 ?
C4 C5 1.444(13) . ?
C4 C18 1.453(13) . ?
C4 C55 1.283(15) 6_565 ?
C4 C56 0.833(14) 6_565 ?
C4 C57 0.989(14) 6_565 ?
C4 C74 1.636(16) 6_565 ?
C4 C75 1.491(15) 6_565 ?
C5 C6 1.412(13) . ?
C5 C21 1.417(13) . ?
C5 C54 1.631(15) 6_565 ?
C5 C55 0.626(15) 6_565 ?
C5 C56 1.810(15) 6_565 ?
C5 C73 1.989(16) 6_565 ?
C5 C74 0.863(14) 6_565 ?
C5 C75 1.974(15) 6_565 ?
C6 C7 1.432(14) . ?
C6 C31 1.640(17) 6_565 ?
C6 C53 1.322(19) 6_565 ?
C6 C54 0.266(18) 6_565 ?
C6 C55 1.230(17) 6_565 ?
C7 C8 1.418(13) . ?
C7 C22 1.423(13) . ?
C7 C52 1.495(18) 6_565 ?
C7 C53 0.19(2) 6_565 ?
C7 C54 1.533(19) 6_565 ?
C7 C72 1.28(2) 6_565 ?
C8 C9 1.404(13) . ?
C8 C25 1.406(13) . ?
C8 C30 1.803(17) 6_565 ?
C8 C50 1.951(16) 6_565 ?
C8 C51 1.103(17) 6_565 ?
C8 C52 0.502(16) 6_565 ?
C8 C53 1.41(2) 6_565 ?
C9 C10 1.393(13) . ?
C9 C27 2.035(15) 6_565 ?
C9 C28 1.432(12) . ?
C9 C28 1.882(17) 6_565 ?
C9 C29 1.341(14) 6_565 ?
C9 C30 0.793(15) 6_565 ?
C9 C51 1.734(16) 6_565 ?
C9 C52 1.103(15) 6_565 ?
C10 C11 1.949(18) 6_565 ?
C10 C11 1.457(13) . ?
C10 C29 1.336(14) 6_565 ?
C10 C30 0.727(15) 6_565 ?
C10 C31 1.056(14) 6_565 ?
C10 C32 1.825(16) 6_565 ?
C10 C52 2.035(16) 6_565 ?
C11 C11 0.52(2) 6_565 ?
C11 C12 1.304(16) . ?
C11 C12 1.215(16) 6_565 ?
C11 C29 1.197(13) 6_565 ?
C11 C29 1.413(11) . ?
C11 C30 2.001(15) 6_565 ?
C11 C32 2.032(15) 6_565 ?
C12 C12 0.43(3) 6_565 ?
C12 C13 1.543(17) . ?
C12 C13 1.290(17) 6_565 ?
C12 C32 1.84(2) 6_565 ?
C12 C32 1.430(12) . ?
C13 C13 1.67(2) 6_565 ?
C13 C14 1.773(13) 6_565 ?
C13 C14 1.348(13) . ?
C13 C32 1.084(15) 6_565 ?
C13 C33 1.413(15) 6_565 ?
C13 C34 1.795(16) 6_565 ?
C14 C14 0.797(18) 6_565 ?
C14 C15 1.441(12) . ?
C14 C33 1.698(14) 6_565 ?
C14 C34 1.441(12) . ?
C14 C34 0.762(14) 6_565 ?
C15 C16 1.418(12) . ?
C15 C33 1.422(15) 6_565 ?
C15 C34 0.692(13) 6_565 ?
C15 C35 1.094(15) 6_565 ?
C15 C58 1.872(16) 6_565 ?
C16 C17 1.425(12) . ?
C16 C34 1.841(16) 6_565 ?
C16 C35 0.479(14) 6_565 ?
C16 C36 1.413(11) . ?
C16 C37 1.954(15) 6_565 ?
C16 C58 1.055(14) 6_565 ?
C16 C59 1.822(15) 6_565 ?
C17 C18 1.450(12) . ?
C17 C35 1.873(14) 6_565 ?
C17 C37 1.993(14) 6_565 ?
C17 C39 1.473(12) . ?
C17 C57 1.582(14) 6_565 ?
C17 C58 0.625(13) 6_565 ?
C17 C59 0.862(13) 6_565 ?
C17 C60 1.803(13) 6_565 ?
C18 C19 1.474(12) . ?
C18 C57 0.841(13) 6_565 ?
C18 C58 1.569(15) 6_565 ?
C18 C75 0.803(14) 6_565 ?
C18 C76 1.581(15) 6_565 ?
C19 C20 1.445(11) . ?
C19 C40 1.432(11) . ?
C19 C60 1.626(15) 6_565 ?
C19 C75 1.189(14) 6_565 ?
C19 C76 0.253(17) 6_565 ?
C19 C77 1.419(16) 6_565 ?
C20 C21 1.466(11) . ?
C20 C43 1.432(11) . ?
C20 C73 1.313(14) 6_565 ?
C20 C74 1.793(14) 6_565 ?
C20 C75 1.873(15) 6_565 ?
C20 C76 1.614(17) 6_565 ?
C20 C77 1.240(15) 6_565 ?
C20 C82 0.980(14) 6_565 ?
C21 C22 1.398(12) . ?
C21 C55 2.022(15) 6_565 ?
C21 C72 1.688(17) 6_565 ?
C21 C73 0.594(14) 6_565 ?
C21 C74 0.891(14) 6_565 ?
C21 C75 2.038(16) 6_565 ?
C21 C82 1.897(15) 6_565 ?
C22 C23 1.398(12) . ?
C22 C53 1.592(18) 6_565 ?
C22 C71 1.613(16) 6_565 ?
C22 C72 0.308(18) 6_565 ?
C22 C73 1.189(16) 6_565 ?
C23 C24 1.499(11) . ?
C23 C44 1.415(11) . ?
C23 C70 1.166(16) 6_565 ?
C23 C71 0.693(14) 6_565 ?
C23 C72 1.300(17) 6_565 ?
C23 C73 1.928(15) 6_565 ?
C23 C81 1.943(15) 6_565 ?
C24 C25 1.394(12) . ?
C24 C47 1.391(12) . ?
C24 C49 1.353(16) 6_565 ?
C24 C50 0.707(13) 6_565 ?
C24 C69 1.768(16) 6_565 ?
C24 C70 1.604(14) 6_565 ?
C24 C71 0.902(14) 6_565 ?
C25 C26 1.415(11) . ?
C25 C27 1.916(15) 6_565 ?
C25 C49 1.865(17) 6_565 ?
C25 C50 0.709(13) 6_565 ?
C25 C51 0.738(14) 6_565 ?
C25 C52 1.871(16) 6_565 ?
C25 C71 1.889(16) 6_565 ?
C26 C26 1.19(2) 6_565 ?
C26 C27 1.438(11) . ?
C26 C27 1.131(13) 6_565 ?
C26 C48 1.359(11) . ?
C26 C48 1.523(12) 6_565 ?
C26 C49 1.729(15) 6_565 ?
C26 C50 1.690(14) 6_565 ?
C26 C51 1.411(17) 6_565 ?
C27 C27 0.665(19) 6_565 ?
C27 C28 1.300(12) 6_565 ?
C27 C28 1.416(12) . ?
C27 C51 1.428(12) . ?
C28 C28 0.472(19) 6_565 ?
C28 C29 1.403(11) . ?
C28 C29 1.206(13) 6_565 ?
C28 C30 2.023(14) 6_565 ?
C29 C29 1.089(17) 6_565 ?
C29 C30 1.396(9) . ?
C30 C31 1.386(12) . ?
C30 C52 1.379(12) . ?
C31 C32 1.473(12) . ?
C31 C54 1.384(13) . ?
C32 C33 1.490(12) . ?
C33 C34 1.471(12) . ?
C33 C56 1.466(11) . ?
C34 C34 1.88(2) 6_565 ?
C34 C35 1.421(12) . ?
C35 C36 1.442(10) . ?
C35 C58 1.436(11) . ?
C36 C37 1.433(11) 6_565 ?
C36 C37 1.433(11) . ?
C37 C37 0.953(19) 6_565 ?
C37 C38 1.189(12) 6_565 ?
C37 C38 1.455(11) . ?
C37 C39 1.586(15) 6_565 ?
C37 C59 1.390(11) . ?
C38 C38 0.736(19) 6_565 ?
C38 C39 1.453(11) . ?
C38 C59 1.810(15) 6_565 ?
C38 C61 1.985(16) 6_565 ?
C38 C62 1.421(12) . ?
C38 C62 1.309(12) 6_565 ?
C39 C40 1.459(11) . ?
C39 C59 0.734(13) 6_565 ?
C39 C60 0.892(13) 6_565 ?
C39 C61 1.703(15) 6_565 ?
C40 C41 1.393(9) . ?
C40 C59 2.017(13) 6_565 ?
C40 C60 0.652(12) 6_565 ?
C40 C61 1.125(14) 6_565 ?
C40 C76 1.197(14) 6_565 ?
C40 C77 1.685(14) 6_565 ?
C40 C78 1.665(14) 6_565 ?
C41 C42 1.493(11) . ?
C41 C60 1.945(13) 6_565 ?
C41 C61 0.914(13) 6_565 ?
C41 C63 1.424(11) . ?
C41 C77 1.745(15) 6_565 ?
C41 C78 0.552(14) 6_565 ?
C41 C79 1.722(16) 6_565 ?
C42 C43 1.431(11) . ?
C42 C65 1.507(11) . ?
C42 C77 1.473(15) 6_565 ?
C42 C78 0.957(13) 6_565 ?
C42 C79 1.074(14) 6_565 ?
C42 C80 1.624(13) 6_565 ?
C42 C81 2.013(14) 6_565 ?
C42 C82 2.016(14) 6_565 ?
C43 C44 1.507(11) . ?
C43 C77 1.280(14) 6_565 ?
C43 C80 2.016(15) 6_565 ?
C43 C81 1.216(14) 6_565 ?
C43 C82 0.643(13) 6_565 ?
C44 C45 1.453(11) . ?
C44 C70 1.001(14) 6_565 ?
C44 C71 1.991(15) 6_565 ?
C44 C80 1.951(15) 6_565 ?
C44 C81 0.553(14) 6_565 ?
C44 C82 1.554(15) 6_565 ?
C45 C46 1.401(11) . ?
C45 C66 1.411(11) . ?
C45 C67 1.511(14) 6_565 ?
C45 C68 1.638(15) 6_565 ?
C45 C69 1.590(16) 6_565 ?
C45 C70 1.422(15) 6_565 ?
C45 C80 1.374(14) 6_565 ?
C45 C81 1.329(15) 6_565 ?
C46 C46 1.96(2) 6_565 ?
C46 C47 1.364(11) . ?
C46 C49 1.850(14) 6_565 ?
C46 C67 1.875(13) 6_565 ?
C46 C68 0.769(14) 6_565 ?
C46 C68 1.407(11) . ?
C46 C69 0.627(14) 6_565 ?
C46 C70 1.760(17) 6_565 ?
C47 C48 1.399(11) . ?
C47 C48 1.715(15) 6_565 ?
C47 C49 0.533(14) 6_565 ?
C47 C50 1.660(15) 6_565 ?
C47 C68 1.993(13) 6_565 ?
C47 C69 0.875(14) 6_565 ?
C47 C70 1.873(17) 6_565 ?
C48 C48 0.398(19) 6_565 ?
C48 C49 1.371(11) . ?
C48 C49 1.002(16) 6_565 ?
C48 C50 2.032(16) 6_565 ?
C49 C50 1.380(12) . ?
C49 C69 1.387(11) . ?
C50 C51 1.444(12) . ?
C50 C71 1.388(12) . ?
C51 C52 1.442(12) . ?
C52 C53 1.423(13) . ?
C53 C54 1.402(13) . ?
C53 C72 1.463(12) . ?
C54 C55 1.369(9) . ?
C55 C56 1.358(11) . ?
C55 C74 1.437(11) . ?
C56 C57 1.464(11) . ?
C57 C58 1.350(11) . ?
C57 C75 1.391(11) . ?
C58 C59 1.408(11) . ?
C59 C60 1.403(11) . ?
C60 C61 1.399(12) . ?
C60 C76 1.409(12) . ?
C61 C62 1.875(17) 6_565 ?
C61 C62 1.475(12) . ?
C61 C63 1.433(16) 6_565 ?
C61 C78 1.450(12) . ?
C62 C62 0.41(2) 6_565 ?
C62 C63 1.294(12) 6_565 ?
C62 C63 1.468(11) . ?
C63 C63 1.162(19) 6_565 ?
C63 C64 1.518(11) . ?
C63 C78 1.773(15) 6_565 ?
C63 C79 1.882(15) 6_565 ?
C64 C65 1.505(10) . ?
C64 C65 1.505(10) 6_565 ?
C64 C79 1.426(11) 6_565 ?
C64 C79 1.426(11) . ?
C65 C66 1.361(9) . ?
C65 C67 1.992(12) 6_565 ?
C65 C79 0.661(15) 6_565 ?
C65 C80 1.105(14) 6_565 ?
C66 C66 1.80(2) 6_565 ?
C66 C67 0.703(12) 6_565 ?
C66 C67 1.426(11) . ?
C66 C68 1.960(12) 6_565 ?
C66 C79 1.912(14) 6_565 ?
C66 C80 0.892(14) 6_565 ?
C67 C67 0.853(18) 6_565 ?
C67 C68 1.389(11) . ?
C67 C68 1.591(12) 6_565 ?
C67 C80 1.533(12) . ?
C68 C68 0.708(18) 6_565 ?
C68 C69 1.958(15) 6_565 ?
C68 C69 1.378(10) . ?
C69 C70 1.378(12) . ?
C70 C71 1.405(12) . ?
C70 C81 1.434(12) . ?
C71 C72 1.393(12) . ?
C72 C73 1.474(12) . ?
C73 C74 1.463(11) . ?
C73 C82 1.442(12) . ?
C74 C75 1.396(11) . ?
C75 C76 1.395(11) . ?
C76 C77 1.386(12) . ?
C77 C78 1.420(12) . ?
C77 C82 1.423(12) . ?
C78 C79 1.417(12) . ?
C79 C80 1.441(12) . ?
C80 C81 1.456(12) . ?
C81 C82 1.485(12) . ?
C83 C83 0.98(3) 6_565 ?
C83 C84 1.42(2) 6_565 ?
C83 C84 1.11(2) . ?
C84 C84 0.80(3) 6_565 ?
Th2 Th2 2.496(8) 6_565 ?
Th2 Th3 1.082(14) . ?
Th2 Th3 2.493(9) 6_565 ?
Th2 Th4 0.652(16) . ?
Th2 Th4 2.924(15) 6_565 ?
Th3 Th3 2.02(2) 6_565 ?
Th3 Th4 2.759(16) 6_565 ?
Th3 Th4 1.02(2) . ?
Th4 Th4 3.25(2) 6_565 ?
Ni1P N1P 1.966(5) . ?
Ni1P N2P 1.962(3) 6_565 ?
Ni1P N2P 1.962(3) . ?
Ni1P N3P 1.960(5) . ?
N1P C2P 1.372(5) 6_565 ?
N1P C2P 1.372(5) . ?
N2P C4P 1.380(5) . ?
N2P C7P 1.380(5) . ?
N3P C9P 1.376(5) 6_565 ?
N3P C9P 1.376(5) . ?
C1P C1P 1.361(9) 6_565 ?
C1P C2P 1.450(6) . ?
C1P C11P 1.493(6) . ?
C2P C3P 1.372(6) . ?
C3P C4P 1.381(6) . ?
C4P C5P 1.440(6) . ?
C5P C6P 1.360(6) . ?
C5P C13P 1.500(6) . ?
C6P C7P 1.437(6) . ?
C6P C15P 1.506(6) . ?
C7P C8P 1.381(6) . ?
C8P C9P 1.371(6) . ?
C9P C10P 1.450(5) . ?
C10P C10P 1.356(9) 6_565 ?
C10P C17P 1.499(6) . ?
C11P C12P 1.532(7) . ?
C13P C14P 1.530(8) . ?
C15P C16P 1.533(7) . ?
C17P C18P 1.534(6) . ?
C7S C8S 1.376(11) . ?
C7S C12S 1.429(14) . ?
C8S C9S 1.416(11) . ?
C9S C10S 1.350(11) . ?
C10S C11S 1.392(13) . ?
C11S C12S 1.374(14) . ?
